data_7123469
loop_
_publ_author_name
'Brueckner, Tobias'
'Arrowsmith, Merle'
'He\&s, Merlin'
'Hammond, Kai'
'M\"uller, Marcel'
'Braunschweig, Holger'

_publ_section_title
;
 Synthesis of fused B,N-heterocycles by alkyne cleavage, NHC
 ring-expansion and C-H activation at a diboryne
;
_journal_name_full 'Chemical Communications'
_journal_paper_doi 10.1039/C9CC02657F
_journal_year 2019
_chemical_formula_moiety 'C50 H64 B2 N4'
_chemical_formula_sum 'C50 H64 B2 N4'
_chemical_formula_weight 742.67
_space_group_crystal_system monoclinic
_space_group_IT_number 14
_space_group_name_Hall '-P 2yn'
_space_group_name_H-M_alt 'P 1 21/n 1'
_symmetry_space_group_name_Hall '-P 2yn'
_symmetry_space_group_name_H-M 'P 1 21/n 1'
_atom_sites_solution_hydrogens geom
_atom_sites_solution_primary dual
_atom_sites_solution_secondary difmap
_audit_creation_method SHELXL-2018/3
_audit_update_record
;
2019-04-01 deposited with the CCDC.    2019-05-14 downloaded from the CCDC.
;
_cell_angle_alpha 90
_cell_angle_beta 96.869(2)
_cell_angle_gamma 90
_cell_formula_units_Z 12
_cell_length_a 11.2520(3)
_cell_length_b 57.9972(13)
_cell_length_c 20.3572(6)
_cell_measurement_reflns_used 9964
_cell_measurement_temperature 100(2)
_cell_measurement_theta_max 20.21
_cell_measurement_theta_min 2.24
_cell_volume 13189.4(6)
_computing_cell_refinement 'Saint+ ver. V8.37A (Bruker AXS)'
_computing_data_collection 'APEX2 ver. 2014.9 (Bruker AXS)'
_computing_data_reduction 'Saint+ ver. V8.37A (Bruker AXS)'
_computing_molecular_graphics 'ShelXLe (Huebschle et all, 2011)'
_computing_publication_material 'SHELXL-2018/3 (Sheldrick, 2018)'
_computing_structure_refinement 'SHELXL-2018/3 (Sheldrick, 2018)'
_computing_structure_solution 'SHELXT (Sheldrick, 2014)'
_diffrn_ambient_temperature 100(2)
_diffrn_detector 'CCD area detector (Apex2)'
_diffrn_detector_area_resol_mean 8.333
_diffrn_measured_fraction_theta_full 0.999
_diffrn_measured_fraction_theta_max 0.999
_diffrn_measurement_device_type 'Bruker X8-APEX II'
_diffrn_measurement_method '\f and \w scans'
_diffrn_radiation_monochromator 'multi-layer mirror'
_diffrn_radiation_type MoK\a
_diffrn_radiation_wavelength 0.71073
_diffrn_reflns_av_R_equivalents 0.1045
_diffrn_reflns_av_unetI/netI 0.1026
_diffrn_reflns_Laue_measured_fraction_full 0.999
_diffrn_reflns_Laue_measured_fraction_max 0.999
_diffrn_reflns_limit_h_max 13
_diffrn_reflns_limit_h_min -13
_diffrn_reflns_limit_k_max 71
_diffrn_reflns_limit_k_min -70
_diffrn_reflns_limit_l_max 25
_diffrn_reflns_limit_l_min -25
_diffrn_reflns_number 134864
_diffrn_reflns_point_group_measured_fraction_full 0.999
_diffrn_reflns_point_group_measured_fraction_max 0.999
_diffrn_reflns_theta_full 26.000
_diffrn_reflns_theta_max 26.022
_diffrn_reflns_theta_min 1.404
_diffrn_source 'rotating-anode (Nonius FR-591)'
_exptl_absorpt_coefficient_mu 0.064
_exptl_absorpt_correction_T_max 0.7454
_exptl_absorpt_correction_T_min 0.6196
_exptl_absorpt_correction_type multi-scan
_exptl_absorpt_process_details 'SadAbs 2016/2 (Bruker AXS)'
_exptl_crystal_colour yellow
_exptl_crystal_density_diffrn 1.122
_exptl_crystal_description block
_exptl_crystal_F_000 4824
_exptl_crystal_size_max 0.325
_exptl_crystal_size_mid 0.222
_exptl_crystal_size_min 0.202
_refine_diff_density_max 0.447
_refine_diff_density_min -0.275
_refine_diff_density_rms 0.049
_refine_ls_extinction_method none
_refine_ls_goodness_of_fit_ref 1.027
_refine_ls_hydrogen_treatment constr
_refine_ls_matrix_type full
_refine_ls_number_parameters 1744
_refine_ls_number_reflns 25948
_refine_ls_number_restraints 361
_refine_ls_restrained_S_all 1.041
_refine_ls_R_factor_all 0.1507
_refine_ls_R_factor_gt 0.0769
_refine_ls_shift/su_max 0.001
_refine_ls_shift/su_mean 0.000
_refine_ls_structure_factor_coef Fsqd
_refine_ls_weighting_details 'w=1/[\s^2^(Fo^2^)+(0.0383P)^2^+15.4035P] where P=(Fo^2^+2Fc^2^)/3'
_refine_ls_weighting_scheme calc
_refine_ls_wR_factor_gt 0.1447
_refine_ls_wR_factor_ref 0.1708
_reflns_Friedel_coverage 0.000
_reflns_number_gt 14552
_reflns_number_total 25948
_reflns_threshold_expression 'I > 2\s(I)'
_cod_data_source_file c9cc02657f2.cif
_cod_data_source_block ToBr036
_cod_database_code 7123469
_shelx_shelxl_version_number 2018/3
_shelx_space_group_comment
;
The symmetry employed for this shelxl refinement is uniquely defined
by the following loop, which should always be used as a source of
symmetry information in preference to the above space-group names.
They are only intended as comments.
;
_shelx_estimated_absorpt_t_min 0.979
_shelx_estimated_absorpt_t_max 0.987

loop_
_space_group_symop_operation_xyz
'x, y, z'
'-x+1/2, y+1/2, -z+1/2'
'-x, -y, -z'
'x-1/2, -y-1/2, z-1/2'

loop_
_atom_site_label
_atom_site_type_symbol
_atom_site_fract_x
_atom_site_fract_y
_atom_site_fract_z
_atom_site_U_iso_or_equiv
_atom_site_adp_type
_atom_site_occupancy
_atom_site_site_symmetry_order
_atom_site_calc_flag
_atom_site_refinement_flags_posn
_atom_site_refinement_flags_adp
_atom_site_refinement_flags_occupancy
_atom_site_disorder_assembly
_atom_site_disorder_group
N1_1 N 0.4163(2) 0.56629(4) 0.76453(12) 0.0220(6) Uani 1 1 d . . . . .
N2_1 N 0.5499(2) 0.54184(4) 0.87370(12) 0.0219(6) Uani 1 1 d . . . . .
N3_1 N 0.9751(2) 0.58458(4) 0.80734(12) 0.0218(6) Uani 1 1 d . . . . .
N4_1 N 0.8787(2) 0.61695(4) 0.78979(12) 0.0227(6) Uani 1 1 d . . . . .
C1_1 C 0.6380(3) 0.58226(5) 0.74116(14) 0.0220(7) Uani 1 1 d . . . . .
H1A_1 H 0.665239 0.579430 0.697398 0.026 Uiso 1 1 calc R U . . .
H1AB_1 H 0.597712 0.597446 0.740788 0.026 Uiso 1 1 calc R U . . .
C2_1 C 0.7235(2) 0.56503(5) 0.85274(14) 0.0221(7) Uani 1 1 d . . . . .
H2_1 H 0.776258 0.562069 0.891825 0.027 Uiso 1 1 calc R U . . .
C3_1 C 0.6102(2) 0.55535(5) 0.83564(14) 0.0199(6) Uani 1 1 d . . . . .
C4_1 C 0.4287(3) 0.53473(5) 0.84590(15) 0.0257(7) Uani 1 1 d . . . . .
H4A_1 H 0.386627 0.527964 0.881343 0.031 Uiso 1 1 calc R U . . .
H4AB_1 H 0.434279 0.522749 0.811768 0.031 Uiso 1 1 calc R U . . .
C5_1 C 0.3574(3) 0.55508(5) 0.81528(15) 0.0257(7) Uani 1 1 d . . . . .
H5A_1 H 0.277428 0.549663 0.795774 0.031 Uiso 1 1 calc R U . . .
H5AB_1 H 0.345727 0.566394 0.850344 0.031 Uiso 1 1 calc R U . . .
C6_1 C 0.8676(2) 0.59442(5) 0.79923(13) 0.0192(6) Uani 1 1 d . . . . .
C7_1 C 1.0734(3) 0.60128(5) 0.80440(17) 0.0289(7) Uani 1 1 d . . . . .
H7A_1 H 1.123020 0.597230 0.769090 0.035 Uiso 1 1 calc R U . . .
H7AB_1 H 1.125073 0.602209 0.847230 0.035 Uiso 1 1 calc R U . . .
C8_1 C 1.0053(3) 0.62381(5) 0.78877(17) 0.0301(8) Uani 1 1 d . . . . .
H8A_1 H 1.029398 0.635683 0.822693 0.036 Uiso 1 1 calc R U . . .
H8AB_1 H 1.018950 0.629810 0.744774 0.036 Uiso 1 1 calc R U . . .
C9_1 C 0.5722(3) 0.53885(5) 0.71740(15) 0.0256(7) Uani 1 1 d . . . . .
C10_1 C 0.5925(3) 0.52263(6) 0.68464(16) 0.0376(8) Uani 1 1 d . . . . .
H10_1 H 0.608745 0.509696 0.658508 0.045 Uiso 1 1 calc R U . . .
C11_1 C 0.6068(3) 0.53215(5) 0.93488(14) 0.0242(7) Uani 1 1 d . . . . .
C12_1 C 0.6764(3) 0.51224(5) 0.93122(15) 0.0280(7) Uani 1 1 d . . . . .
C13_1 C 0.6904(3) 0.50024(5) 0.86698(16) 0.0327(8) Uani 1 1 d . . . . .
H13A_1 H 0.775648 0.496230 0.865952 0.039 Uiso 1 1 calc R U . . .
H13B_1 H 0.666283 0.510883 0.829745 0.039 Uiso 1 1 calc R U . . .
C14_1 C 0.6150(3) 0.47839(6) 0.85794(18) 0.0431(9) Uani 1 1 d . . . . .
H14A_1 H 0.625665 0.471244 0.815412 0.065 Uiso 1 1 calc R U . . .
H14B_1 H 0.530468 0.482288 0.858726 0.065 Uiso 1 1 calc R U . . .
H14C_1 H 0.640496 0.467575 0.893881 0.065 Uiso 1 1 calc R U . . .
C15_1 C 0.7341(3) 0.50348(6) 0.98988(16) 0.0364(8) Uani 1 1 d . . . . .
H15_1 H 0.782328 0.490073 0.988968 0.044 Uiso 1 1 calc R U . . .
C16_1 C 0.7224(3) 0.51394(6) 1.04946(17) 0.0413(9) Uani 1 1 d . . . . .
H16_1 H 0.761284 0.507517 1.089279 0.050 Uiso 1 1 calc R U . . .
C17_1 C 0.6551(3) 0.53354(6) 1.05175(16) 0.0374(8) Uani 1 1 d . . . . .
H17_1 H 0.648799 0.540717 1.093133 0.045 Uiso 1 1 calc R U . . .
C18_1 C 0.5958(3) 0.54306(5) 0.99405(15) 0.0298(8) Uani 1 1 d . . . . .
C19_1 C 0.5261(3) 0.56505(6) 0.99820(17) 0.0416(9) Uani 1 1 d . . . . .
H19A_1 H 0.472299 0.563372 1.033002 0.050 Uiso 1 1 calc R U . . .
H19B_1 H 0.475471 0.567556 0.955579 0.050 Uiso 1 1 calc R U . . .
C20_1 C 0.6048(4) 0.58592(6) 1.0135(2) 0.0556(11) Uani 1 1 d . . . . .
H20A_1 H 0.554543 0.599556 1.017204 0.083 Uiso 1 1 calc R U . . .
H20B_1 H 0.654882 0.588263 0.977869 0.083 Uiso 1 1 calc R U . . .
H20C_1 H 0.655957 0.583497 1.055369 0.083 Uiso 1 1 calc R U . . .
C21_1 C 0.3588(2) 0.58679(5) 0.73885(15) 0.0242(7) Uani 1 1 d . . . . .
C22_1 C 0.3742(3) 0.60794(5) 0.77227(16) 0.0271(7) Uani 1 1 d . . . . .
C23_1 C 0.4541(3) 0.60998(5) 0.83737(16) 0.0336(8) Uani 1 1 d . . . . .
H23A_1 H 0.527735 0.618393 0.829639 0.040 Uiso 1 1 calc R U . . .
H23B_1 H 0.478159 0.594300 0.852987 0.040 Uiso 1 1 calc R U . . .
C24_1 C 0.3968(3) 0.62227(6) 0.89167(19) 0.0495(10) Uani 1 1 d . . . . .
H24A_1 H 0.455507 0.623812 0.931027 0.074 Uiso 1 1 calc R U . . .
H24B_1 H 0.328097 0.613293 0.902767 0.074 Uiso 1 1 calc R U . . .
H24C_1 H 0.369723 0.637602 0.876159 0.074 Uiso 1 1 calc R U . . .
C25_1 C 0.3192(3) 0.62762(5) 0.74371(18) 0.0363(9) Uani 1 1 d . . . . .
H25_1 H 0.330501 0.641999 0.765899 0.044 Uiso 1 1 calc R U . . .
C26_1 C 0.2483(3) 0.62649(6) 0.68350(19) 0.0399(9) Uani 1 1 d . . . . .
H26_1 H 0.211852 0.640056 0.664213 0.048 Uiso 1 1 calc R U . . .
C27_1 C 0.2308(3) 0.60570(6) 0.65172(17) 0.0373(8) Uani 1 1 d . . . . .
H27_1 H 0.180689 0.604959 0.610778 0.045 Uiso 1 1 calc R U . . .
C28_1 C 0.2849(3) 0.58572(5) 0.67817(16) 0.0292(7) Uani 1 1 d . . . . .
C29_1 C 0.2683(3) 0.56347(6) 0.64076(16) 0.0361(8) Uani 1 1 d . . . . .
H29A_1 H 0.279852 0.550424 0.672241 0.043 Uiso 1 1 calc R U . . .
H29B_1 H 0.185461 0.562660 0.618151 0.043 Uiso 1 1 calc R U . . .
C30_1 C 0.3541(3) 0.56127(7) 0.59090(19) 0.0525(10) Uani 1 1 d . . . . .
H30A_1 H 0.344001 0.546184 0.569274 0.079 Uiso 1 1 calc R U . . .
H30B_1 H 0.436108 0.562705 0.612907 0.079 Uiso 1 1 calc R U . . .
H30C_1 H 0.338684 0.573474 0.557677 0.079 Uiso 1 1 calc R U . . .
C31_1 C 0.9967(2) 0.56026(5) 0.81729(15) 0.0215(7) Uani 1 1 d . . . . .
C32_1 C 0.9893(2) 0.54620(5) 0.76139(15) 0.0236(7) Uani 1 1 d . . . . .
C33_1 C 0.9566(3) 0.55626(5) 0.69326(15) 0.0307(8) Uani 1 1 d . . . . .
H33A_1 H 1.016056 0.568291 0.685904 0.037 Uiso 1 1 calc R U . . .
H33B_1 H 0.877689 0.563899 0.691938 0.037 Uiso 1 1 calc R U . . .
C34_1 C 0.9509(3) 0.53909(6) 0.63692(17) 0.0420(9) Uani 1 1 d . . . . .
H34A_1 H 0.931093 0.547174 0.594758 0.063 Uiso 1 1 calc R U . . .
H34B_1 H 0.889276 0.527528 0.642202 0.063 Uiso 1 1 calc R U . . .
H34C_1 H 1.028729 0.531462 0.637346 0.063 Uiso 1 1 calc R U . . .
C35_1 C 1.0084(3) 0.52277(5) 0.77148(16) 0.0301(8) Uani 1 1 d . . . . .
H35_1 H 1.005022 0.512701 0.734493 0.036 Uiso 1 1 calc R U . . .
C36_1 C 1.0320(3) 0.51396(5) 0.83420(17) 0.0343(8) Uani 1 1 d . . . . .
H36_1 H 1.043526 0.497834 0.840180 0.041 Uiso 1 1 calc R U . . .
C37_1 C 1.0391(3) 0.52825(5) 0.88874(17) 0.0321(8) Uani 1 1 d . . . . .
H37_1 H 1.055164 0.521874 0.931868 0.039 Uiso 1 1 calc R U . . .
C38_1 C 1.0229(3) 0.55201(5) 0.88102(15) 0.0265(7) Uani 1 1 d . . . . .
C39_1 C 1.0304(3) 0.56714(5) 0.94179(16) 0.0317(8) Uani 1 1 d . . . . .
H39A_1 H 0.976670 0.560878 0.972569 0.038 Uiso 1 1 calc R U . . .
H39B_1 H 1.001911 0.582812 0.928613 0.038 Uiso 1 1 calc R U . . .
C40_1 C 1.1569(3) 0.56875(6) 0.97751(17) 0.0409(9) Uani 1 1 d . . . . .
H40A_1 H 1.155953 0.577603 1.018444 0.061 Uiso 1 1 calc R U . . .
H40B_1 H 1.208748 0.576469 0.948926 0.061 Uiso 1 1 calc R U . . .
H40C_1 H 1.187542 0.553205 0.988162 0.061 Uiso 1 1 calc R U . . .
C41_1 C 0.7832(3) 0.63341(5) 0.79005(16) 0.0254(7) Uani 1 1 d . . . . .
C42_1 C 0.7229(3) 0.64081(5) 0.72967(16) 0.0296(8) Uani 1 1 d . . . . .
C43_1 C 0.7541(3) 0.63149(6) 0.66490(16) 0.0333(8) Uani 1 1 d . . . . .
H43A_1 H 0.775512 0.615005 0.671039 0.040 Uiso 1 1 calc R U . . .
H43B_1 H 0.826102 0.639683 0.653564 0.040 Uiso 1 1 calc R U . . .
C44_1 C 0.6570(4) 0.63351(6) 0.60687(18) 0.0499(10) Uani 1 1 d . . . . .
H44A_1 H 0.683939 0.626176 0.567885 0.075 Uiso 1 1 calc R U . . .
H44B_1 H 0.639908 0.649829 0.597460 0.075 Uiso 1 1 calc R U . . .
H44C_1 H 0.584204 0.625836 0.617714 0.075 Uiso 1 1 calc R U . . .
C45_1 C 0.6315(3) 0.65691(5) 0.73251(18) 0.0390(9) Uani 1 1 d . . . . .
H45_1 H 0.587774 0.662336 0.692690 0.047 Uiso 1 1 calc R U . . .
C46_1 C 0.6042(3) 0.66497(6) 0.79209(19) 0.0429(9) Uani 1 1 d . . . . .
H46_1 H 0.542215 0.676051 0.792721 0.051 Uiso 1 1 calc R U . . .
C47_1 C 0.6642(3) 0.65747(5) 0.85115(18) 0.0354(8) Uani 1 1 d . . . . .
H47_1 H 0.643362 0.663329 0.891840 0.043 Uiso 1 1 calc R U . . .
C48_1 C 0.7559(3) 0.64117(5) 0.85092(16) 0.0257(7) Uani 1 1 d . . . . .
C49_1 C 0.8206(3) 0.63184(6) 0.91491(15) 0.0345(8) Uani 1 1 d . . . . .
H49A_1 H 0.808987 0.614924 0.915293 0.041 Uiso 1 1 calc R U . . .
H49B_1 H 0.907282 0.634714 0.914841 0.041 Uiso 1 1 calc R U . . .
C50_1 C 0.7836(3) 0.64152(6) 0.97846(17) 0.0462(10) Uani 1 1 d . . . . .
H50A_1 H 0.835372 0.635166 1.016260 0.069 Uiso 1 1 calc R U . . .
H50B_1 H 0.700225 0.637298 0.981971 0.069 Uiso 1 1 calc R U . . .
H50C_1 H 0.791140 0.658349 0.978285 0.069 Uiso 1 1 calc R U . . .
B1_1 B 0.5504(3) 0.56147(6) 0.76167(17) 0.0205(7) Uani 1 1 d . . . . .
B2_1 B 0.7451(3) 0.58059(5) 0.79885(17) 0.0198(7) Uani 1 1 d . . . . .
N1_2 N 0.9758(2) 0.59243(4) 0.29418(13) 0.0276(6) Uani 1 1 d . . . . .
N2_2 N 0.8919(2) 0.62971(4) 0.37152(12) 0.0252(6) Uani 1 1 d . . . . .
N3_2 N 0.4401(2) 0.58233(4) 0.34544(14) 0.0316(7) Uani 1 1 d . . . . .
N4_2 N 0.5324(2) 0.55074(4) 0.37780(13) 0.0265(6) Uani 1 1 d . . . . .
C1_2 C 0.7498(3) 0.57535(5) 0.29362(15) 0.0256(7) Uani 1 1 d . . . . .
H1A_2 H 0.702124 0.572024 0.250566 0.031 Uiso 1 1 calc R U . . .
H1AB_2 H 0.793836 0.561294 0.309841 0.031 Uiso 1 1 calc R U . . .
C2_2 C 0.7135(3) 0.60611(5) 0.37918(15) 0.0252(7) Uani 1 1 d . . . . .
H2_2 H 0.679316 0.614011 0.413250 0.030 Uiso 1 1 calc R U . . .
C3_2 C 0.8156(3) 0.61251(5) 0.35129(15) 0.0245(7) Uani 1 1 d . . . . .
C4_2 C 0.9971(3) 0.63212(5) 0.33588(17) 0.0325(8) Uani 1 1 d . . . . .
H4A_2 H 1.054861 0.642835 0.360425 0.039 Uiso 1 1 calc R U . . .
H4AB_2 H 0.972260 0.638859 0.291690 0.039 Uiso 1 1 calc R U . . .
C5_2 C 1.0578(3) 0.60912(5) 0.32776(18) 0.0347(8) Uani 1 1 d . . . . .
H5A_2 H 1.126280 0.611380 0.302054 0.042 Uiso 1 1 calc R U . . .
H5AB_2 H 1.089497 0.603076 0.371878 0.042 Uiso 1 1 calc R U . . .
C6_2 C 0.5473(3) 0.57243(5) 0.35842(15) 0.0241(7) Uani 1 1 d . . . . .
C7_2 C 0.4050(3) 0.54407(6) 0.37210(18) 0.0367(8) Uani 1 1 d . . . . .
H7A_2 H 0.384943 0.536782 0.413346 0.044 Uiso 1 1 calc R U . . .
H7AB_2 H 0.384190 0.533359 0.334626 0.044 Uiso 1 1 calc R U . . .
C8_2 C 0.3416(3) 0.56711(5) 0.3600(2) 0.0436(10) Uani 1 1 d . . . . .
H8A_2 H 0.278007 0.566251 0.321977 0.052 Uiso 1 1 calc R U . . .
H8AB_2 H 0.306289 0.572362 0.399632 0.052 Uiso 1 1 calc R U . . .
C9_2 C 0.7939(3) 0.61199(6) 0.22272(16) 0.0330(8) Uani 1 1 d . . . . .
C10_2 C 0.7568(4) 0.62226(7) 0.17396(19) 0.0510(10) Uani 1 1 d . . . . .
H10_2 H 0.727197 0.630466 0.135030 0.061 Uiso 1 1 calc R U . . .
C11_2 C 1.0273(3) 0.57054(5) 0.28514(16) 0.0258(7) Uani 1 1 d . . . . .
C12_2 C 1.0413(3) 0.55410(5) 0.33642(16) 0.0285(7) Uani 1 1 d . . . . .
C13_2 C 0.9962(3) 0.55815(6) 0.40246(17) 0.0408(9) Uani 1 1 d D U . . .
H13A_2 H 0.958571 0.573588 0.401745 0.049 Uiso 0.862(5) 1 calc R U P A 1
H13B_2 H 0.933090 0.546642 0.407876 0.049 Uiso 0.862(5) 1 calc R U P A 1
H13C_2 H 1.046146 0.570954 0.422551 0.049 Uiso 0.138(5) 1 calc R U P A -1
H13D_2 H 0.915126 0.564712 0.391101 0.049 Uiso 0.138(5) 1 calc R U P A -1
C14_9 C 1.0885(4) 0.55678(8) 0.4611(2) 0.0462(12) Uani 0.862(5) 1 d D U P A 1
H14A_9 H 1.049428 0.557254 0.501619 0.069 Uiso 0.862(5) 1 calc R U P A 1
H14B_9 H 1.143554 0.569864 0.460711 0.069 Uiso 0.862(5) 1 calc R U P A 1
H14C_9 H 1.133314 0.542341 0.459668 0.069 Uiso 0.862(5) 1 calc R U P A 1
C14_91 C 0.9851(18) 0.5439(4) 0.4527(10) 0.049(4) Uani 0.138(5) 1 d D U P A -1
H14A_91 H 0.952578 0.552309 0.488228 0.074 Uiso 0.138(5) 1 calc R U P A -1
H14B_91 H 1.063759 0.537552 0.469310 0.074 Uiso 0.138(5) 1 calc R U P A -1
H14C_91 H 0.930789 0.531242 0.437448 0.074 Uiso 0.138(5) 1 calc R U P A -1
C15_2 C 1.0966(3) 0.53307(5) 0.32534(17) 0.0335(8) Uani 1 1 d . . . . .
H15_2 H 1.105306 0.521809 0.359483 0.040 Uiso 1 1 calc R U . . .
C16_2 C 1.1386(3) 0.52836(6) 0.26576(18) 0.0363(8) Uani 1 1 d . . . . .
H16_2 H 1.178049 0.514174 0.259549 0.044 Uiso 1 1 calc R U . . .
C17_2 C 1.1232(3) 0.54431(6) 0.21547(18) 0.0386(9) Uani 1 1 d . . . . .
H17_2 H 1.151537 0.540970 0.174380 0.046 Uiso 1 1 calc R U . . .
C18_2 C 1.0668(3) 0.56522(6) 0.22384(17) 0.0332(8) Uani 1 1 d . . . . .
C19_2 C 1.0452(3) 0.58162(7) 0.16706(18) 0.0480(10) Uani 1 1 d . . . . .
H19A_2 H 1.116740 0.582119 0.143126 0.058 Uiso 1 1 calc R U . . .
H19B_2 H 1.031930 0.597295 0.183986 0.058 Uiso 1 1 calc R U . . .
C20_2 C 0.9366(4) 0.57432(8) 0.1195(2) 0.0672(13) Uani 1 1 d . . . . .
H20A_2 H 0.925426 0.585095 0.082201 0.101 Uiso 1 1 calc R U . . .
H20B_2 H 0.865123 0.574432 0.142728 0.101 Uiso 1 1 calc R U . . .
H20C_2 H 0.949342 0.558744 0.103059 0.101 Uiso 1 1 calc R U . . .
C21_2 C 0.8652(3) 0.64685(5) 0.41858(15) 0.0266(7) Uani 1 1 d . . . . .
C22_2 C 0.9237(3) 0.64627(5) 0.48307(17) 0.0330(8) Uani 1 1 d . . . . .
C23_2 C 1.0100(3) 0.62733(6) 0.50616(18) 0.0407(9) Uani 1 1 d . . . . .
H23A_2 H 1.068641 0.633194 0.542435 0.049 Uiso 1 1 calc R U . . .
H23B_2 H 1.054503 0.622632 0.469239 0.049 Uiso 1 1 calc R U . . .
C24_2 C 0.9458(3) 0.60641(6) 0.53052(18) 0.0445(9) Uani 1 1 d . . . . .
H24A_2 H 1.004377 0.594299 0.544094 0.067 Uiso 1 1 calc R U . . .
H24B_2 H 0.887298 0.600623 0.494793 0.067 Uiso 1 1 calc R U . . .
H24C_2 H 0.904505 0.610858 0.568322 0.067 Uiso 1 1 calc R U . . .
C25_2 C 0.8934(3) 0.66292(6) 0.52747(18) 0.0417(9) Uani 1 1 d . . . . .
H25_2 H 0.932564 0.662934 0.571490 0.050 Uiso 1 1 calc R U . . .
C26_2 C 0.8087(4) 0.67917(6) 0.50889(18) 0.0457(10) Uani 1 1 d . . . . .
H26_2 H 0.788819 0.690288 0.540066 0.055 Uiso 1 1 calc R U . . .
C27_2 C 0.7519(3) 0.67959(6) 0.44528(18) 0.0442(9) Uani 1 1 d . . . . .
H27_2 H 0.692939 0.691022 0.432998 0.053 Uiso 1 1 calc R U . . .
C28_2 C 0.7792(3) 0.66353(5) 0.39854(16) 0.0348(8) Uani 1 1 d . . . . .
C29_2 C 0.7169(4) 0.66358(6) 0.32837(18) 0.0480(10) Uani 1 1 d D U . . .
H29A_2 H 0.777395 0.660322 0.298067 0.058 Uiso 0.862(5) 1 calc R U P A 1
H29B_2 H 0.658524 0.650733 0.323949 0.058 Uiso 0.862(5) 1 calc R U P A 1
H29C_2 H 0.730830 0.648681 0.306801 0.058 Uiso 0.138(5) 1 calc R U P A -1
H29D_2 H 0.629586 0.665465 0.328969 0.058 Uiso 0.138(5) 1 calc R U P A -1
C30_11 C 0.6535(5) 0.68490(7) 0.3061(2) 0.0554(14) Uani 0.862(5) 1 d D U P A 1
H30A_11 H 0.621870 0.683441 0.259268 0.083 Uiso 0.862(5) 1 calc R U P A 1
H30B_11 H 0.709071 0.697950 0.311738 0.083 Uiso 0.862(5) 1 calc R U P A 1
H30C_11 H 0.587221 0.687504 0.332372 0.083 Uiso 0.862(5) 1 calc R U P A 1
C30_111 C 0.763(3) 0.6825(4) 0.2908(13) 0.059(8) Uani 0.138(5) 1 d D U P A -1
H30A_111 H 0.715621 0.683661 0.247331 0.088 Uiso 0.138(5) 1 calc R U P A -1
H30B_111 H 0.846897 0.679482 0.285139 0.088 Uiso 0.138(5) 1 calc R U P A -1
H30C_111 H 0.757450 0.697012 0.314951 0.088 Uiso 0.138(5) 1 calc R U P A -1
C31_2 C 0.4171(3) 0.60558(5) 0.32391(16) 0.0290(7) Uani 1 1 d . . . . .
C32_2 C 0.4127(3) 0.62291(6) 0.37064(17) 0.0363(8) Uani 1 1 d . . . . .
C33_2 C 0.4404(3) 0.61941(7) 0.44403(18) 0.0464(10) Uani 1 1 d . . . . .
H33A_2 H 0.468925 0.603411 0.452408 0.056 Uiso 1 1 calc R U . . .
H33B_2 H 0.506279 0.629930 0.461049 0.056 Uiso 1 1 calc R U . . .
C34_2 C 0.3358(4) 0.62360(8) 0.4816(2) 0.0621(12) Uani 1 1 d . . . . .
H34A_2 H 0.360163 0.621085 0.528893 0.093 Uiso 1 1 calc R U . . .
H34B_2 H 0.270926 0.612945 0.466037 0.093 Uiso 1 1 calc R U . . .
H34C_2 H 0.308003 0.639516 0.474422 0.093 Uiso 1 1 calc R U . . .
C35_2 C 0.3857(3) 0.64502(6) 0.3467(2) 0.0482(10) Uani 1 1 d . . . . .
H35_2 H 0.383459 0.657399 0.377098 0.058 Uiso 1 1 calc R U . . .
C36_2 C 0.3624(4) 0.64928(6) 0.2804(2) 0.0540(11) Uani 1 1 d . . . . .
H36_2 H 0.343955 0.664496 0.265209 0.065 Uiso 1 1 calc R U . . .
C37_2 C 0.3655(3) 0.63167(6) 0.23570(19) 0.0475(10) Uani 1 1 d . . . . .
H37_2 H 0.347222 0.634800 0.189800 0.057 Uiso 1 1 calc R U . . .
C38_2 C 0.3950(3) 0.60939(6) 0.25625(17) 0.0363(8) Uani 1 1 d . . . . .
C39_2 C 0.4028(4) 0.58979(6) 0.20797(18) 0.0490(10) Uani 1 1 d . . . . .
H39A_2 H 0.483617 0.582879 0.216565 0.059 Uiso 1 1 calc R U . . .
H39B_2 H 0.344399 0.577800 0.217195 0.059 Uiso 1 1 calc R U . . .
C40_2 C 0.3805(4) 0.59584(7) 0.1369(2) 0.0702(14) Uani 1 1 d . . . . .
H40A_2 H 0.382566 0.581818 0.110169 0.105 Uiso 1 1 calc R U . . .
H40B_2 H 0.442486 0.606545 0.125793 0.105 Uiso 1 1 calc R U . . .
H40C_2 H 0.301783 0.603150 0.127656 0.105 Uiso 1 1 calc R U . . .
C41_2 C 0.6257(3) 0.53451(5) 0.40108(15) 0.0275(7) Uani 1 1 d . . . . .
C42_2 C 0.6590(3) 0.53306(6) 0.46937(16) 0.0376(9) Uani 1 1 d . . . . .
C43_2 C 0.6045(4) 0.54829(6) 0.51740(17) 0.0502(10) Uani 1 1 d . . . . .
H43A_2 H 0.598988 0.539555 0.558703 0.060 Uiso 1 1 calc R U . . .
H43B_2 H 0.522059 0.552393 0.498394 0.060 Uiso 1 1 calc R U . . .
C44_2 C 0.6750(4) 0.57041(6) 0.53419(18) 0.0481(10) Uani 1 1 d . . . . .
H44A_2 H 0.633652 0.579777 0.564466 0.072 Uiso 1 1 calc R U . . .
H44B_2 H 0.681401 0.579131 0.493528 0.072 Uiso 1 1 calc R U . . .
H44C_2 H 0.755366 0.566528 0.555366 0.072 Uiso 1 1 calc R U . . .
C45_2 C 0.7457(4) 0.51656(6) 0.49128(19) 0.0518(11) Uani 1 1 d . . . . .
H45_2 H 0.770426 0.515005 0.537348 0.062 Uiso 1 1 calc R U . . .
C46_2 C 0.7960(4) 0.50252(6) 0.4473(2) 0.0534(11) Uani 1 1 d . . . . .
H46_2 H 0.855879 0.491670 0.463150 0.064 Uiso 1 1 calc R U . . .
C47_2 C 0.7596(3) 0.50421(6) 0.38086(18) 0.0420(9) Uani 1 1 d . . . . .
H47_2 H 0.794273 0.494335 0.351157 0.050 Uiso 1 1 calc R U . . .
C48_2 C 0.6730(3) 0.52005(5) 0.35587(15) 0.0273(7) Uani 1 1 d . . . . .
C49_2 C 0.6300(3) 0.52076(5) 0.28334(15) 0.0290(7) Uani 1 1 d . . . . .
H49A_2 H 0.598080 0.536349 0.271976 0.035 Uiso 1 1 calc R U . . .
H49B_2 H 0.563238 0.509668 0.273958 0.035 Uiso 1 1 calc R U . . .
C50_2 C 0.7263(3) 0.51508(6) 0.23873(17) 0.0399(9) Uani 1 1 d . . . . .
H50A_2 H 0.694042 0.517510 0.192370 0.060 Uiso 1 1 calc R U . . .
H50B_2 H 0.750879 0.498953 0.245240 0.060 Uiso 1 1 calc R U . . .
H50C_2 H 0.795690 0.525154 0.250023 0.060 Uiso 1 1 calc R U . . .
B1_2 B 0.8399(3) 0.59705(6) 0.28834(18) 0.0249(8) Uani 1 1 d . . . . .
B2_2 B 0.6684(3) 0.58479(6) 0.34591(17) 0.0225(8) Uani 1 1 d . . . . .
N1_3 N 0.4735(2) 0.74821(4) 0.58448(13) 0.0290(6) Uani 1 1 d . . . . .
N2_3 N 0.5560(2) 0.79378(4) 0.55123(12) 0.0252(6) Uani 1 1 d . . . . .
C1_3 C 0.7129(3) 0.73934(5) 0.61894(15) 0.0266(7) Uani 1 1 d . . . . .
H1A_3 H 0.686630 0.734949 0.661945 0.032 Uiso 1 1 calc R U . . .
H1AB_3 H 0.746257 0.725646 0.598610 0.032 Uiso 1 1 calc R U . . .
C2_3 C 0.7541(3) 0.78218(5) 0.60386(16) 0.0287(7) Uani 1 1 d . . . . .
H2_3 H 0.793303 0.796703 0.607967 0.034 Uiso 1 1 calc R U . . .
C3_3 C 0.6380(3) 0.77804(5) 0.57523(14) 0.0240(7) Uani 1 1 d . . . . .
C4_3 C 0.4388(3) 0.78472(5) 0.52319(16) 0.0295(7) Uani 1 1 d . . . . .
H4A_3 H 0.446227 0.777201 0.480214 0.035 Uiso 1 1 calc R U . . .
H4AB_3 H 0.381180 0.797612 0.515163 0.035 Uiso 1 1 calc R U . . .
C5_3 C 0.3921(3) 0.76748(5) 0.56963(16) 0.0294(7) Uani 1 1 d . . . . .
H5A_3 H 0.379525 0.775352 0.611379 0.035 Uiso 1 1 calc R U . . .
H5AB_3 H 0.313726 0.761542 0.549337 0.035 Uiso 1 1 calc R U . . .
C6_3 C 0.9421(3) 0.75787(5) 0.65647(15) 0.0290(7) Uani 1 1 d . U . . .
N3_3 N 0.9832(2) 0.74933(5) 0.71548(13) 0.0351(6) Uani 1 1 d . U . . .
N4_3 N 1.0338(2) 0.76554(5) 0.62674(13) 0.0377(7) Uani 1 1 d . U . . .
C7_3 C 1.1141(3) 0.75232(7) 0.73121(18) 0.0501(9) Uani 1 1 d . U . . .
H7A_3 H 1.153923 0.737503 0.744117 0.060 Uiso 1 1 calc R U . . .
H7AB_3 H 1.133439 0.763677 0.767210 0.060 Uiso 1 1 calc R U . . .
C8_3 C 1.1502(3) 0.76110(8) 0.66639(18) 0.0534(9) Uani 1 1 d . U . . .
H8A_3 H 1.198106 0.775403 0.673023 0.064 Uiso 1 1 calc R U . . .
H8AB_3 H 1.196701 0.749363 0.645089 0.064 Uiso 1 1 calc R U . . .
C9_3 C 0.6211(3) 0.74416(6) 0.49436(17) 0.0374(7) Uani 1 1 d . U . . .
C10_3 C 0.6392(4) 0.74021(7) 0.4392(2) 0.0577(10) Uani 1 1 d . U . . .
H10_3 H 0.653637 0.737051 0.395103 0.069 Uiso 1 1 calc R U . . .
C11_5 C 0.4323(7) 0.73125(10) 0.6250(3) 0.0313(15) Uani 0.721(19) 1 d G U P B 1
C12_5 C 0.4449(6) 0.73400(11) 0.6933(3) 0.0350(15) Uani 0.721(19) 1 d G U P B 1
C15_5 C 0.3977(5) 0.71762(13) 0.7328(4) 0.0372(16) Uani 0.721(19) 1 d G U P B 1
H15_5 H 0.406271 0.719502 0.779465 0.045 Uiso 0.721(19) 1 calc R U P B 1
C16_5 C 0.3380(5) 0.69849(10) 0.7040(5) 0.0426(18) Uani 0.721(19) 1 d G U P B 1
H16_5 H 0.305821 0.687292 0.730948 0.051 Uiso 0.721(19) 1 calc R U P B 1
C17_5 C 0.3255(5) 0.69573(8) 0.6357(5) 0.0449(17) Uani 0.721(19) 1 d G U P B 1
H17_5 H 0.284739 0.682658 0.615956 0.054 Uiso 0.721(19) 1 calc R U P B 1
C18_5 C 0.3727(6) 0.71211(10) 0.5962(4) 0.0367(15) Uani 0.721(19) 1 d G U P B 1
C13_5 C 0.5128(11) 0.75423(17) 0.7280(6) 0.0412(19) Uani 0.721(19) 1 d . U P B 1
H13A_5 H 0.582047 0.748137 0.757442 0.049 Uiso 0.721(19) 1 calc R U P B 1
H13B_5 H 0.544476 0.763995 0.694178 0.049 Uiso 0.721(19) 1 calc R U P B 1
C14_5 C 0.4385(10) 0.76913(17) 0.7685(6) 0.047(2) Uani 0.721(19) 1 d . U P B 1
H14A_5 H 0.488743 0.781392 0.790145 0.070 Uiso 0.721(19) 1 calc R U P B 1
H14B_5 H 0.406429 0.759648 0.802078 0.070 Uiso 0.721(19) 1 calc R U P B 1
H14C_5 H 0.372224 0.776008 0.739359 0.070 Uiso 0.721(19) 1 calc R U P B 1
C19_5 C 0.3637(8) 0.70751(14) 0.5227(5) 0.0440(17) Uani 0.721(19) 1 d . U P B 1
H19A_5 H 0.285610 0.700181 0.507856 0.053 Uiso 0.721(19) 1 calc R U P B 1
H19B_5 H 0.367163 0.722322 0.498856 0.053 Uiso 0.721(19) 1 calc R U P B 1
C20_5 C 0.4633(7) 0.69202(14) 0.5058(6) 0.0569(19) Uani 0.721(19) 1 d . U P B 1
H20A_5 H 0.476872 0.694576 0.459746 0.085 Uiso 0.721(19) 1 calc R U P B 1
H20B_5 H 0.441027 0.675879 0.511742 0.085 Uiso 0.721(19) 1 calc R U P B 1
H20C_5 H 0.536703 0.695529 0.535077 0.085 Uiso 0.721(19) 1 calc R U P B 1
C11_51 C 0.4333(19) 0.7331(2) 0.6384(7) 0.028(3) Uani 0.279(19) 1 d G U P B -1
C12_51 C 0.4470(18) 0.7392(2) 0.7049(8) 0.026(3) Uani 0.279(19) 1 d G U P B -1
C15_51 C 0.4065(14) 0.7244(3) 0.7514(6) 0.030(3) Uani 0.279(19) 1 d G U P B -1
H15_51 H 0.415805 0.728591 0.796845 0.035 Uiso 0.279(19) 1 calc R U P B -1
C16_51 C 0.3523(12) 0.7037(2) 0.7313(8) 0.029(3) Uani 0.279(19) 1 d G U P B -1
H16_51 H 0.324641 0.693603 0.763007 0.034 Uiso 0.279(19) 1 calc R U P B -1
C17_51 C 0.3387(13) 0.69758(19) 0.6647(9) 0.027(3) Uani 0.279(19) 1 d G U P B -1
H17_51 H 0.301674 0.683380 0.651010 0.033 Uiso 0.279(19) 1 calc R U P B -1
C18_51 C 0.3792(16) 0.7123(2) 0.6183(7) 0.028(3) Uani 0.279(19) 1 d G U P B -1
C13_51 C 0.507(3) 0.7604(4) 0.7315(15) 0.028(3) Uani 0.279(19) 1 d . U P B -1
H13A_51 H 0.535631 0.769010 0.694393 0.034 Uiso 0.279(19) 1 calc R U P B -1
H13B_51 H 0.578247 0.756032 0.762313 0.034 Uiso 0.279(19) 1 calc R U P B -1
C14_51 C 0.429(2) 0.7767(4) 0.7682(14) 0.032(4) Uani 0.279(19) 1 d . U P B -1
H14A_51 H 0.479909 0.787848 0.794477 0.048 Uiso 0.279(19) 1 calc R U P B -1
H14B_51 H 0.383504 0.767704 0.797463 0.048 Uiso 0.279(19) 1 calc R U P B -1
H14C_51 H 0.372731 0.785030 0.735853 0.048 Uiso 0.279(19) 1 calc R U P B -1
C19_51 C 0.3692(19) 0.7051(3) 0.5479(10) 0.032(3) Uani 0.279(19) 1 d . U P B -1
H19A_51 H 0.378679 0.718811 0.520100 0.039 Uiso 0.279(19) 1 calc R U P B -1
H19B_51 H 0.288164 0.698719 0.534884 0.039 Uiso 0.279(19) 1 calc R U P B -1
C20_51 C 0.4631(17) 0.6869(3) 0.5346(11) 0.038(3) Uani 0.279(19) 1 d . U P B -1
H20A_51 H 0.515151 0.693211 0.503686 0.056 Uiso 0.279(19) 1 calc R U P B -1
H20B_51 H 0.422461 0.673110 0.515255 0.056 Uiso 0.279(19) 1 calc R U P B -1
H20C_51 H 0.511331 0.682822 0.576231 0.056 Uiso 0.279(19) 1 calc R U P B -1
C21_4 C 0.5850(13) 0.81771(13) 0.5443(6) 0.039(3) Uani 0.346(7) 1 d G U P C 1
C22_4 C 0.5738(11) 0.83108(17) 0.5999(5) 0.038(2) Uani 0.346(7) 1 d G U P C 1
C25_4 C 0.5961(11) 0.85464(16) 0.5987(4) 0.047(3) Uani 0.346(7) 1 d G U P C 1
H25_4 H 0.588394 0.863773 0.636718 0.057 Uiso 0.346(7) 1 calc R U P C 1
C26_4 C 0.6295(11) 0.86484(13) 0.5419(5) 0.048(3) Uani 0.346(7) 1 d G U P C 1
H26_4 H 0.644655 0.880940 0.541102 0.058 Uiso 0.346(7) 1 calc R U P C 1
C27_4 C 0.6407(11) 0.85147(18) 0.4863(4) 0.049(3) Uani 0.346(7) 1 d G U P C 1
H27_4 H 0.663517 0.858441 0.447498 0.059 Uiso 0.346(7) 1 calc R U P C 1
C28_4 C 0.6185(13) 0.82791(17) 0.4875(5) 0.051(3) Uani 0.346(7) 1 d DG U P C 1
C23_4 C 0.5350(12) 0.8227(2) 0.6641(7) 0.037(2) Uani 0.346(7) 1 d . U P C 1
H23A_4 H 0.556974 0.806263 0.670195 0.044 Uiso 0.346(7) 1 calc R U P C 1
H23B_4 H 0.578813 0.831481 0.701095 0.044 Uiso 0.346(7) 1 calc R U P C 1
C24_4 C 0.4059(10) 0.82524(17) 0.6669(5) 0.041(3) Uani 0.346(7) 1 d . U P C 1
H24A_4 H 0.384438 0.817947 0.707237 0.061 Uiso 0.346(7) 1 calc R U P C 1
H24B_4 H 0.361804 0.817804 0.628117 0.061 Uiso 0.346(7) 1 calc R U P C 1
H24C_4 H 0.385228 0.841652 0.667058 0.061 Uiso 0.346(7) 1 calc R U P C 1
C29_4 C 0.6200(13) 0.8131(2) 0.4219(7) 0.069(3) Uani 0.346(7) 1 d D U P C 1
H29A_4 H 0.562622 0.800079 0.420715 0.082 Uiso 0.346(7) 1 calc R U P C 1
H29B_4 H 0.599888 0.822702 0.381960 0.082 Uiso 0.346(7) 1 calc R U P C 1
C30_4 C 0.7395(12) 0.8049(3) 0.4260(10) 0.082(3) Uani 0.346(7) 1 d . U P C 1
H30A_4 H 0.750626 0.796402 0.385636 0.123 Uiso 0.346(7) 1 calc R U P C 1
H30B_4 H 0.755630 0.794689 0.464379 0.123 Uiso 0.346(7) 1 calc R U P C 1
H30C_4 H 0.794753 0.818029 0.430946 0.123 Uiso 0.346(7) 1 calc R U P C 1
C21_41 C 0.5817(6) 0.81743(7) 0.5416(3) 0.0332(16) Uani 0.654(7) 1 d G U P C -1
C22_41 C 0.5529(5) 0.83482(10) 0.5839(3) 0.0448(15) Uani 0.654(7) 1 d G U P C -1
C25_41 C 0.5820(5) 0.85758(8) 0.5716(3) 0.0515(16) Uani 0.654(7) 1 d G U P C -1
H25_41 H 0.562281 0.869474 0.600509 0.062 Uiso 0.654(7) 1 calc R U P C -1
C26_41 C 0.6399(5) 0.86294(7) 0.5170(3) 0.0525(17) Uani 0.654(7) 1 d G U P C -1
H26_41 H 0.659839 0.878496 0.508542 0.063 Uiso 0.654(7) 1 calc R U P C -1
C27_41 C 0.6688(6) 0.84554(9) 0.4747(3) 0.0534(17) Uani 0.654(7) 1 d G U P C -1
H27_41 H 0.708392 0.849207 0.437323 0.064 Uiso 0.654(7) 1 calc R U P C -1
C28_41 C 0.6397(6) 0.82278(8) 0.4870(3) 0.0448(15) Uani 0.654(7) 1 d DG U P C -1
C23_41 C 0.4886(7) 0.82868(12) 0.6421(4) 0.0569(18) Uani 0.654(7) 1 d . U P C -1
H23A_41 H 0.439725 0.814657 0.631896 0.068 Uiso 0.654(7) 1 calc R U P C -1
H23B_41 H 0.434235 0.841408 0.651187 0.068 Uiso 0.654(7) 1 calc R U P C -1
C24_41 C 0.5792(7) 0.82437(12) 0.7034(4) 0.068(2) Uani 0.654(7) 1 d . U P C -1
H24A_41 H 0.536451 0.820668 0.741220 0.102 Uiso 0.654(7) 1 calc R U P C -1
H24B_41 H 0.627844 0.838242 0.713232 0.102 Uiso 0.654(7) 1 calc R U P C -1
H24C_41 H 0.631326 0.811448 0.694773 0.102 Uiso 0.654(7) 1 calc R U P C -1
C29_41 C 0.6651(8) 0.80415(13) 0.4380(3) 0.0544(16) Uani 0.654(7) 1 d D U P C -1
H29A_41 H 0.724252 0.793338 0.460950 0.065 Uiso 0.654(7) 1 calc R U P C -1
H29B_41 H 0.590263 0.795375 0.425760 0.065 Uiso 0.654(7) 1 calc R U P C -1
C30_41 C 0.7116(6) 0.81198(13) 0.3747(3) 0.0648(19) Uani 0.654(7) 1 d . U P C -1
H30A_41 H 0.716821 0.798696 0.345451 0.097 Uiso 0.654(7) 1 calc R U P C -1
H30B_41 H 0.791185 0.818834 0.385341 0.097 Uiso 0.654(7) 1 calc R U P C -1
H30C_41 H 0.656854 0.823454 0.352530 0.097 Uiso 0.654(7) 1 calc R U P C -1
C31_3 C 0.9149(3) 0.73750(6) 0.76065(15) 0.0322(8) Uani 1 1 d . . . . .
C32_3 C 0.9037(4) 0.71373(6) 0.75464(17) 0.0518(11) Uani 1 1 d . . . . .
C35_3 C 0.8449(4) 0.70238(6) 0.80066(18) 0.0555(12) Uani 1 1 d . . . . .
H35_3 H 0.836162 0.686104 0.798097 0.067 Uiso 1 1 calc R U . . .
C36_3 C 0.7989(3) 0.71418(6) 0.84997(17) 0.0420(9) Uani 1 1 d . . . . .
H36_3 H 0.759313 0.706018 0.881488 0.050 Uiso 1 1 calc R U . . .
C37_3 C 0.8092(3) 0.73758(6) 0.85432(17) 0.0367(8) Uani 1 1 d . . . . .
H37_3 H 0.775849 0.745540 0.888549 0.044 Uiso 1 1 calc R U . . .
C38_3 C 0.8679(3) 0.74993(6) 0.80936(16) 0.0331(8) Uani 1 1 d . . . . .
C33_6 C 0.9789(11) 0.70314(14) 0.7002(4) 0.060(3) Uani 0.600(13) 1 d . U P D 1
H33A_6 H 0.931994 0.704120 0.655944 0.072 Uiso 0.600(13) 1 calc R U P D 1
H33B_6 H 1.054009 0.711944 0.699189 0.072 Uiso 0.600(13) 1 calc R U P D 1
C34_6 C 1.0056(16) 0.6797(3) 0.7165(8) 0.064(3) Uani 0.600(13) 1 d . U P D 1
H34A_6 H 1.057388 0.673324 0.685503 0.096 Uiso 0.600(13) 1 calc R U P D 1
H34B_6 H 0.931061 0.670762 0.713496 0.096 Uiso 0.600(13) 1 calc R U P D 1
H34C_6 H 1.046649 0.678722 0.761662 0.096 Uiso 0.600(13) 1 calc R U P D 1
C33_61 C 0.9171(10) 0.6982(2) 0.6981(5) 0.034(3) Uani 0.400(13) 1 d . U P D -1
H33A_61 H 0.922077 0.707738 0.658255 0.040 Uiso 0.400(13) 1 calc R U P D -1
H33B_61 H 0.844021 0.688600 0.689706 0.040 Uiso 0.400(13) 1 calc R U P D -1
C34_61 C 1.0262(17) 0.6821(4) 0.7070(10) 0.042(3) Uani 0.400(13) 1 d . U P D -1
H34A_61 H 1.034541 0.674338 0.664964 0.063 Uiso 0.400(13) 1 calc R U P D -1
H34B_61 H 1.015207 0.670472 0.740796 0.063 Uiso 0.400(13) 1 calc R U P D -1
H34C_61 H 1.098517 0.691073 0.720905 0.063 Uiso 0.400(13) 1 calc R U P D -1
C39_7 C 0.8879(13) 0.7750(3) 0.8233(5) 0.037(3) Uani 0.600(13) 1 d . . P D 1
H39A_7 H 0.941084 0.781301 0.792396 0.044 Uiso 0.600(13) 1 calc R U P D 1
H39B_7 H 0.928619 0.776856 0.868877 0.044 Uiso 0.600(13) 1 calc R U P D 1
C40_7 C 0.7725(9) 0.78837(16) 0.8164(6) 0.051(3) Uani 0.600(13) 1 d . . P D 1
H40A_7 H 0.787476 0.803950 0.834064 0.077 Uiso 0.600(13) 1 calc R U P D 1
H40B_7 H 0.714479 0.780567 0.840964 0.077 Uiso 0.600(13) 1 calc R U P D 1
H40C_7 H 0.740494 0.789314 0.769505 0.077 Uiso 0.600(13) 1 calc R U P D 1
C39_71 C 0.860(2) 0.7769(4) 0.7985(9) 0.042(4) Uani 0.400(13) 1 d . . P D -1
H39A_71 H 0.941440 0.783433 0.799249 0.050 Uiso 0.400(13) 1 calc R U P D -1
H39B_71 H 0.814862 0.780337 0.754771 0.050 Uiso 0.400(13) 1 calc R U P D -1
C40_71 C 0.7967(16) 0.7881(2) 0.8533(7) 0.053(4) Uani 0.400(13) 1 d . . P D -1
H40A_71 H 0.811634 0.804752 0.854096 0.080 Uiso 0.400(13) 1 calc R U P D -1
H40B_71 H 0.827656 0.781415 0.896169 0.080 Uiso 0.400(13) 1 calc R U P D -1
H40C_71 H 0.710356 0.785261 0.844638 0.080 Uiso 0.400(13) 1 calc R U P D -1
C41_3 C 1.0270(3) 0.77470(6) 0.56016(16) 0.0347(8) Uani 1 1 d . . . . .
C42_3 C 1.0170(3) 0.75886(6) 0.50819(17) 0.0394(9) Uani 1 1 d . . . . .
C43_3 C 1.0064(4) 0.73343(6) 0.51986(19) 0.0515(10) Uani 1 1 d . . . . .
H43A_3 H 1.064855 0.729178 0.558200 0.062 Uiso 1 1 calc R U . . .
H43B_3 H 0.925483 0.730344 0.532310 0.062 Uiso 1 1 calc R U . . .
C44_3 C 1.0258(4) 0.71794(7) 0.4634(2) 0.0652(13) Uani 1 1 d . . . . .
H44A_3 H 1.025792 0.701847 0.478086 0.098 Uiso 1 1 calc R U . . .
H44B_3 H 1.102975 0.721557 0.448077 0.098 Uiso 1 1 calc R U . . .
H44C_3 H 0.961433 0.720270 0.427166 0.098 Uiso 1 1 calc R U . . .
C45_3 C 1.0160(4) 0.76798(7) 0.44488(18) 0.0519(11) Uani 1 1 d . . . . .
H45_3 H 1.009619 0.757914 0.407825 0.062 Uiso 1 1 calc R U . . .
C46_3 C 1.0243(4) 0.79137(7) 0.43522(19) 0.0584(12) Uani 1 1 d . . . . .
H46_3 H 1.023237 0.797239 0.391584 0.070 Uiso 1 1 calc R U . . .
C47_3 C 1.0340(4) 0.80644(7) 0.48815(19) 0.0571(12) Uani 1 1 d . . . . .
H47_3 H 1.038756 0.822560 0.480543 0.069 Uiso 1 1 calc R U . . .
C48_3 C 1.0368(3) 0.79825(7) 0.55214(18) 0.0440(9) Uani 1 1 d . . . . .
C49_3 C 1.0492(4) 0.81467(7) 0.61000(19) 0.0547(10) Uani 1 1 d D U . . .
H49A_3 H 1.007091 0.807927 0.645463 0.066 Uiso 0.891(6) 1 calc R U P E 1
H49B_3 H 1.135053 0.815757 0.627242 0.066 Uiso 0.891(6) 1 calc R U P E 1
H49C_3 H 0.988792 0.827044 0.600983 0.066 Uiso 0.109(6) 1 calc R U P E -1
H49D_3 H 1.030172 0.806218 0.649686 0.066 Uiso 0.109(6) 1 calc R U P E -1
C50_8 C 1.0025(5) 0.83860(8) 0.5965(2) 0.0669(14) Uani 0.891(6) 1 d D U P E 1
H50A_8 H 1.014086 0.847667 0.637380 0.100 Uiso 0.891(6) 1 calc R U P E 1
H50B_8 H 0.916974 0.837920 0.580276 0.100 Uiso 0.891(6) 1 calc R U P E 1
H50C_8 H 1.045857 0.845864 0.562998 0.100 Uiso 0.891(6) 1 calc R U P E 1
C50_81 C 1.166(2) 0.8253(4) 0.6251(17) 0.057(3) Uani 0.109(6) 1 d D U P E -1
H50A_81 H 1.173055 0.831883 0.669745 0.085 Uiso 0.109(6) 1 calc R U P E -1
H50B_81 H 1.175367 0.837539 0.592965 0.085 Uiso 0.109(6) 1 calc R U P E -1
H50C_81 H 1.228404 0.813638 0.622853 0.085 Uiso 0.109(6) 1 calc R U P E -1
B1_3 B 0.6037(3) 0.75095(6) 0.56956(18) 0.0300(7) Uani 1 1 d . U . . .
B2_3 B 0.8051(3) 0.75974(6) 0.62677(16) 0.0232(8) Uani 1 1 d . . . . .

loop_
_atom_site_aniso_label
_atom_site_aniso_U_11
_atom_site_aniso_U_22
_atom_site_aniso_U_33
_atom_site_aniso_U_23
_atom_site_aniso_U_13
_atom_site_aniso_U_12
N1_1 0.0142(13) 0.0246(13) 0.0267(14) 0.0054(11) 0.0007(11) 0.0023(11)
N2_1 0.0181(13) 0.0227(13) 0.0247(14) 0.0036(11) 0.0013(11) -0.0001(11)
N3_1 0.0136(13) 0.0212(13) 0.0302(14) 0.0008(11) 0.0002(11) -0.0006(11)
N4_1 0.0175(13) 0.0202(13) 0.0308(15) 0.0027(11) 0.0044(11) 0.0010(11)
C1_1 0.0227(16) 0.0223(16) 0.0205(15) 0.0017(12) 0.0003(13) 0.0034(13)
C2_1 0.0162(16) 0.0265(16) 0.0224(16) 0.0019(13) -0.0026(13) 0.0052(13)
C3_1 0.0171(16) 0.0178(15) 0.0253(16) -0.0024(12) 0.0047(13) 0.0044(12)
C4_1 0.0217(17) 0.0240(16) 0.0315(18) 0.0039(14) 0.0039(14) -0.0022(13)
C5_1 0.0181(16) 0.0287(17) 0.0302(18) 0.0054(14) 0.0024(14) 0.0011(14)
C6_1 0.0177(16) 0.0218(16) 0.0175(15) -0.0001(12) 0.0002(12) 0.0009(13)
C7_1 0.0158(16) 0.0264(17) 0.045(2) 0.0031(15) 0.0037(15) -0.0029(13)
C8_1 0.0203(17) 0.0275(18) 0.043(2) 0.0025(15) 0.0037(15) -0.0016(14)
C9_1 0.0208(17) 0.0299(18) 0.0256(17) 0.0022(14) 0.0000(14) -0.0036(14)
C10_1 0.052(2) 0.0296(19) 0.033(2) -0.0047(16) 0.0119(17) 0.0013(17)
C11_1 0.0190(16) 0.0301(17) 0.0234(17) 0.0069(13) 0.0027(13) 0.0002(14)
C12_1 0.0291(18) 0.0289(17) 0.0259(17) 0.0053(14) 0.0030(14) 0.0039(15)
C13_1 0.036(2) 0.0300(18) 0.0325(19) 0.0017(15) 0.0046(16) 0.0117(15)
C14_1 0.035(2) 0.047(2) 0.046(2) -0.0074(18) -0.0012(18) 0.0049(18)
C15_1 0.039(2) 0.0342(19) 0.036(2) 0.0091(16) 0.0022(17) 0.0125(16)
C16_1 0.046(2) 0.051(2) 0.0263(19) 0.0115(17) -0.0002(17) 0.0087(19)
C17_1 0.044(2) 0.044(2) 0.0244(18) 0.0000(15) 0.0050(16) 0.0056(18)
C18_1 0.0291(19) 0.0329(18) 0.0282(18) 0.0038(14) 0.0066(15) 0.0055(15)
C19_1 0.051(2) 0.044(2) 0.031(2) -0.0041(16) 0.0070(17) 0.0157(19)
C20_1 0.067(3) 0.041(2) 0.061(3) -0.004(2) 0.017(2) 0.004(2)
C21_1 0.0110(15) 0.0282(17) 0.0338(18) 0.0052(14) 0.0043(13) 0.0000(13)
C22_1 0.0145(16) 0.0262(17) 0.041(2) 0.0047(15) 0.0041(14) 0.0004(13)
C23_1 0.0256(18) 0.0292(18) 0.045(2) -0.0060(15) 0.0015(16) 0.0023(15)
C24_1 0.043(2) 0.053(2) 0.052(2) -0.0144(19) 0.0046(19) 0.0030(19)
C25_1 0.0238(18) 0.0260(18) 0.060(2) 0.0052(17) 0.0079(18) -0.0003(15)
C26_1 0.0229(19) 0.036(2) 0.061(3) 0.0196(18) 0.0040(18) 0.0060(16)
C27_1 0.0243(19) 0.046(2) 0.040(2) 0.0141(17) -0.0036(16) 0.0011(16)
C28_1 0.0173(16) 0.0350(19) 0.0344(19) 0.0092(15) -0.0010(14) 0.0032(14)
C29_1 0.033(2) 0.044(2) 0.0286(19) 0.0031(16) -0.0055(16) -0.0026(16)
C30_1 0.048(2) 0.064(3) 0.045(2) -0.004(2) 0.005(2) 0.005(2)
C31_1 0.0103(15) 0.0213(16) 0.0328(18) 0.0006(13) 0.0021(13) 0.0036(12)
C32_1 0.0131(15) 0.0258(17) 0.0318(18) -0.0022(14) 0.0026(13) -0.0002(13)
C33_1 0.0222(17) 0.0390(19) 0.0305(18) -0.0025(15) 0.0020(14) 0.0009(15)
C34_1 0.043(2) 0.049(2) 0.034(2) -0.0068(17) 0.0018(17) 0.0004(18)
C35_1 0.0227(17) 0.0297(18) 0.037(2) -0.0063(15) -0.0001(15) -0.0004(14)
C36_1 0.0288(19) 0.0224(17) 0.050(2) -0.0012(16) -0.0033(17) 0.0043(14)
C37_1 0.0287(19) 0.0313(19) 0.0342(19) 0.0080(15) -0.0049(15) 0.0065(15)
C38_1 0.0203(17) 0.0304(18) 0.0283(18) 0.0000(14) 0.0008(14) 0.0043(14)
C39_1 0.0303(19) 0.0346(19) 0.0295(18) -0.0001(15) -0.0002(15) 0.0060(15)
C40_1 0.043(2) 0.039(2) 0.038(2) -0.0029(16) -0.0096(17) 0.0022(17)
C41_1 0.0199(17) 0.0174(15) 0.0387(19) 0.0032(14) 0.0020(14) 0.0010(13)
C42_1 0.0270(18) 0.0202(16) 0.040(2) 0.0031(14) -0.0035(15) -0.0022(14)
C43_1 0.036(2) 0.0293(18) 0.0332(19) 0.0053(15) -0.0027(16) -0.0027(15)
C44_1 0.057(3) 0.049(2) 0.039(2) -0.0003(18) -0.0081(19) 0.004(2)
C45_1 0.039(2) 0.0266(18) 0.047(2) 0.0008(16) -0.0122(18) 0.0068(16)
C46_1 0.037(2) 0.032(2) 0.057(3) -0.0063(18) -0.0046(19) 0.0142(17)
C47_1 0.033(2) 0.0287(18) 0.044(2) -0.0103(16) 0.0033(17) 0.0059(15)
C48_1 0.0203(17) 0.0206(16) 0.0345(19) -0.0035(14) -0.0037(14) -0.0006(13)
C49_1 0.0295(19) 0.040(2) 0.0339(19) -0.0015(16) 0.0037(15) 0.0022(16)
C50_1 0.047(2) 0.049(2) 0.041(2) -0.0091(18) 0.0025(19) 0.0041(19)
B1_1 0.0150(17) 0.0232(18) 0.0231(18) 0.0001(14) 0.0021(14) 0.0004(14)
B2_1 0.0152(17) 0.0177(17) 0.0267(19) -0.0023(14) 0.0033(14) 0.0044(14)
N1_2 0.0182(14) 0.0274(14) 0.0375(16) -0.0074(12) 0.0046(12) -0.0008(11)
N2_2 0.0224(14) 0.0232(14) 0.0294(15) -0.0029(11) 0.0010(12) -0.0017(11)
N3_2 0.0161(14) 0.0246(14) 0.0544(19) -0.0005(13) 0.0058(13) 0.0000(12)
N4_2 0.0192(14) 0.0244(14) 0.0367(16) -0.0020(12) 0.0075(12) -0.0009(11)
C1_2 0.0207(17) 0.0280(17) 0.0276(17) -0.0032(14) 0.0003(14) 0.0036(14)
C2_2 0.0208(17) 0.0310(18) 0.0241(17) -0.0011(14) 0.0046(13) 0.0040(14)
C3_2 0.0227(17) 0.0218(16) 0.0268(17) 0.0033(13) -0.0060(14) 0.0040(14)
C4_2 0.0252(18) 0.0297(18) 0.044(2) -0.0030(15) 0.0082(16) -0.0041(15)
C5_2 0.0226(18) 0.0297(18) 0.053(2) -0.0082(16) 0.0085(16) -0.0020(15)
C6_2 0.0205(17) 0.0268(17) 0.0251(17) -0.0043(13) 0.0032(13) 0.0033(14)
C7_2 0.0202(18) 0.036(2) 0.055(2) -0.0014(17) 0.0089(16) -0.0018(15)
C8_2 0.0185(18) 0.036(2) 0.079(3) 0.0009(19) 0.0150(18) -0.0019(15)
C9_2 0.0298(19) 0.0371(19) 0.033(2) -0.0033(16) 0.0066(16) 0.0004(16)
C10_2 0.058(3) 0.060(3) 0.033(2) 0.0135(19) -0.001(2) 0.003(2)
C11_2 0.0156(16) 0.0273(17) 0.0347(18) -0.0061(14) 0.0040(14) -0.0020(13)
C12_2 0.0195(17) 0.0307(18) 0.0344(19) -0.0031(15) 0.0000(14) -0.0028(14)
C13_2 0.038(2) 0.045(2) 0.039(2) -0.0012(17) 0.0024(17) 0.0072(17)
C14_9 0.040(3) 0.059(3) 0.040(2) 0.007(2) 0.007(2) 0.009(2)
C14_91 0.049(7) 0.052(7) 0.048(7) 0.007(7) 0.013(7) 0.002(7)
C15_2 0.0249(18) 0.0279(18) 0.047(2) -0.0015(16) -0.0002(16) -0.0021(15)
C16_2 0.0264(19) 0.0269(18) 0.056(2) -0.0126(17) 0.0057(17) -0.0003(15)
C17_2 0.035(2) 0.037(2) 0.046(2) -0.0126(17) 0.0155(17) 0.0006(17)
C18_2 0.0267(19) 0.0359(19) 0.038(2) -0.0031(16) 0.0080(16) -0.0001(15)
C19_2 0.051(2) 0.060(3) 0.036(2) 0.0035(19) 0.0189(19) 0.010(2)
C20_2 0.086(4) 0.078(3) 0.037(2) -0.004(2) 0.006(2) 0.028(3)
C21_2 0.0274(18) 0.0218(16) 0.0299(18) -0.0024(14) 0.0010(15) 0.0004(14)
C22_2 0.0306(19) 0.0297(18) 0.037(2) -0.0033(15) -0.0020(16) -0.0075(15)
C23_2 0.037(2) 0.042(2) 0.040(2) 0.0001(17) -0.0100(17) -0.0015(17)
C24_2 0.044(2) 0.041(2) 0.045(2) 0.0026(17) -0.0126(18) 0.0034(18)
C25_2 0.047(2) 0.042(2) 0.034(2) -0.0072(17) -0.0046(18) -0.0069(19)
C26_2 0.066(3) 0.031(2) 0.041(2) -0.0108(17) 0.010(2) -0.0041(19)
C27_2 0.054(2) 0.031(2) 0.048(2) -0.0021(17) 0.007(2) 0.0122(18)
C28_2 0.043(2) 0.0277(18) 0.0324(19) -0.0006(15) 0.0011(16) 0.0068(16)
C29_2 0.056(3) 0.046(2) 0.040(2) 0.0017(18) -0.0005(19) 0.019(2)
C30_11 0.069(4) 0.045(3) 0.050(3) 0.012(2) 0.000(3) 0.021(3)
C30_111 0.068(18) 0.058(16) 0.047(16) 0.014(13) -0.004(15) -0.001(15)
C31_2 0.0183(17) 0.0261(18) 0.042(2) -0.0028(15) 0.0021(15) 0.0045(14)
C32_2 0.031(2) 0.034(2) 0.044(2) -0.0052(16) 0.0022(17) 0.0096(16)
C33_2 0.043(2) 0.051(2) 0.047(2) -0.0051(18) 0.0095(19) 0.0131(19)
C34_2 0.052(3) 0.077(3) 0.058(3) -0.002(2) 0.010(2) 0.018(2)
C35_2 0.057(3) 0.033(2) 0.054(3) -0.0082(18) 0.004(2) 0.0139(19)
C36_2 0.069(3) 0.031(2) 0.060(3) 0.0004(19) 0.001(2) 0.021(2)
C37_2 0.054(3) 0.044(2) 0.042(2) 0.0013(18) -0.0027(19) 0.0149(19)
C38_2 0.0289(19) 0.035(2) 0.043(2) -0.0062(16) -0.0029(16) 0.0065(16)
C39_2 0.051(2) 0.047(2) 0.047(2) -0.0149(19) -0.004(2) 0.0079(19)
C40_2 0.098(4) 0.066(3) 0.050(3) -0.019(2) 0.026(3) 0.003(3)
C41_2 0.0277(18) 0.0226(16) 0.0316(18) 0.0027(14) 0.0008(15) -0.0003(14)
C42_2 0.051(2) 0.0321(19) 0.0283(19) 0.0004(15) -0.0001(17) -0.0093(17)
C43_2 0.074(3) 0.050(2) 0.029(2) -0.0002(17) 0.016(2) -0.013(2)
C44_2 0.063(3) 0.039(2) 0.041(2) -0.0046(17) -0.001(2) -0.0021(19)
C45_2 0.072(3) 0.045(2) 0.033(2) 0.0123(18) -0.019(2) -0.001(2)
C46_2 0.065(3) 0.035(2) 0.054(3) 0.0050(19) -0.018(2) 0.013(2)
C47_2 0.045(2) 0.033(2) 0.044(2) -0.0038(17) -0.0110(18) 0.0126(17)
C48_2 0.0265(18) 0.0230(16) 0.0309(18) 0.0002(14) -0.0026(14) 0.0006(14)
C49_2 0.0270(18) 0.0295(18) 0.0296(18) -0.0047(14) -0.0001(15) -0.0008(14)
C50_2 0.034(2) 0.044(2) 0.043(2) -0.0131(17) 0.0084(17) -0.0036(17)
B1_2 0.0216(19) 0.0241(19) 0.029(2) -0.0034(15) 0.0042(16) 0.0014(15)
B2_2 0.0174(18) 0.0267(19) 0.0222(18) 0.0056(15) -0.0023(15) 0.0041(15)
N1_3 0.0185(14) 0.0238(14) 0.0440(17) 0.0077(12) 0.0003(12) 0.0025(11)
N2_3 0.0215(14) 0.0216(13) 0.0314(15) 0.0041(11) -0.0009(12) 0.0001(11)
C1_3 0.0208(17) 0.0303(17) 0.0292(18) 0.0015(14) 0.0056(14) 0.0006(14)
C2_3 0.0207(17) 0.0262(17) 0.040(2) 0.0019(14) 0.0054(15) -0.0045(14)
C3_3 0.0204(17) 0.0303(17) 0.0225(16) 0.0026(13) 0.0072(13) 0.0022(14)
C4_3 0.0224(17) 0.0316(18) 0.0324(18) 0.0050(14) -0.0053(14) 0.0013(14)
C5_3 0.0181(16) 0.0280(17) 0.040(2) 0.0051(15) -0.0030(15) -0.0009(14)
C6_3 0.0192(15) 0.0415(17) 0.0269(16) 0.0003(14) 0.0055(13) 0.0052(14)
N3_3 0.0166(13) 0.0590(17) 0.0293(14) 0.0075(13) 0.0006(11) 0.0067(12)
N4_3 0.0158(13) 0.0703(18) 0.0275(14) 0.0020(13) 0.0049(11) 0.0006(13)
C7_3 0.0202(17) 0.090(2) 0.0398(19) 0.0079(18) 0.0012(15) 0.0093(17)
C8_3 0.0223(17) 0.095(2) 0.043(2) 0.0032(19) 0.0047(15) 0.0081(18)
C9_3 0.0398(16) 0.0360(15) 0.0348(16) -0.0040(13) -0.0018(14) 0.0111(13)
C10_3 0.075(2) 0.058(2) 0.038(2) -0.0067(18) 0.000(2) 0.025(2)
C11_5 0.017(2) 0.030(3) 0.047(3) 0.006(2) 0.004(3) 0.006(2)
C12_5 0.020(2) 0.035(3) 0.051(3) 0.009(2) 0.006(2) 0.004(2)
C15_5 0.027(2) 0.033(3) 0.052(4) 0.011(3) 0.004(3) 0.001(2)
C16_5 0.033(3) 0.034(3) 0.061(4) 0.015(3) 0.006(3) -0.005(2)
C17_5 0.036(3) 0.035(3) 0.063(4) 0.005(3) 0.002(3) -0.006(2)
C18_5 0.026(2) 0.031(2) 0.052(4) 0.006(3) 0.001(3) -0.001(2)
C13_5 0.031(3) 0.043(4) 0.048(3) 0.007(3) 0.001(2) 0.008(3)
C14_5 0.038(4) 0.048(5) 0.052(3) 0.004(4) -0.001(3) 0.004(4)
C19_5 0.042(3) 0.034(3) 0.055(4) 0.003(3) 0.000(3) -0.008(2)
C20_5 0.063(4) 0.041(3) 0.066(5) 0.007(3) 0.007(4) 0.000(3)
C11_51 0.023(5) 0.021(5) 0.038(6) 0.002(4) 0.002(4) -0.002(4)
C12_51 0.022(4) 0.025(5) 0.032(5) 0.002(4) 0.002(4) 0.001(4)
C15_51 0.027(5) 0.027(5) 0.034(5) -0.001(4) 0.001(4) 0.001(4)
C16_51 0.028(5) 0.025(5) 0.032(6) -0.001(4) 0.001(4) 0.002(4)
C17_51 0.030(5) 0.023(5) 0.029(6) 0.000(4) 0.001(5) -0.003(4)
C18_51 0.027(4) 0.023(4) 0.033(6) 0.004(4) 0.004(4) -0.003(4)
C13_51 0.026(5) 0.027(6) 0.033(5) 0.002(5) 0.004(4) 0.002(5)
C14_51 0.032(6) 0.031(7) 0.034(6) 0.006(6) 0.007(5) 0.002(6)
C19_51 0.034(5) 0.026(5) 0.038(6) 0.004(5) 0.005(5) -0.007(4)
C20_51 0.044(6) 0.032(6) 0.036(7) 0.002(5) 0.000(6) -0.006(5)
C21_4 0.034(5) 0.023(4) 0.056(5) 0.013(4) -0.005(4) 0.000(4)
C22_4 0.044(4) 0.019(4) 0.050(4) 0.009(3) 0.001(4) 0.000(3)
C25_4 0.059(5) 0.023(4) 0.057(5) 0.014(4) -0.005(4) -0.002(4)
C26_4 0.054(5) 0.026(4) 0.062(5) 0.020(4) -0.005(4) -0.005(4)
C27_4 0.045(5) 0.029(4) 0.071(5) 0.019(4) 0.001(4) -0.003(4)
C28_4 0.044(4) 0.033(4) 0.074(5) 0.018(4) -0.005(4) 0.000(4)
C23_4 0.043(5) 0.025(4) 0.042(5) -0.001(4) 0.003(4) 0.000(4)
C24_4 0.047(6) 0.033(4) 0.043(5) -0.001(4) 0.009(4) 0.000(4)
C29_4 0.054(5) 0.052(5) 0.096(6) 0.022(5) -0.005(5) 0.001(4)
C30_4 0.066(6) 0.066(6) 0.110(7) 0.022(6) -0.006(6) 0.002(6)
C21_41 0.021(3) 0.029(3) 0.048(3) 0.008(3) -0.002(3) -0.001(3)
C22_41 0.041(3) 0.031(3) 0.060(3) 0.001(2) -0.005(3) 0.000(2)
C25_41 0.058(3) 0.028(3) 0.065(4) 0.004(3) -0.008(3) 0.000(3)
C26_41 0.057(3) 0.033(3) 0.065(4) 0.010(3) -0.002(3) -0.007(3)
C27_41 0.051(3) 0.041(3) 0.068(3) 0.020(3) 0.006(3) -0.004(3)
C28_41 0.043(3) 0.035(3) 0.056(3) 0.020(2) 0.007(2) -0.004(2)
C23_41 0.058(4) 0.040(3) 0.069(4) -0.015(3) -0.007(3) 0.009(3)
C24_41 0.068(4) 0.054(4) 0.079(4) -0.013(3) -0.001(4) 0.016(3)
C29_41 0.051(3) 0.061(3) 0.056(3) 0.023(3) 0.025(3) 0.000(3)
C30_41 0.065(4) 0.083(4) 0.048(4) 0.027(3) 0.013(3) 0.011(3)
C31_3 0.0237(18) 0.048(2) 0.0239(17) 0.0057(15) -0.0019(14) 0.0048(16)
C32_3 0.091(3) 0.038(2) 0.026(2) 0.0085(17) 0.004(2) 0.020(2)
C35_3 0.104(4) 0.031(2) 0.030(2) 0.0067(17) 0.001(2) 0.007(2)
C36_3 0.051(2) 0.045(2) 0.0282(19) 0.0075(17) -0.0042(18) -0.0105(18)
C37_3 0.032(2) 0.045(2) 0.0324(19) -0.0050(16) 0.0009(16) -0.0059(17)
C38_3 0.0266(18) 0.0361(19) 0.0360(19) 0.0012(16) 0.0021(15) -0.0068(15)
C33_6 0.086(6) 0.046(5) 0.056(4) 0.015(3) 0.039(5) 0.029(4)
C34_6 0.084(7) 0.051(5) 0.064(5) 0.015(4) 0.043(5) 0.022(5)
C33_61 0.020(5) 0.049(6) 0.035(5) 0.023(4) 0.016(4) 0.007(4)
C34_61 0.030(5) 0.057(7) 0.040(6) 0.029(5) 0.010(5) 0.012(5)
C39_7 0.037(7) 0.046(5) 0.029(6) -0.002(6) 0.011(5) -0.010(5)
C40_7 0.044(5) 0.039(4) 0.071(7) 0.002(5) 0.012(6) -0.006(4)
C39_71 0.055(12) 0.036(7) 0.034(10) 0.004(8) 0.004(9) -0.015(7)
C40_71 0.082(11) 0.038(6) 0.041(8) -0.001(7) 0.013(8) -0.017(6)
C41_3 0.0180(17) 0.059(2) 0.0284(19) 0.0027(17) 0.0092(14) -0.0090(16)
C42_3 0.032(2) 0.053(2) 0.035(2) -0.0009(17) 0.0120(16) -0.0129(17)
C43_3 0.057(3) 0.057(3) 0.044(2) 0.0006(19) 0.019(2) -0.005(2)
C44_3 0.076(3) 0.060(3) 0.066(3) 0.004(2) 0.037(3) 0.002(2)
C45_3 0.065(3) 0.060(3) 0.034(2) -0.0067(19) 0.019(2) -0.024(2)
C46_3 0.082(3) 0.066(3) 0.031(2) -0.0009(19) 0.021(2) -0.037(2)
C47_3 0.073(3) 0.060(3) 0.041(2) -0.004(2) 0.020(2) -0.029(2)
C48_3 0.038(2) 0.058(3) 0.039(2) -0.0079(18) 0.0141(18) -0.0206(19)
C49_3 0.056(2) 0.070(3) 0.041(2) -0.0106(19) 0.0155(19) -0.020(2)
C50_8 0.073(3) 0.075(3) 0.055(3) -0.021(2) 0.017(2) -0.015(3)
C50_81 0.058(6) 0.071(6) 0.042(5) -0.011(5) 0.014(5) -0.022(5)
B1_3 0.0299(17) 0.0303(16) 0.0290(16) 0.0001(14) -0.0002(14) 0.0060(14)
B2_3 0.0189(18) 0.035(2) 0.0163(17) 0.0003(15) 0.0048(14) 0.0017(16)

loop_
_atom_type_symbol
_atom_type_description
_atom_type_scat_dispersion_real
_atom_type_scat_dispersion_imag
_atom_type_scat_source
C C 0.0033 0.0016 'International Tables Vol C Tables 4.2.6.8 and 6.1.1.4'
H H 0.0000 0.0000 'International Tables Vol C Tables 4.2.6.8 and 6.1.1.4'
B B 0.0013 0.0007 'International Tables Vol C Tables 4.2.6.8 and 6.1.1.4'
N N 0.0061 0.0033 'International Tables Vol C Tables 4.2.6.8 and 6.1.1.4'

loop_
_geom_angle_atom_site_label_1
_geom_angle_atom_site_label_2
_geom_angle_atom_site_label_3
_geom_angle
C21_1 N1_1 C5_1 114.2(2)
C21_1 N1_1 B1_1 122.8(2)
C5_1 N1_1 B1_1 118.7(2)
C3_1 N2_1 C11_1 121.5(2)
C3_1 N2_1 C4_1 116.8(2)
C11_1 N2_1 C4_1 121.1(2)
C6_1 N3_1 C31_1 124.9(2)
C6_1 N3_1 C7_1 112.8(2)
C31_1 N3_1 C7_1 122.3(2)
C6_1 N4_1 C41_1 124.7(2)
C6_1 N4_1 C8_1 111.9(2)
C41_1 N4_1 C8_1 122.8(2)
B2_1 C1_1 B1_1 101.1(2)
B2_1 C1_1 H1A_1 111.5
B1_1 C1_1 H1A_1 111.5
B2_1 C1_1 H1AB_1 111.5
B1_1 C1_1 H1AB_1 111.5
H1A_1 C1_1 H1AB_1 109.4
C3_1 C2_1 B2_1 106.8(3)
C3_1 C2_1 H2_1 126.6
B2_1 C2_1 H2_1 126.6
N2_1 C3_1 C2_1 126.8(3)
N2_1 C3_1 B1_1 119.0(2)
C2_1 C3_1 B1_1 114.2(2)
N2_1 C4_1 C5_1 111.1(2)
N2_1 C4_1 H4A_1 109.4
C5_1 C4_1 H4A_1 109.4
N2_1 C4_1 H4AB_1 109.4
C5_1 C4_1 H4AB_1 109.4
H4A_1 C4_1 H4AB_1 108.0
N1_1 C5_1 C4_1 112.2(2)
N1_1 C5_1 H5A_1 109.2
C4_1 C5_1 H5A_1 109.2
N1_1 C5_1 H5AB_1 109.2
C4_1 C5_1 H5AB_1 109.2
H5A_1 C5_1 H5AB_1 107.9
N4_1 C6_1 N3_1 109.9(2)
N4_1 C6_1 B2_1 126.2(2)
N3_1 C6_1 B2_1 123.9(2)
N3_1 C7_1 C8_1 102.1(2)
N3_1 C7_1 H7A_1 111.3
C8_1 C7_1 H7A_1 111.3
N3_1 C7_1 H7AB_1 111.3
C8_1 C7_1 H7AB_1 111.3
H7A_1 C7_1 H7AB_1 109.2
N4_1 C8_1 C7_1 103.1(2)
N4_1 C8_1 H8A_1 111.1
C7_1 C8_1 H8A_1 111.1
N4_1 C8_1 H8AB_1 111.1
C7_1 C8_1 H8AB_1 111.1
H8A_1 C8_1 H8AB_1 109.1
C10_1 C9_1 B1_1 177.4(3)
C9_1 C10_1 H10_1 180.0
C18_1 C11_1 C12_1 122.2(3)
C18_1 C11_1 N2_1 119.8(3)
C12_1 C11_1 N2_1 117.9(3)
C15_1 C12_1 C11_1 117.6(3)
C15_1 C12_1 C13_1 119.5(3)
C11_1 C12_1 C13_1 122.9(3)
C12_1 C13_1 C14_1 112.0(3)
C12_1 C13_1 H13A_1 109.2
C14_1 C13_1 H13A_1 109.2
C12_1 C13_1 H13B_1 109.2
C14_1 C13_1 H13B_1 109.2
H13A_1 C13_1 H13B_1 107.9
C13_1 C14_1 H14A_1 109.5
C13_1 C14_1 H14B_1 109.5
H14A_1 C14_1 H14B_1 109.5
C13_1 C14_1 H14C_1 109.5
H14A_1 C14_1 H14C_1 109.5
H14B_1 C14_1 H14C_1 109.5
C16_1 C15_1 C12_1 120.9(3)
C16_1 C15_1 H15_1 119.5
C12_1 C15_1 H15_1 119.5
C17_1 C16_1 C15_1 120.5(3)
C17_1 C16_1 H16_1 119.8
C15_1 C16_1 H16_1 119.8
C16_1 C17_1 C18_1 120.7(3)
C16_1 C17_1 H17_1 119.6
C18_1 C17_1 H17_1 119.6
C11_1 C18_1 C17_1 118.0(3)
C11_1 C18_1 C19_1 122.7(3)
C17_1 C18_1 C19_1 119.3(3)
C18_1 C19_1 C20_1 113.2(3)
C18_1 C19_1 H19A_1 108.9
C20_1 C19_1 H19A_1 108.9
C18_1 C19_1 H19B_1 108.9
C20_1 C19_1 H19B_1 108.9
H19A_1 C19_1 H19B_1 107.7
C19_1 C20_1 H20A_1 109.5
C19_1 C20_1 H20B_1 109.5
H20A_1 C20_1 H20B_1 109.5
C19_1 C20_1 H20C_1 109.5
H20A_1 C20_1 H20C_1 109.5
H20B_1 C20_1 H20C_1 109.5
C22_1 C21_1 C28_1 119.3(3)
C22_1 C21_1 N1_1 121.9(3)
C28_1 C21_1 N1_1 118.8(3)
C25_1 C22_1 C21_1 119.4(3)
C25_1 C22_1 C23_1 119.3(3)
C21_1 C22_1 C23_1 121.2(3)
C22_1 C23_1 C24_1 114.4(3)
C22_1 C23_1 H23A_1 108.7
C24_1 C23_1 H23A_1 108.7
C22_1 C23_1 H23B_1 108.7
C24_1 C23_1 H23B_1 108.7
H23A_1 C23_1 H23B_1 107.6
C23_1 C24_1 H24A_1 109.5
C23_1 C24_1 H24B_1 109.5
H24A_1 C24_1 H24B_1 109.5
C23_1 C24_1 H24C_1 109.5
H24A_1 C24_1 H24C_1 109.5
H24B_1 C24_1 H24C_1 109.5
C26_1 C25_1 C22_1 120.8(3)
C26_1 C25_1 H25_1 119.6
C22_1 C25_1 H25_1 119.6
C27_1 C26_1 C25_1 119.7(3)
C27_1 C26_1 H26_1 120.2
C25_1 C26_1 H26_1 120.2
C26_1 C27_1 C28_1 121.3(3)
C26_1 C27_1 H27_1 119.3
C28_1 C27_1 H27_1 119.3
C27_1 C28_1 C21_1 119.4(3)
C27_1 C28_1 C29_1 120.0(3)
C21_1 C28_1 C29_1 120.6(3)
C30_1 C29_1 C28_1 111.6(3)
C30_1 C29_1 H29A_1 109.3
C28_1 C29_1 H29A_1 109.3
C30_1 C29_1 H29B_1 109.3
C28_1 C29_1 H29B_1 109.3
H29A_1 C29_1 H29B_1 108.0
C29_1 C30_1 H30A_1 109.5
C29_1 C30_1 H30B_1 109.5
H30A_1 C30_1 H30B_1 109.5
C29_1 C30_1 H30C_1 109.5
H30A_1 C30_1 H30C_1 109.5
H30B_1 C30_1 H30C_1 109.5
C38_1 C31_1 C32_1 123.3(3)
C38_1 C31_1 N3_1 119.0(3)
C32_1 C31_1 N3_1 117.7(3)
C35_1 C32_1 C31_1 117.3(3)
C35_1 C32_1 C33_1 122.1(3)
C31_1 C32_1 C33_1 120.5(3)
C32_1 C33_1 C34_1 115.2(3)
C32_1 C33_1 H33A_1 108.5
C34_1 C33_1 H33A_1 108.5
C32_1 C33_1 H33B_1 108.5
C34_1 C33_1 H33B_1 108.5
H33A_1 C33_1 H33B_1 107.5
C33_1 C34_1 H34A_1 109.5
C33_1 C34_1 H34B_1 109.5
H34A_1 C34_1 H34B_1 109.5
C33_1 C34_1 H34C_1 109.5
H34A_1 C34_1 H34C_1 109.5
H34B_1 C34_1 H34C_1 109.5
C36_1 C35_1 C32_1 120.8(3)
C36_1 C35_1 H35_1 119.6
C32_1 C35_1 H35_1 119.6
C35_1 C36_1 C37_1 120.7(3)
C35_1 C36_1 H36_1 119.6
C37_1 C36_1 H36_1 119.6
C36_1 C37_1 C38_1 120.5(3)
C36_1 C37_1 H37_1 119.7
C38_1 C37_1 H37_1 119.7
C31_1 C38_1 C37_1 117.2(3)
C31_1 C38_1 C39_1 123.6(3)
C37_1 C38_1 C39_1 119.2(3)
C38_1 C39_1 C40_1 112.6(3)
C38_1 C39_1 H39A_1 109.1
C40_1 C39_1 H39A_1 109.1
C38_1 C39_1 H39B_1 109.1
C40_1 C39_1 H39B_1 109.1
H39A_1 C39_1 H39B_1 107.8
C39_1 C40_1 H40A_1 109.5
C39_1 C40_1 H40B_1 109.5
H40A_1 C40_1 H40B_1 109.5
C39_1 C40_1 H40C_1 109.5
H40A_1 C40_1 H40C_1 109.5
H40B_1 C40_1 H40C_1 109.5
C48_1 C41_1 C42_1 123.3(3)
C48_1 C41_1 N4_1 117.7(3)
C42_1 C41_1 N4_1 119.0(3)
C45_1 C42_1 C41_1 116.9(3)
C45_1 C42_1 C43_1 121.8(3)
C41_1 C42_1 C43_1 121.3(3)
C42_1 C43_1 C44_1 115.7(3)
C42_1 C43_1 H43A_1 108.4
C44_1 C43_1 H43A_1 108.4
C42_1 C43_1 H43B_1 108.4
C44_1 C43_1 H43B_1 108.4
H43A_1 C43_1 H43B_1 107.4
C43_1 C44_1 H44A_1 109.5
C43_1 C44_1 H44B_1 109.5
H44A_1 C44_1 H44B_1 109.5
C43_1 C44_1 H44C_1 109.5
H44A_1 C44_1 H44C_1 109.5
H44B_1 C44_1 H44C_1 109.5
C46_1 C45_1 C42_1 120.6(3)
C46_1 C45_1 H45_1 119.7
C42_1 C45_1 H45_1 119.7
C45_1 C46_1 C47_1 121.9(3)
C45_1 C46_1 H46_1 119.1
C47_1 C46_1 H46_1 119.1
C46_1 C47_1 C48_1 119.6(3)
C46_1 C47_1 H47_1 120.2
C48_1 C47_1 H47_1 120.2
C41_1 C48_1 C47_1 117.7(3)
C41_1 C48_1 C49_1 121.2(3)
C47_1 C48_1 C49_1 121.1(3)
C50_1 C49_1 C48_1 116.8(3)
C50_1 C49_1 H49A_1 108.1
C48_1 C49_1 H49A_1 108.1
C50_1 C49_1 H49B_1 108.1
C48_1 C49_1 H49B_1 108.1
H49A_1 C49_1 H49B_1 107.3
C49_1 C50_1 H50A_1 109.5
C49_1 C50_1 H50B_1 109.5
H50A_1 C50_1 H50B_1 109.5
C49_1 C50_1 H50C_1 109.5
H50A_1 C50_1 H50C_1 109.5
H50B_1 C50_1 H50C_1 109.5
N1_1 B1_1 C3_1 107.8(2)
N1_1 B1_1 C9_1 112.4(2)
C3_1 B1_1 C9_1 105.4(2)
N1_1 B1_1 C1_1 119.7(2)
C3_1 B1_1 C1_1 101.7(2)
C9_1 B1_1 C1_1 108.4(2)
C2_1 B2_1 C1_1 114.5(3)
C2_1 B2_1 C6_1 121.9(3)
C1_1 B2_1 C6_1 123.7(3)
C11_2 N1_2 C5_2 114.4(2)
C11_2 N1_2 B1_2 124.2(2)
C5_2 N1_2 B1_2 119.3(2)
C3_2 N2_2 C21_2 122.6(3)
C3_2 N2_2 C4_2 116.2(2)
C21_2 N2_2 C4_2 120.6(2)
C6_2 N3_2 C31_2 126.3(3)
C6_2 N3_2 C8_2 112.7(3)
C31_2 N3_2 C8_2 120.9(2)
C6_2 N4_2 C41_2 126.8(2)
C6_2 N4_2 C7_2 112.2(2)
C41_2 N4_2 C7_2 121.0(2)
B2_2 C1_2 B1_2 101.0(2)
B2_2 C1_2 H1A_2 111.6
B1_2 C1_2 H1A_2 111.6
B2_2 C1_2 H1AB_2 111.6
B1_2 C1_2 H1AB_2 111.6
H1A_2 C1_2 H1AB_2 109.4
C3_2 C2_2 B2_2 107.0(3)
C3_2 C2_2 H2_2 126.5
B2_2 C2_2 H2_2 126.5
N2_2 C3_2 C2_2 126.8(3)
N2_2 C3_2 B1_2 119.4(3)
C2_2 C3_2 B1_2 113.7(3)
N2_2 C4_2 C5_2 111.8(3)
N2_2 C4_2 H4A_2 109.3
C5_2 C4_2 H4A_2 109.3
N2_2 C4_2 H4AB_2 109.3
C5_2 C4_2 H4AB_2 109.3
H4A_2 C4_2 H4AB_2 107.9
N1_2 C5_2 C4_2 111.6(3)
N1_2 C5_2 H5A_2 109.3
C4_2 C5_2 H5A_2 109.3
N1_2 C5_2 H5AB_2 109.3
C4_2 C5_2 H5AB_2 109.3
H5A_2 C5_2 H5AB_2 108.0
N3_2 C6_2 N4_2 108.8(3)
N3_2 C6_2 B2_2 123.2(3)
N4_2 C6_2 B2_2 127.8(3)
N4_2 C7_2 C8_2 102.4(2)
N4_2 C7_2 H7A_2 111.3
C8_2 C7_2 H7A_2 111.3
N4_2 C7_2 H7AB_2 111.3
C8_2 C7_2 H7AB_2 111.3
H7A_2 C7_2 H7AB_2 109.2
N3_2 C8_2 C7_2 102.1(2)
N3_2 C8_2 H8A_2 111.3
C7_2 C8_2 H8A_2 111.3
N3_2 C8_2 H8AB_2 111.3
C7_2 C8_2 H8AB_2 111.3
H8A_2 C8_2 H8AB_2 109.2
C10_2 C9_2 B1_2 177.3(4)
C9_2 C10_2 H10_2 180.0
C18_2 C11_2 C12_2 119.3(3)
C18_2 C11_2 N1_2 119.3(3)
C12_2 C11_2 N1_2 121.4(3)
C15_2 C12_2 C11_2 118.9(3)
C15_2 C12_2 C13_2 118.8(3)
C11_2 C12_2 C13_2 122.3(3)
C14_91 C13_2 C14_9 58.1(8)
C14_91 C13_2 C12_2 131.2(12)
C14_9 C13_2 C12_2 115.4(3)
C14_91 C13_2 H13A_2 119.6
C14_9 C13_2 H13A_2 108.4
C12_2 C13_2 H13A_2 108.4
C14_91 C13_2 H13B_2 50.3
C14_9 C13_2 H13B_2 108.4
C12_2 C13_2 H13B_2 108.4
H13A_2 C13_2 H13B_2 107.5
C14_91 C13_2 H13C_2 104.5
C14_9 C13_2 H13C_2 53.2
C12_2 C13_2 H13C_2 104.5
H13A_2 C13_2 H13C_2 63.1
H13B_2 C13_2 H13C_2 147.0
C14_91 C13_2 H13D_2 104.5
C14_9 C13_2 H13D_2 138.0
C12_2 C13_2 H13D_2 104.5
H13A_2 C13_2 H13D_2 43.0
H13B_2 C13_2 H13D_2 68.4
H13C_2 C13_2 H13D_2 105.6
C14_91 C14_9 C13_2 55.3(8)
C14_91 C14_9 H14A_9 70.3
C13_2 C14_9 H14A_9 109.5
C14_91 C14_9 H14B_9 161.0
C13_2 C14_9 H14B_9 109.5
H14A_9 C14_9 H14B_9 109.5
C14_91 C14_9 H14C_9 87.8
C13_2 C14_9 H14C_9 109.5
H14A_9 C14_9 H14C_9 109.5
H14B_9 C14_9 H14C_9 109.5
C13_2 C14_91 C14_9 66.6(6)
C13_2 C14_91 H14A_91 109.5
C14_9 C14_91 H14A_91 91.2
C13_2 C14_91 H14B_91 109.5
C14_9 C14_91 H14B_91 56.3
H14A_91 C14_91 H14B_91 109.5
C13_2 C14_91 H14C_91 109.5
C14_9 C14_91 H14C_91 158.7
H14A_91 C14_91 H14C_91 109.5
H14B_91 C14_91 H14C_91 109.5
C16_2 C15_2 C12_2 121.3(3)
C16_2 C15_2 H15_2 119.4
C12_2 C15_2 H15_2 119.4
C17_2 C16_2 C15_2 119.6(3)
C17_2 C16_2 H16_2 120.2
C15_2 C16_2 H16_2 120.2
C16_2 C17_2 C18_2 121.0(3)
C16_2 C17_2 H17_2 119.5
C18_2 C17_2 H17_2 119.5
C17_2 C18_2 C11_2 119.8(3)
C17_2 C18_2 C19_2 119.7(3)
C11_2 C18_2 C19_2 120.4(3)
C18_2 C19_2 C20_2 111.0(3)
C18_2 C19_2 H19A_2 109.4
C20_2 C19_2 H19A_2 109.4
C18_2 C19_2 H19B_2 109.4
C20_2 C19_2 H19B_2 109.4
H19A_2 C19_2 H19B_2 108.0
C19_2 C20_2 H20A_2 109.5
C19_2 C20_2 H20B_2 109.5
H20A_2 C20_2 H20B_2 109.5
C19_2 C20_2 H20C_2 109.5
H20A_2 C20_2 H20C_2 109.5
H20B_2 C20_2 H20C_2 109.5
C28_2 C21_2 C22_2 121.6(3)
C28_2 C21_2 N2_2 118.5(3)
C22_2 C21_2 N2_2 119.8(3)
C25_2 C22_2 C21_2 118.0(3)
C25_2 C22_2 C23_2 120.2(3)
C21_2 C22_2 C23_2 121.7(3)
C22_2 C23_2 C24_2 111.7(3)
C22_2 C23_2 H23A_2 109.3
C24_2 C23_2 H23A_2 109.3
C22_2 C23_2 H23B_2 109.3
C24_2 C23_2 H23B_2 109.3
H23A_2 C23_2 H23B_2 107.9
C23_2 C24_2 H24A_2 109.5
C23_2 C24_2 H24B_2 109.5
H24A_2 C24_2 H24B_2 109.5
C23_2 C24_2 H24C_2 109.5
H24A_2 C24_2 H24C_2 109.5
H24B_2 C24_2 H24C_2 109.5
C26_2 C25_2 C22_2 121.1(3)
C26_2 C25_2 H25_2 119.4
C22_2 C25_2 H25_2 119.4
C25_2 C26_2 C27_2 120.3(3)
C25_2 C26_2 H26_2 119.8
C27_2 C26_2 H26_2 119.8
C26_2 C27_2 C28_2 121.1(3)
C26_2 C27_2 H27_2 119.5
C28_2 C27_2 H27_2 119.5
C27_2 C28_2 C21_2 117.8(3)
C27_2 C28_2 C29_2 121.9(3)
C21_2 C28_2 C29_2 120.3(3)
C30_111 C29_2 C30_11 53.1(13)
C30_111 C29_2 C28_2 109.8(12)
C30_11 C29_2 C28_2 116.4(3)
C38_2 C31_2 C32_2 123.2(3)
C38_2 C31_2 N3_2 117.3(3)
C32_2 C31_2 N3_2 119.5(3)
C31_2 C32_2 C35_2 116.8(3)
C31_2 C32_2 C33_2 124.3(3)
C35_2 C32_2 C33_2 118.9(3)
C34_2 C33_2 C32_2 113.8(3)
C34_2 C33_2 H33A_2 108.8
C32_2 C33_2 H33A_2 108.8
C34_2 C33_2 H33B_2 108.8
C32_2 C33_2 H33B_2 108.8
H33A_2 C33_2 H33B_2 107.7
C33_2 C34_2 H34A_2 109.5
C33_2 C34_2 H34B_2 109.5
H34A_2 C34_2 H34B_2 109.5
C33_2 C34_2 H34C_2 109.5
H34A_2 C34_2 H34C_2 109.5
H34B_2 C34_2 H34C_2 109.5
C36_2 C35_2 C32_2 121.3(3)
C36_2 C35_2 H35_2 119.3
C32_2 C35_2 H35_2 119.3
C35_2 C36_2 C37_2 120.3(3)
C35_2 C36_2 H36_2 119.9
C37_2 C36_2 H36_2 119.9
C36_2 C37_2 C38_2 121.2(4)
C36_2 C37_2 H37_2 119.4
C38_2 C37_2 H37_2 119.4
C37_2 C38_2 C31_2 117.1(3)
C37_2 C38_2 C39_2 122.3(3)
C31_2 C38_2 C39_2 120.5(3)
C40_2 C39_2 C38_2 116.2(3)
C40_2 C39_2 H39A_2 108.2
C38_2 C39_2 H39A_2 108.2
C40_2 C39_2 H39B_2 108.2
C38_2 C39_2 H39B_2 108.2
H39A_2 C39_2 H39B_2 107.4
C39_2 C40_2 H40A_2 109.5
C39_2 C40_2 H40B_2 109.5
H40A_2 C40_2 H40B_2 109.5
C39_2 C40_2 H40C_2 109.5
H40A_2 C40_2 H40C_2 109.5
H40B_2 C40_2 H40C_2 109.5
C48_2 C41_2 C42_2 122.7(3)
C48_2 C41_2 N4_2 119.6(3)
C42_2 C41_2 N4_2 117.6(3)
C41_2 C42_2 C45_2 116.8(3)
C41_2 C42_2 C43_2 122.0(3)
C45_2 C42_2 C43_2 121.2(3)
C42_2 C43_2 C44_2 113.5(3)
C42_2 C43_2 H43A_2 108.9
C44_2 C43_2 H43A_2 108.9
C42_2 C43_2 H43B_2 108.9
C44_2 C43_2 H43B_2 108.9
H43A_2 C43_2 H43B_2 107.7
C43_2 C44_2 H44A_2 109.5
C43_2 C44_2 H44B_2 109.5
H44A_2 C44_2 H44B_2 109.5
C43_2 C44_2 H44C_2 109.5
H44A_2 C44_2 H44C_2 109.5
H44B_2 C44_2 H44C_2 109.5
C46_2 C45_2 C42_2 121.3(3)
C46_2 C45_2 H45_2 119.3
C42_2 C45_2 H45_2 119.3
C47_2 C46_2 C45_2 120.1(3)
C47_2 C46_2 H46_2 120.0
C45_2 C46_2 H46_2 120.0
C46_2 C47_2 C48_2 121.5(3)
C46_2 C47_2 H47_2 119.2
C48_2 C47_2 H47_2 119.2
C47_2 C48_2 C41_2 117.5(3)
C47_2 C48_2 C49_2 120.6(3)
C41_2 C48_2 C49_2 121.9(3)
C48_2 C49_2 C50_2 114.2(3)
C48_2 C49_2 H49A_2 108.7
C50_2 C49_2 H49A_2 108.7
C48_2 C49_2 H49B_2 108.7
C50_2 C49_2 H49B_2 108.7
H49A_2 C49_2 H49B_2 107.6
C49_2 C50_2 H50A_2 109.5
C49_2 C50_2 H50B_2 109.5
H50A_2 C50_2 H50B_2 109.5
C49_2 C50_2 H50C_2 109.5
H50A_2 C50_2 H50C_2 109.5
H50B_2 C50_2 H50C_2 109.5
N1_2 B1_2 C3_2 107.2(3)
N1_2 B1_2 C9_2 111.8(3)
C3_2 B1_2 C9_2 106.8(2)
N1_2 B1_2 C1_2 118.7(3)
C3_2 B1_2 C1_2 102.2(2)
C9_2 B1_2 C1_2 109.1(3)
C2_2 B2_2 C1_2 113.9(3)
C2_2 B2_2 C6_2 124.1(3)
C1_2 B2_2 C6_2 121.9(3)
C11_5 N1_3 C5_3 114.8(4)
C11_5 N1_3 C11_51 10.5(8)
C5_3 N1_3 C11_51 111.1(9)
C11_5 N1_3 B1_3 125.4(4)
C5_3 N1_3 B1_3 118.1(2)
C11_51 N1_3 B1_3 125.1(9)
C3_3 N2_3 C21_41 124.2(4)
C3_3 N2_3 C21_4 122.4(6)
C21_41 N2_3 C21_4 2.5(8)
C3_3 N2_3 C4_3 116.3(2)
C21_41 N2_3 C4_3 118.7(3)
C21_4 N2_3 C4_3 120.7(6)
B2_3 C1_3 B1_3 101.0(2)
B2_3 C1_3 H1A_3 111.6
B1_3 C1_3 H1A_3 111.6
B2_3 C1_3 H1AB_3 111.6
B1_3 C1_3 H1AB_3 111.6
H1A_3 C1_3 H1AB_3 109.4
C3_3 C2_3 B2_3 107.0(3)
C3_3 C2_3 H2_3 126.5
B2_3 C2_3 H2_3 126.5
N2_3 C3_3 C2_3 127.2(3)
N2_3 C3_3 B1_3 119.0(3)
C2_3 C3_3 B1_3 113.8(3)
N2_3 C4_3 C5_3 110.8(2)
N2_3 C4_3 H4A_3 109.5
C5_3 C4_3 H4A_3 109.5
N2_3 C4_3 H4AB_3 109.5
C5_3 C4_3 H4AB_3 109.5
H4A_3 C4_3 H4AB_3 108.1
N1_3 C5_3 C4_3 112.4(3)
N1_3 C5_3 H5A_3 109.1
C4_3 C5_3 H5A_3 109.1
N1_3 C5_3 H5AB_3 109.1
C4_3 C5_3 H5AB_3 109.1
H5A_3 C5_3 H5AB_3 107.9
N3_3 C6_3 N4_3 109.2(3)
N3_3 C6_3 B2_3 125.8(3)
N4_3 C6_3 B2_3 124.9(3)
C6_3 N3_3 C31_3 126.8(3)
C6_3 N3_3 C7_3 112.4(3)
C31_3 N3_3 C7_3 120.7(3)
C6_3 N4_3 C41_3 126.1(3)
C6_3 N4_3 C8_3 112.2(3)
C41_3 N4_3 C8_3 121.3(3)
N3_3 C7_3 C8_3 102.4(3)
N3_3 C7_3 H7A_3 111.3
C8_3 C7_3 H7A_3 111.3
N3_3 C7_3 H7AB_3 111.3
C8_3 C7_3 H7AB_3 111.3
H7A_3 C7_3 H7AB_3 109.2
N4_3 C8_3 C7_3 102.9(3)
N4_3 C8_3 H8A_3 111.2
C7_3 C8_3 H8A_3 111.2
N4_3 C8_3 H8AB_3 111.2
C7_3 C8_3 H8AB_3 111.2
H8A_3 C8_3 H8AB_3 109.1
C10_3 C9_3 B1_3 175.9(4)
C9_3 C10_3 H10_3 180.0
C18_51 C11_5 C12_5 101.5(5)
C18_51 C11_5 C18_5 18.6(5)
C12_5 C11_5 C18_5 120.0
C18_51 C11_5 N1_3 137.9(8)
C12_5 C11_5 N1_3 120.5(4)
C18_5 C11_5 N1_3 119.4(4)
C18_51 C11_5 C12_51 109.6(9)
C12_5 C11_5 C12_51 9.2(6)
C18_5 C11_5 C12_51 127.8(5)
N1_3 C11_5 C12_51 112.2(5)
C11_51 C12_5 C11_5 3.9(11)
C11_51 C12_5 C15_5 122.8(8)
C11_5 C12_5 C15_5 120.0
C11_51 C12_5 C15_51 144.0(13)
C11_5 C12_5 C15_51 141.6(5)
C15_5 C12_5 C15_51 22.5(4)
C11_51 C12_5 C13_5 119.6(9)
C11_5 C12_5 C13_5 122.4(5)
C15_5 C12_5 C13_5 117.5(5)
C15_51 C12_5 C13_5 95.8(7)
C11_51 C12_5 C13_51 117.6(12)
C11_5 C12_5 C13_51 120.8(11)
C15_5 C12_5 C13_51 118.8(11)
C15_51 C12_5 C13_51 96.5(12)
C13_5 C12_5 C13_51 7.9(12)
C15_51 C15_5 C16_51 133(2)
C15_51 C15_5 C16_5 155(2)
C16_51 C15_5 C16_5 23.2(7)
C15_51 C15_5 C12_5 81.8(19)
C16_51 C15_5 C12_5 143.1(7)
C16_5 C15_5 C12_5 120.0
C15_51 C15_5 C12_51 67.5(14)
C16_51 C15_5 C12_51 155.6(12)
C16_5 C15_5 C12_51 133.2(7)
C12_5 C15_5 C12_51 14.4(7)
C15_51 C15_5 C17_51 168(2)
C16_51 C15_5 C17_51 46.2(5)
C16_5 C15_5 C17_51 23.0(4)
C12_5 C15_5 C17_51 97.1(4)
C12_51 C15_5 C17_51 110.6(8)
C15_51 C15_5 H15_5 40.4
C16_51 C15_5 H15_5 96.8
C16_5 C15_5 H15_5 120.0
C12_5 C15_5 H15_5 120.0
C12_51 C15_5 H15_5 106.5
C17_51 C15_5 H15_5 142.9
C16_51 C16_5 C17_51 151(2)
C16_51 C16_5 C15_5 36.4(13)
C17_51 C16_5 C15_5 114.3(10)
C16_51 C16_5 C17_5 156.2(12)
C17_51 C16_5 C17_5 6.9(12)
C15_5 C16_5 C17_5 120.0
C16_51 C16_5 C15_51 30.3(9)
C17_51 C16_5 C15_51 120.4(12)
C15_5 C16_5 C15_51 7.0(6)
C17_5 C16_5 C15_51 125.8(5)
C16_51 C16_5 C18_51 120.5(14)
C17_51 C16_5 C18_51 30.3(6)
C15_5 C16_5 C18_51 84.2(5)
C17_5 C16_5 C18_51 35.8(5)
C15_51 C16_5 C18_51 90.2(5)
C16_51 C16_5 H16_5 83.7
C17_51 C16_5 H16_5 125.5
C15_5 C16_5 H16_5 120.0
C17_5 C16_5 H16_5 120.0
C15_51 C16_5 H16_5 114.0
C18_51 C16_5 H16_5 155.8
C17_51 C17_5 C18_51 94.2(16)
C17_51 C17_5 C18_5 112.4(13)
C18_51 C17_5 C18_5 18.2(6)
C17_51 C17_5 C16_5 9.2(16)
C18_51 C17_5 C16_5 101.9(6)
C18_5 C17_5 C16_5 120.0
C17_51 C17_5 C19_51 141.1(18)
C18_51 C17_5 C19_51 48.2(7)
C18_5 C17_5 C19_51 30.6(7)
C16_5 C17_5 C19_51 149.6(7)
C17_51 C17_5 C16_51 6.2(15)
C18_51 C17_5 C16_51 94.6(6)
C18_5 C17_5 C16_51 112.6(4)
C16_5 C17_5 C16_51 7.4(4)
C19_51 C17_5 C16_51 142.5(8)
C17_51 C17_5 H17_5 127.3
C18_51 C17_5 H17_5 138.0
C18_5 C17_5 H17_5 120.0
C16_5 C17_5 H17_5 120.0
C19_51 C17_5 H17_5 89.9
C16_51 C17_5 H17_5 127.4
C19_51 C18_5 C17_5 107.4(11)
C19_51 C18_5 C11_5 131.3(12)
C17_5 C18_5 C11_5 120.0
C19_51 C18_5 C19_5 12.5(12)
C17_5 C18_5 C19_5 117.8(4)
C11_5 C18_5 C19_5 122.1(4)
C19_51 C18_5 C11_51 139.4(14)
C17_5 C18_5 C11_51 112.2(5)
C11_5 C18_5 C11_51 8.0(6)
C19_5 C18_5 C11_51 130.0(6)
C19_51 C18_5 C17_51 125.4(13)
C17_5 C18_5 C17_51 19.0(4)
C11_5 C18_5 C17_51 101.1(4)
C19_5 C18_5 C17_51 136.5(6)
C11_51 C18_5 C17_51 93.3(6)
C12_51 C13_5 C14_5 105.8(14)
C12_51 C13_5 C12_5 8.5(12)
C14_5 C13_5 C12_5 114.3(7)
C12_51 C13_5 C14_51 111.1(18)
C14_5 C13_5 C14_51 10.1(10)
C12_5 C13_5 C14_51 119.4(13)
C12_51 C13_5 H13A_5 112.3
C14_5 C13_5 H13A_5 108.7
C12_5 C13_5 H13A_5 108.7
C14_51 C13_5 H13A_5 112.9
C12_51 C13_5 H13B_5 113.6
C14_5 C13_5 H13B_5 108.7
C12_5 C13_5 H13B_5 108.7
C14_51 C13_5 H13B_5 98.6
H13A_5 C13_5 H13B_5 107.6
C13_51 C14_5 C13_5 10.9(14)
C13_51 C14_5 H14A_5 101.6
C13_5 C14_5 H14A_5 109.5
C13_51 C14_5 H14B_5 120.0
C13_5 C14_5 H14B_5 109.5
H14A_5 C14_5 H14B_5 109.5
C13_51 C14_5 H14C_5 106.3
C13_5 C14_5 H14C_5 109.5
H14A_5 C14_5 H14C_5 109.5
H14B_5 C14_5 H14C_5 109.5
C19_51 C19_5 C20_5 93(3)
C19_51 C19_5 C18_5 26(3)
C20_5 C19_5 C18_5 111.5(5)
C19_51 C19_5 C20_51 70(3)
C20_5 C19_5 C20_51 23.6(6)
C18_5 C19_5 C20_51 91.1(7)
C19_51 C19_5 C18_51 24(3)
C20_5 C19_5 C18_51 109.4(8)
C18_5 C19_5 C18_51 2.4(7)
C20_51 C19_5 C18_51 88.8(9)
C19_51 C19_5 H19A_5 100.4
C20_5 C19_5 H19A_5 109.3
C18_5 C19_5 H19A_5 109.3
C20_51 C19_5 H19A_5 107.3
C18_51 C19_5 H19A_5 109.6
C19_51 C19_5 H19B_5 134.4
C20_5 C19_5 H19B_5 109.3
C18_5 C19_5 H19B_5 109.3
C20_51 C19_5 H19B_5 129.8
C18_51 C19_5 H19B_5 111.2
H19A_5 C19_5 H19B_5 108.0
C20_51 C20_5 C19_5 89(2)
C20_51 C20_5 C19_51 71(2)
C19_5 C20_5 C19_51 18.9(7)
C20_51 C20_5 H20A_5 160.0
C19_5 C20_5 H20A_5 109.5
C19_51 C20_5 H20A_5 128.3
C20_51 C20_5 H20B_5 55.3
C19_5 C20_5 H20B_5 109.5
C19_51 C20_5 H20B_5 100.9
H20A_5 C20_5 H20B_5 109.5
C20_51 C20_5 H20C_5 69.2
C19_5 C20_5 H20C_5 109.5
C19_51 C20_5 H20C_5 97.9
H20A_5 C20_5 H20C_5 109.5
H20B_5 C20_5 H20C_5 109.5
C12_5 C11_51 C12_51 11.9(8)
C12_5 C11_51 C18_51 109.4(6)
C12_51 C11_51 C18_51 120.0
C12_5 C11_51 N1_3 133.8(12)
C12_51 C11_51 N1_3 123.5(8)
C18_51 C11_51 N1_3 116.5(8)
C12_5 C11_51 C18_5 124.8(10)
C12_51 C11_51 C18_5 135.1(5)
C18_51 C11_51 C18_5 15.4(5)
N1_3 C11_51 C18_5 101.3(8)
C13_5 C12_51 C11_51 123.7(13)
C13_5 C12_51 C15_51 114.7(13)
C11_51 C12_51 C15_51 120.0
C13_5 C12_51 C13_51 10.9(15)
C11_51 C12_51 C13_51 124.1(13)
C15_51 C12_51 C13_51 115.9(13)
C13_5 C12_51 C15_5 133.9(15)
C11_51 C12_51 C15_5 98.9(4)
C15_51 C12_51 C15_5 21.4(4)
C13_51 C12_51 C15_5 136.7(14)
C13_5 C12_51 C11_5 124.1(14)
C11_51 C12_51 C11_5 1.3(10)
C15_51 C12_51 C11_5 119.3(5)
C13_51 C12_51 C11_5 124.7(14)
C15_5 C12_51 C11_5 98.1(7)
C15_5 C15_51 C16_51 30.1(17)
C15_5 C15_51 C12_51 91.1(16)
C16_51 C15_51 C12_51 120.0
C15_5 C15_51 C12_5 75.8(18)
C16_51 C15_51 C12_5 105.1(5)
C12_51 C15_51 C12_5 15.5(6)
C15_5 C15_51 C16_5 18.1(15)
C16_51 C15_51 C16_5 13.3(4)
C12_51 C15_51 C16_5 106.7(4)
C12_5 C15_51 C16_5 91.8(6)
C15_5 C15_51 H15_51 147.7
C16_51 C15_51 H15_51 120.0
C12_51 C15_51 H15_51 120.0
C12_5 C15_51 H15_51 134.7
C16_5 C15_51 H15_51 133.3
C16_5 C16_51 C15_5 120.4(18)
C16_5 C16_51 C15_51 136.3(12)
C15_5 C16_51 C15_51 16.7(8)
C16_5 C16_51 C17_51 16.4(12)
C15_5 C16_51 C17_51 104.0(8)
C15_51 C16_51 C17_51 120.0
C16_5 C16_51 C17_5 16.4(9)
C15_5 C16_51 C17_5 104.2(9)
C15_51 C16_51 C17_5 119.9(5)
C17_51 C16_51 C17_5 2.7(7)
C16_5 C16_51 H16_51 103.7
C15_5 C16_51 H16_51 135.7
C15_51 C16_51 H16_51 120.0
C17_51 C16_51 H16_51 120.0
C17_5 C16_51 H16_51 120.0
C17_5 C17_51 C16_5 164(3)
C17_5 C17_51 C16_51 171(2)
C16_5 C17_51 C16_51 12.9(9)
C17_5 C17_51 C18_51 60.2(16)
C16_5 C17_51 C18_51 132.9(9)
C16_51 C17_51 C18_51 120.0
C17_5 C17_51 C18_5 48.6(11)
C16_5 C17_51 C18_5 144.1(12)
C16_51 C17_51 C18_5 131.3(6)
C18_51 C17_51 C18_5 11.6(6)
C17_5 C17_51 C15_5 149.7(17)
C16_5 C17_51 C15_5 42.7(6)
C16_51 C17_51 C15_5 29.8(5)
C18_51 C17_51 C15_5 90.3(5)
C18_5 C17_51 C15_5 101.8(7)
C17_5 C17_51 H17_51 60.6
C16_5 C17_51 H17_51 107.1
C16_51 C17_51 H17_51 120.0
C18_51 C17_51 H17_51 120.0
C18_5 C17_51 H17_51 108.6
C15_5 C17_51 H17_51 149.6
C17_5 C18_51 C11_5 156.2(12)
C17_5 C18_51 C17_51 25.6(5)
C11_5 C18_51 C17_51 131.1(8)
C17_5 C18_51 C11_51 145.0(5)
C11_5 C18_51 C11_51 11.2(8)
C17_51 C18_51 C11_51 120.0
C17_5 C18_51 C19_51 94.3(10)
C11_5 C18_51 C19_51 109.4(11)
C17_51 C18_51 C19_51 119.4(10)
C11_51 C18_51 C19_51 120.6(10)
C17_5 C18_51 C19_5 100.9(8)
C11_5 C18_51 C19_5 102.6(8)
C17_51 C18_51 C19_5 126.4(7)
C11_51 C18_51 C19_5 113.6(7)
C19_51 C18_51 C19_5 8.2(9)
C17_5 C18_51 C16_5 42.3(4)
C11_5 C18_51 C16_5 114.2(8)
C17_51 C18_51 C16_5 16.9(3)
C11_51 C18_51 C16_5 103.1(3)
C19_51 C18_51 C16_5 136.2(10)
C19_5 C18_51 C16_5 143.2(8)
C14_5 C13_51 C12_51 106(2)
C14_5 C13_51 C14_51 14.2(12)
C12_51 C13_51 C14_51 115.2(19)
C14_5 C13_51 C12_5 111(2)
C12_51 C13_51 C12_5 5.8(9)
C14_51 C13_51 C12_5 120.6(18)
C14_5 C13_51 H13A_51 122.5
C12_51 C13_51 H13A_51 108.5
C14_51 C13_51 H13A_51 108.5
C12_5 C13_51 H13A_51 103.9
C14_5 C13_51 H13B_51 103.5
C12_51 C13_51 H13B_51 108.5
C14_51 C13_51 H13B_51 108.5
C12_5 C13_51 H13B_51 107.1
H13A_51 C13_51 H13B_51 107.5
C13_51 C14_51 C13_5 6.9(13)
C13_51 C14_51 H14A_51 109.5
C13_5 C14_51 H14A_51 113.8
C13_51 C14_51 H14B_51 109.5
C13_5 C14_51 H14B_51 102.7
H14A_51 C14_51 H14B_51 109.5
C13_51 C14_51 H14C_51 109.5
C13_5 C14_51 H14C_51 111.6
H14A_51 C14_51 H14C_51 109.5
H14B_51 C14_51 H14C_51 109.5
C19_5 C19_51 C18_5 142(4)
C19_5 C19_51 C18_51 148(4)
C18_5 C19_51 C18_51 6.6(10)
C19_5 C19_51 C20_51 91(3)
C18_5 C19_51 C20_51 118.5(16)
C18_51 C19_51 C20_51 112.9(13)
C19_5 C19_51 C20_5 68(3)
C18_5 C19_51 C20_5 135.5(19)
C18_51 C19_51 C20_5 131.3(15)
C20_51 C19_51 C20_5 23.7(7)
C19_5 C19_51 C17_5 159(4)
C18_5 C19_51 C17_5 42.0(7)
C18_51 C19_51 C17_5 37.5(7)
C20_51 C19_51 C17_5 102.8(10)
C20_5 C19_51 C17_5 126.4(11)
C19_5 C19_51 H19A_51 40.4
C18_5 C19_51 H19A_51 103.1
C18_51 C19_51 H19A_51 109.0
C20_51 C19_51 H19A_51 109.0
C20_5 C19_51 H19A_51 87.2
C17_5 C19_51 H19A_51 142.3
C19_5 C19_51 H19B_51 80.9
C18_5 C19_51 H19B_51 108.9
C18_51 C19_51 H19B_51 109.0
C20_51 C19_51 H19B_51 109.0
C20_5 C19_51 H19B_51 108.7
C17_5 C19_51 H19B_51 79.7
H19A_51 C19_51 H19B_51 107.8
C20_5 C20_51 C19_51 86(2)
C20_5 C20_51 C19_5 67.3(19)
C19_51 C20_51 C19_5 18.9(7)
C20_5 C20_51 H20A_51 36.2
C19_51 C20_51 H20A_51 109.5
C19_5 C20_51 H20A_51 94.8
C20_5 C20_51 H20B_51 93.6
C19_51 C20_51 H20B_51 109.5
C19_5 C20_51 H20B_51 105.1
H20A_51 C20_51 H20B_51 109.5
C20_5 C20_51 H20C_51 145.1
C19_51 C20_51 H20C_51 109.5
C19_5 C20_51 H20C_51 127.1
H20A_51 C20_51 H20C_51 109.5
H20B_51 C20_51 H20C_51 109.5
C22_41 C21_4 C22_4 18.2(5)
C22_41 C21_4 C28_4 107.5(4)
C22_4 C21_4 C28_4 120.0
C22_41 C21_4 C28_41 120.8(8)
C22_4 C21_4 C28_41 130.3(6)
C28_4 C21_4 C28_41 15.6(6)
C22_41 C21_4 N2_3 124.7(10)
C22_4 C21_4 N2_3 114.5(8)
C28_4 C21_4 N2_3 125.4(8)
C28_41 C21_4 N2_3 114.1(8)
C23_41 C22_4 C25_4 104.6(8)
C23_41 C22_4 C21_4 126.4(8)
C25_4 C22_4 C21_4 120.0
C23_41 C22_4 C21_41 125.4(10)
C25_4 C22_4 C21_41 119.9(5)
C21_4 C22_4 C21_41 1.8(8)
C23_41 C22_4 C23_4 29.0(5)
C25_4 C22_4 C23_4 113.8(8)
C21_4 C22_4 C23_4 126.2(8)
C21_41 C22_4 C23_4 126.3(8)
C23_41 C22_4 C25_41 112.7(9)
C25_4 C22_4 C25_41 19.8(4)
C21_4 C22_4 C25_41 102.8(4)
C21_41 C22_4 C25_41 102.3(7)
C23_4 C22_4 C25_41 129.6(9)
C25_41 C25_4 C22_41 89.3(16)
C25_41 C25_4 C22_4 106.0(13)
C22_41 C25_4 C22_4 18.2(6)
C25_41 C25_4 C26_4 32.3(16)
C22_41 C25_4 C26_4 108.8(6)
C22_4 C25_4 C26_4 120.0
C25_41 C25_4 C26_41 31.1(12)
C22_41 C25_4 C26_41 99.1(6)
C22_4 C25_4 C26_41 109.8(4)
C26_4 C25_4 C26_41 10.2(4)
C25_41 C25_4 H25_4 124.6
C22_41 C25_4 H25_4 128.9
C22_4 C25_4 H25_4 120.0
C26_4 C25_4 H25_4 120.0
C26_41 C25_4 H25_4 130.2
C26_41 C26_4 C25_41 134.6(19)
C26_41 C26_4 C27_4 23.0(12)
C25_41 C26_4 C27_4 112.5(7)
C26_41 C26_4 C25_4 142.9(12)
C25_41 C26_4 C25_4 19.1(8)
C27_4 C26_4 C25_4 120.0
C26_41 C26_4 C27_41 25.7(8)
C25_41 C26_4 C27_41 113.7(9)
C27_4 C26_4 C27_41 9.4(6)
C25_4 C26_4 C27_41 117.9(5)
C26_41 C26_4 H26_4 97.0
C25_41 C26_4 H26_4 124.2
C27_4 C26_4 H26_4 120.0
C25_4 C26_4 H26_4 120.0
C27_41 C26_4 H26_4 121.3
C27_41 C27_4 C26_41 145(3)
C27_41 C27_4 C28_4 59.9(18)
C26_41 C27_4 C28_4 133.5(6)
C27_41 C27_4 C26_4 145.7(19)
C26_41 C27_4 C26_4 13.5(7)
C28_4 C27_4 C26_4 120.0
C27_41 C27_4 C28_41 51.2(12)
C26_41 C27_4 C28_41 136.3(10)
C28_4 C27_4 C28_41 10.1(7)
C26_4 C27_4 C28_41 123.3(6)
C27_41 C27_4 C25_41 141.2(16)
C26_41 C27_4 C25_41 39.8(5)
C28_4 C27_4 C25_41 94.7(4)
C26_4 C27_4 C25_41 26.6(4)
C28_41 C27_4 C25_41 99.8(6)
C27_41 C27_4 H27_4 71.0
C26_41 C27_4 H27_4 106.5
C28_4 C27_4 H27_4 120.0
C26_4 C27_4 H27_4 120.0
C28_41 C27_4 H27_4 115.8
C25_41 C27_4 H27_4 144.3
C27_41 C28_4 C21_41 138.1(11)
C27_41 C28_4 C27_4 22.7(6)
C21_41 C28_4 C27_4 121.6(6)
C27_41 C28_4 C21_4 135.9(6)
C21_41 C28_4 C21_4 2.5(8)
C27_4 C28_4 C21_4 120.0
C27_41 C28_4 C29_4 102.9(10)
C21_41 C28_4 C29_4 118.1(9)
C27_4 C28_4 C29_4 119.8(8)
C21_4 C28_4 C29_4 120.0(9)
C27_41 C28_4 C29_41 110.2(9)
C21_41 C28_4 C29_41 104.2(7)
C27_4 C28_4 C29_41 132.1(7)
C21_4 C28_4 C29_41 105.2(7)
C29_4 C28_4 C29_41 24.9(5)
C23_41 C23_4 C24_41 141(2)
C23_41 C23_4 C24_4 48.7(12)
C24_41 C23_4 C24_4 113.7(14)
C23_41 C23_4 C22_4 65.1(14)
C24_41 C23_4 C22_4 123.5(14)
C24_4 C23_4 C22_4 113.1(12)
C23_41 C23_4 C22_41 54.2(13)
C24_41 C23_4 C22_41 130.8(13)
C24_4 C23_4 C22_41 102.3(10)
C22_4 C23_4 C22_41 10.9(6)
C23_41 C23_4 H23A_4 132.9
C24_41 C23_4 H23A_4 83.5
C24_4 C23_4 H23A_4 109.0
C22_4 C23_4 H23A_4 109.0
C22_41 C23_4 H23A_4 115.7
C23_41 C23_4 H23B_4 118.4
C24_41 C23_4 H23B_4 24.8
C24_4 C23_4 H23B_4 109.0
C22_4 C23_4 H23B_4 109.0
C22_41 C23_4 H23B_4 112.8
H23A_4 C23_4 H23B_4 107.8
C23_41 C24_4 C23_4 29.2(6)
C23_41 C24_4 C24_41 49.5(7)
C23_4 C24_4 C24_41 24.1(6)
C23_41 C24_4 H24A_4 138.6
C23_4 C24_4 H24A_4 109.5
C24_41 C24_4 H24A_4 90.3
C23_41 C24_4 H24B_4 94.8
C23_4 C24_4 H24B_4 109.5
C24_41 C24_4 H24B_4 131.6
H24A_4 C24_4 H24B_4 109.5
C23_41 C24_4 H24C_4 92.2
C23_4 C24_4 H24C_4 109.5
C24_41 C24_4 H24C_4 104.1
H24A_4 C24_4 H24C_4 109.5
H24B_4 C24_4 H24C_4 109.5
C29_41 C29_4 C30_4 34.8(12)
C29_41 C29_4 C28_41 81.3(13)
C30_4 C29_4 C28_41 92.0(12)
C29_41 C29_4 C30_41 77.0(13)
C30_4 C29_4 C30_41 45.6(8)
C28_41 C29_4 C30_41 124.7(11)
C29_41 C29_4 C28_4 94.5(14)
C30_4 C29_4 C28_4 103.6(13)
C28_41 C29_4 C28_4 13.2(6)
C30_41 C29_4 C28_4 129.8(11)
C29_41 C29_4 H29A_4 84.0
C30_4 C29_4 H29A_4 111.0
C28_41 C29_4 H29A_4 110.5
C30_41 C29_4 H29A_4 116.8
C28_4 C29_4 H29A_4 111.0
C29_41 C29_4 H29B_4 143.5
C30_4 C29_4 H29B_4 111.0
C28_41 C29_4 H29B_4 122.1
C30_41 C29_4 H29B_4 66.6
C28_4 C29_4 H29B_4 111.0
H29A_4 C29_4 H29B_4 109.0
C29_41 C30_4 C30_41 96.0(14)
C29_41 C30_4 C29_4 29.2(9)
C30_41 C30_4 C29_4 70.6(10)
C29_41 C30_4 H30A_4 114.8
C30_41 C30_4 H30A_4 57.1
C29_4 C30_4 H30A_4 109.5
C29_41 C30_4 H30B_4 81.0
C30_41 C30_4 H30B_4 163.7
C29_4 C30_4 H30B_4 109.5
H30A_4 C30_4 H30B_4 109.5
C29_41 C30_4 H30C_4 127.6
C30_41 C30_4 H30C_4 85.2
C29_4 C30_4 H30C_4 109.5
H30A_4 C30_4 H30C_4 109.5
H30B_4 C30_4 H30C_4 109.5
C28_4 C21_41 C22_41 107.0(4)
C28_4 C21_41 C28_41 15.9(6)
C22_41 C21_41 C28_41 120.0
C28_4 C21_41 N2_3 128.9(7)
C22_41 C21_41 N2_3 123.3(4)
C28_41 C21_41 N2_3 116.7(4)
C28_4 C21_41 C22_4 118.4(8)
C22_41 C21_41 C22_4 17.6(5)
C28_41 C21_41 C22_4 128.2(5)
N2_3 C21_41 C22_4 112.6(6)
C25_4 C22_41 C21_4 133.0(11)
C25_4 C22_41 C21_41 133.9(6)
C21_4 C22_41 C21_41 2.3(8)
C25_4 C22_41 C25_41 24.7(4)
C21_4 C22_41 C25_41 120.2(6)
C21_41 C22_41 C25_41 120.0
C25_4 C22_41 C23_41 103.5(7)
C21_4 C22_41 C23_41 118.9(7)
C21_41 C22_41 C23_41 119.1(4)
C25_41 C22_41 C23_41 120.9(4)
C25_4 C22_41 C23_4 102.6(7)
C21_4 C22_41 C23_4 108.6(7)
C21_41 C22_41 C23_4 109.7(5)
C25_41 C22_41 C23_4 125.8(5)
C23_41 C22_41 C23_4 23.2(4)
C25_4 C25_41 C26_4 129(2)
C25_4 C25_41 C26_41 136.5(17)
C26_4 C25_41 C26_41 16.3(7)
C25_4 C25_41 C22_41 66.0(15)
C26_4 C25_41 C22_41 134.2(7)
C26_41 C25_41 C22_41 120.0
C25_4 C25_41 C22_4 54.1(10)
C26_4 C25_41 C22_4 133.9(10)
C26_41 C25_41 C22_4 122.6(6)
C22_41 C25_41 C22_4 13.3(6)
C25_4 C25_41 C27_4 134.8(15)
C26_4 C25_41 C27_4 40.9(5)
C26_41 C25_41 C27_4 24.9(4)
C22_41 C25_41 C27_4 95.7(4)
C22_4 C25_41 C27_4 100.3(5)
C25_4 C25_41 H25_41 71.5
C26_4 C25_41 H25_41 105.2
C26_41 C25_41 H25_41 120.0
C22_41 C25_41 H25_41 120.0
C22_4 C25_41 H25_41 115.7
C27_4 C25_41 H25_41 143.9
C26_4 C26_41 C27_4 143.4(18)
C26_4 C26_41 C27_41 144.5(11)
C27_4 C26_41 C27_41 13.0(10)
C26_4 C26_41 C25_41 29.2(14)
C27_4 C26_41 C25_41 115.3(8)
C27_41 C26_41 C25_41 120.0
C26_4 C26_41 C25_4 26.8(8)
C27_4 C26_41 C25_4 116.7(9)
C27_41 C26_41 C25_4 118.3(4)
C25_41 C26_41 C25_4 12.5(5)
C26_4 C26_41 H26_41 93.4
C27_4 C26_41 H26_41 123.2
C27_41 C26_41 H26_41 120.0
C25_41 C26_41 H26_41 120.0
C25_4 C26_41 H26_41 120.1
C27_4 C27_41 C28_4 97.4(19)
C27_4 C27_41 C26_41 22.3(18)
C28_4 C27_41 C26_41 109.2(6)
C27_4 C27_41 C28_41 111.2(15)
C28_4 C27_41 C28_41 15.0(8)
C26_41 C27_41 C28_41 120.0
C27_4 C27_41 C26_4 24.8(14)
C28_4 C27_41 C26_4 101.0(7)
C26_41 C27_41 C26_4 9.8(3)
C28_41 C27_41 C26_4 110.9(3)
C27_4 C27_41 H27_41 124.3
C28_4 C27_41 H27_41 129.6
C26_41 C27_41 H27_41 120.0
C28_41 C27_41 H27_41 120.0
C26_4 C27_41 H27_41 129.0
C27_41 C28_41 C21_41 120.0
C27_41 C28_41 C21_4 118.8(5)
C21_41 C28_41 C21_4 2.5(8)
C27_41 C28_41 C29_4 102.7(7)
C21_41 C28_41 C29_4 128.1(7)
C21_4 C28_41 C29_4 130.3(10)
C27_41 C28_41 C29_41 119.3(4)
C21_41 C28_41 C29_41 120.6(4)
C21_4 C28_41 C29_41 121.9(6)
C29_4 C28_41 C29_41 30.0(5)
C27_41 C28_41 C27_4 17.6(4)
C21_41 C28_41 C27_4 103.6(4)
C21_4 C28_41 C27_4 102.7(7)
C29_4 C28_41 C27_4 112.7(8)
C29_41 C28_41 C27_4 134.7(6)
C23_4 C23_41 C24_4 102.1(16)
C23_4 C23_41 C22_4 86.0(15)
C24_4 C23_41 C22_4 167.3(11)
C23_4 C23_41 C22_41 102.6(15)
C24_4 C23_41 C22_41 153.4(9)
C22_4 C23_41 C22_41 16.6(6)
C23_4 C23_41 C24_41 21.7(13)
C24_4 C23_41 C24_41 96.5(9)
C22_4 C23_41 C24_41 94.5(8)
C22_41 C23_41 C24_41 110.1(7)
C23_4 C23_41 H23A_41 94.5
C24_4 C23_41 H23A_41 58.7
C22_4 C23_41 H23A_41 111.4
C22_41 C23_41 H23A_41 109.6
C24_41 C23_41 H23A_41 109.6
C23_4 C23_41 H23B_41 130.6
C24_4 C23_41 H23B_41 59.2
C22_4 C23_41 H23B_41 122.4
C22_41 C23_41 H23B_41 109.6
C24_41 C23_41 H23B_41 109.6
H23A_41 C23_41 H23B_41 108.2
C23_4 C24_41 C23_41 17.6(10)
C23_4 C24_41 C24_4 42.1(10)
C23_41 C24_41 C24_4 34.0(4)
C23_4 C24_41 H24A_41 113.9
C23_41 C24_41 H24A_41 109.5
C24_4 C24_41 H24A_41 75.5
C23_4 C24_41 H24B_41 120.5
C23_41 C24_41 H24B_41 109.5
C24_4 C24_41 H24B_41 123.4
H24A_41 C24_41 H24B_41 109.5
C23_4 C24_41 H24C_41 92.3
C23_41 C24_41 H24C_41 109.5
C24_4 C24_41 H24C_41 122.0
H24A_41 C24_41 H24C_41 109.5
H24B_41 C24_41 H24C_41 109.5
C29_4 C29_41 C30_4 116.0(19)
C29_4 C29_41 C30_41 73.4(13)
C30_4 C29_41 C30_41 47.9(12)
C29_4 C29_41 C28_41 68.7(12)
C30_4 C29_41 C28_41 113.4(14)
C30_41 C29_41 C28_41 117.1(6)
C29_4 C29_41 C28_4 60.6(11)
C30_4 C29_41 C28_4 116.8(14)
C30_41 C29_41 C28_4 113.3(6)
C28_41 C29_41 C28_4 8.1(6)
C29_4 C29_41 H29A_41 176.6
C30_4 C29_41 H29A_41 64.2
C30_41 C29_41 H29A_41 108.0
C28_41 C29_41 H29A_41 108.0
C28_4 C29_41 H29A_41 116.1
C29_4 C29_41 H29B_41 74.9
C30_4 C29_41 H29B_41 138.4
C30_41 C29_41 H29B_41 108.0
C28_41 C29_41 H29B_41 108.0
C28_4 C29_41 H29B_41 103.6
H29A_41 C29_41 H29B_41 107.3
C30_4 C30_41 C29_4 63.8(9)
C30_4 C30_41 C29_41 36.2(7)
C29_4 C30_41 C29_41 29.6(5)
C30_4 C30_41 H30A_41 104.3
C29_4 C30_41 H30A_41 121.4
C29_41 C30_41 H30A_41 109.5
C30_4 C30_41 H30B_41 78.4
C29_4 C30_41 H30B_41 121.7
C29_41 C30_41 H30B_41 109.5
H30A_41 C30_41 H30B_41 109.5
C30_4 C30_41 H30C_41 139.6
C29_4 C30_41 H30C_41 79.8
C29_41 C30_41 H30C_41 109.5
H30A_41 C30_41 H30C_41 109.5
H30B_41 C30_41 H30C_41 109.5
C38_3 C31_3 C32_3 122.9(3)
C38_3 C31_3 N3_3 119.3(3)
C32_3 C31_3 N3_3 117.8(3)
C35_3 C32_3 C31_3 117.4(3)
C35_3 C32_3 C33_61 109.8(5)
C31_3 C32_3 C33_61 131.0(5)
C35_3 C32_3 C33_6 128.8(4)
C31_3 C32_3 C33_6 113.2(5)
C33_61 C32_3 C33_6 27.8(4)
C36_3 C35_3 C32_3 121.0(3)
C36_3 C35_3 H35_3 119.5
C32_3 C35_3 H35_3 119.5
C37_3 C36_3 C35_3 120.6(3)
C37_3 C36_3 H36_3 119.7
C35_3 C36_3 H36_3 119.7
C36_3 C37_3 C38_3 120.9(3)
C36_3 C37_3 H37_3 119.5
C38_3 C37_3 H37_3 119.5
C31_3 C38_3 C37_3 117.1(3)
C31_3 C38_3 C39_7 125.7(6)
C37_3 C38_3 C39_7 116.7(6)
C31_3 C38_3 C39_71 115.9(8)
C37_3 C38_3 C39_71 125.4(9)
C39_7 C38_3 C39_71 21.3(6)
C33_61 C33_6 C34_61 90.5(16)
C33_61 C33_6 C34_6 79.3(14)
C34_61 C33_6 C34_6 14.0(12)
C33_61 C33_6 C32_3 67.8(13)
C34_61 C33_6 C32_3 121.3(10)
C34_6 C33_6 C32_3 108.7(9)
C33_61 C33_6 H33A_6 65.2
C34_61 C33_6 H33A_6 108.0
C34_6 C33_6 H33A_6 109.9
C32_3 C33_6 H33A_6 109.9
C33_61 C33_6 H33B_6 170.5
C34_61 C33_6 H33B_6 98.3
C34_6 C33_6 H33B_6 109.9
C32_3 C33_6 H33B_6 109.9
H33A_6 C33_6 H33B_6 108.3
C33_6 C34_6 C33_61 29.8(5)
C33_6 C34_6 H34A_6 109.5
C33_61 C34_6 H34A_6 122.8
C33_6 C34_6 H34B_6 109.5
C33_61 C34_6 H34B_6 79.7
H34A_6 C34_6 H34B_6 109.5
C33_6 C34_6 H34C_6 109.5
C33_61 C34_6 H34C_6 120.3
H34A_6 C34_6 H34C_6 109.5
H34B_6 C34_6 H34C_6 109.5
C33_6 C33_61 C34_6 71.0(14)
C33_6 C33_61 C32_3 84.3(15)
C34_6 C33_61 C32_3 111.9(9)
C33_6 C33_61 C34_61 60.3(12)
C34_6 C33_61 C34_61 13.1(11)
C32_3 C33_61 C34_61 115.6(12)
C33_6 C33_61 H33A_61 71.8
C34_6 C33_61 H33A_61 120.8
C32_3 C33_61 H33A_61 108.4
C34_61 C33_61 H33A_61 108.4
C33_6 C33_61 H33B_61 166.4
C34_6 C33_61 H33B_61 99.0
C32_3 C33_61 H33B_61 108.4
C34_61 C33_61 H33B_61 108.4
H33A_61 C33_61 H33B_61 107.4
C33_6 C34_61 C33_61 29.2(7)
C33_6 C34_61 H34A_61 114.0
C33_61 C34_61 H34A_61 109.5
C33_6 C34_61 H34B_61 128.2
C33_61 C34_61 H34B_61 109.5
H34A_61 C34_61 H34B_61 109.5
C33_6 C34_61 H34C_61 81.3
C33_61 C34_61 H34C_61 109.5
H34A_61 C34_61 H34C_61 109.5
H34B_61 C34_61 H34C_61 109.5
C39_71 C39_7 C40_71 86(4)
C39_71 C39_7 C38_3 88(4)
C40_71 C39_7 C38_3 119.2(11)
C39_71 C39_7 C40_7 56(4)
C40_71 C39_7 C40_7 29.9(5)
C38_3 C39_7 C40_7 112.1(10)
C39_71 C39_7 H39A_7 71.0
C40_71 C39_7 H39A_7 125.3
C38_3 C39_7 H39A_7 109.2
C40_7 C39_7 H39A_7 109.2
C39_71 C39_7 H39B_7 161.1
C40_71 C39_7 H39B_7 79.7
C38_3 C39_7 H39B_7 109.2
C40_7 C39_7 H39B_7 109.2
H39A_7 C39_7 H39B_7 107.9
C40_71 C40_7 C39_71 94(2)
C40_71 C40_7 C39_7 72.4(17)
C39_71 C40_7 C39_7 21.9(8)
C40_71 C40_7 H40A_7 68.5
C39_71 C40_7 H40A_7 118.7
C39_7 C40_7 H40A_7 109.5
C40_71 C40_7 H40B_7 70.7
C39_71 C40_7 H40B_7 119.3
C39_7 C40_7 H40B_7 109.5
H40A_7 C40_7 H40B_7 109.5
C40_71 C40_7 H40C_7 177.7
C39_71 C40_7 H40C_7 87.6
C39_7 C40_7 H40C_7 109.5
H40A_7 C40_7 H40C_7 109.5
H40B_7 C40_7 H40C_7 109.5
C39_7 C39_71 C40_7 102(4)
C39_7 C39_71 C40_71 72(4)
C40_7 C39_71 C40_71 29.9(9)
C39_7 C39_71 C38_3 70(4)
C40_7 C39_71 C38_3 120.5(17)
C40_71 C39_71 C38_3 109.8(13)
C39_7 C39_71 H39A_71 69.7
C40_7 C39_71 H39A_71 122.9
C40_71 C39_71 H39A_71 109.7
C38_3 C39_71 H39A_71 109.7
C39_7 C39_71 H39B_71 177.6
C40_7 C39_71 H39B_71 79.8
C40_71 C39_71 H39B_71 109.7
C38_3 C39_71 H39B_71 109.7
H39A_71 C39_71 H39B_71 108.2
C40_7 C40_71 C39_7 77.7(17)
C40_7 C40_71 C39_71 55.8(16)
C39_7 C40_71 C39_71 21.9(8)
C40_7 C40_71 H40A_71 92.1
C39_7 C40_71 H40A_71 113.0
C39_71 C40_71 H40A_71 109.5
C40_7 C40_71 H40B_71 157.7
C39_7 C40_71 H40B_71 88.4
C39_71 C40_71 H40B_71 109.5
H40A_71 C40_71 H40B_71 109.5
C40_7 C40_71 H40C_71 66.5
C39_7 C40_71 H40C_71 124.4
C39_71 C40_71 H40C_71 109.5
H40A_71 C40_71 H40C_71 109.5
H40B_71 C40_71 H40C_71 109.5
C48_3 C41_3 C42_3 124.2(3)
C48_3 C41_3 N4_3 118.5(3)
C42_3 C41_3 N4_3 117.3(3)
C45_3 C42_3 C41_3 116.3(3)
C45_3 C42_3 C43_3 121.9(3)
C41_3 C42_3 C43_3 121.8(3)
C44_3 C43_3 C42_3 116.6(3)
C44_3 C43_3 H43A_3 108.2
C42_3 C43_3 H43A_3 108.2
C44_3 C43_3 H43B_3 108.2
C42_3 C43_3 H43B_3 108.2
H43A_3 C43_3 H43B_3 107.3
C43_3 C44_3 H44A_3 109.5
C43_3 C44_3 H44B_3 109.5
H44A_3 C44_3 H44B_3 109.5
C43_3 C44_3 H44C_3 109.5
H44A_3 C44_3 H44C_3 109.5
H44B_3 C44_3 H44C_3 109.5
C46_3 C45_3 C42_3 121.0(4)
C46_3 C45_3 H45_3 119.5
C42_3 C45_3 H45_3 119.5
C45_3 C46_3 C47_3 120.8(4)
C45_3 C46_3 H46_3 119.6
C47_3 C46_3 H46_3 119.6
C46_3 C47_3 C48_3 120.5(4)
C46_3 C47_3 H47_3 119.7
C48_3 C47_3 H47_3 119.7
C41_3 C48_3 C47_3 117.2(3)
C41_3 C48_3 C49_3 122.2(3)
C47_3 C48_3 C49_3 120.5(4)
C50_81 C49_3 C50_8 86.2(12)
C50_81 C49_3 C48_3 115.5(11)
C50_8 C49_3 C48_3 116.4(4)
N1_3 B1_3 C9_3 112.8(3)
N1_3 B1_3 C3_3 108.1(3)
C9_3 B1_3 C3_3 104.4(3)
N1_3 B1_3 C1_3 119.9(3)
C9_3 B1_3 C1_3 108.4(3)
C3_3 B1_3 C1_3 101.6(3)
C2_3 B2_3 C1_3 113.9(3)
C2_3 B2_3 C6_3 120.2(3)
C1_3 B2_3 C6_3 125.9(3)

loop_
_geom_bond_atom_site_label_1
_geom_bond_atom_site_label_2
_geom_bond_distance
N1_1 C21_1 1.423(4)
N1_1 C5_1 1.447(4)
N1_1 B1_1 1.541(4)
N2_1 C3_1 1.341(3)
N2_1 C11_1 1.444(4)
N2_1 C4_1 1.472(4)
N3_1 C6_1 1.330(4)
N3_1 C31_1 1.441(4)
N3_1 C7_1 1.476(4)
N4_1 C6_1 1.329(3)
N4_1 C41_1 1.438(4)
N4_1 C8_1 1.481(4)
C1_1 B2_1 1.582(4)
C1_1 B1_1 1.643(4)
C1_1 H1A_1 0.9900
C1_1 H1AB_1 0.9900
C2_1 C3_1 1.398(4)
C2_1 B2_1 1.463(4)
C2_1 H2_1 0.9500
C3_1 B1_1 1.614(4)
C4_1 C5_1 1.518(4)
C4_1 H4A_1 0.9900
C4_1 H4AB_1 0.9900
C5_1 H5A_1 0.9900
C5_1 H5AB_1 0.9900
C6_1 B2_1 1.595(4)
C7_1 C8_1 1.529(4)
C7_1 H7A_1 0.9900
C7_1 H7AB_1 0.9900
C8_1 H8A_1 0.9900
C8_1 H8AB_1 0.9900
C9_1 C10_1 1.191(4)
C9_1 B1_1 1.627(4)
C10_1 H10_1 0.9500
C11_1 C18_1 1.379(4)
C11_1 C12_1 1.402(4)
C12_1 C15_1 1.386(4)
C12_1 C13_1 1.506(4)
C13_1 C14_1 1.523(5)
C13_1 H13A_1 0.9900
C13_1 H13B_1 0.9900
C14_1 H14A_1 0.9800
C14_1 H14B_1 0.9800
C14_1 H14C_1 0.9800
C15_1 C16_1 1.376(5)
C15_1 H15_1 0.9500
C16_1 C17_1 1.369(5)
C16_1 H16_1 0.9500
C17_1 C18_1 1.394(4)
C17_1 H17_1 0.9500
C18_1 C19_1 1.505(4)
C19_1 C20_1 1.510(5)
C19_1 H19A_1 0.9900
C19_1 H19B_1 0.9900
C20_1 H20A_1 0.9800
C20_1 H20B_1 0.9800
C20_1 H20C_1 0.9800
C21_1 C22_1 1.403(4)
C21_1 C28_1 1.405(4)
C22_1 C25_1 1.392(4)
C22_1 C23_1 1.515(4)
C23_1 C24_1 1.522(4)
C23_1 H23A_1 0.9900
C23_1 H23B_1 0.9900
C24_1 H24A_1 0.9800
C24_1 H24B_1 0.9800
C24_1 H24C_1 0.9800
C25_1 C26_1 1.381(5)
C25_1 H25_1 0.9500
C26_1 C27_1 1.372(5)
C26_1 H26_1 0.9500
C27_1 C28_1 1.387(4)
C27_1 H27_1 0.9500
C28_1 C29_1 1.499(4)
C29_1 C30_1 1.488(5)
C29_1 H29A_1 0.9900
C29_1 H29B_1 0.9900
C30_1 H30A_1 0.9800
C30_1 H30B_1 0.9800
C30_1 H30C_1 0.9800
C31_1 C38_1 1.381(4)
C31_1 C32_1 1.394(4)
C32_1 C35_1 1.387(4)
C32_1 C33_1 1.509(4)
C33_1 C34_1 1.514(4)
C33_1 H33A_1 0.9900
C33_1 H33B_1 0.9900
C34_1 H34A_1 0.9800
C34_1 H34B_1 0.9800
C34_1 H34C_1 0.9800
C35_1 C36_1 1.371(4)
C35_1 H35_1 0.9500
C36_1 C37_1 1.380(4)
C36_1 H36_1 0.9500
C37_1 C38_1 1.396(4)
C37_1 H37_1 0.9500
C38_1 C39_1 1.511(4)
C39_1 C40_1 1.522(4)
C39_1 H39A_1 0.9900
C39_1 H39B_1 0.9900
C40_1 H40A_1 0.9800
C40_1 H40B_1 0.9800
C40_1 H40C_1 0.9800
C41_1 C48_1 1.387(4)
C41_1 C42_1 1.399(4)
C42_1 C45_1 1.395(4)
C42_1 C43_1 1.505(4)
C43_1 C44_1 1.515(5)
C43_1 H43A_1 0.9900
C43_1 H43B_1 0.9900
C44_1 H44A_1 0.9800
C44_1 H44B_1 0.9800
C44_1 H44C_1 0.9800
C45_1 C46_1 1.368(5)
C45_1 H45_1 0.9500
C46_1 C47_1 1.377(5)
C46_1 H46_1 0.9500
C47_1 C48_1 1.401(4)
C47_1 H47_1 0.9500
C48_1 C49_1 1.514(4)
C49_1 C50_1 1.513(4)
C49_1 H49A_1 0.9900
C49_1 H49B_1 0.9900
C50_1 H50A_1 0.9800
C50_1 H50B_1 0.9800
C50_1 H50C_1 0.9800
N1_2 C11_2 1.416(4)
N1_2 C5_2 1.451(4)
N1_2 B1_2 1.544(4)
N2_2 C3_2 1.348(4)
N2_2 C21_2 1.437(4)
N2_2 C4_2 1.467(4)
N3_2 C6_2 1.334(4)
N3_2 C31_2 1.432(4)
N3_2 C8_2 1.474(4)
N4_2 C6_2 1.334(4)
N4_2 C41_2 1.447(4)
N4_2 C7_2 1.476(4)
C1_2 B2_2 1.582(4)
C1_2 B1_2 1.628(5)
C1_2 H1A_2 0.9900
C1_2 H1AB_2 0.9900
C2_2 C3_2 1.391(4)
C2_2 B2_2 1.470(5)
C2_2 H2_2 0.9500
C3_2 B1_2 1.614(4)
C4_2 C5_2 1.517(4)
C4_2 H4A_2 0.9900
C4_2 H4AB_2 0.9900
C5_2 H5A_2 0.9900
C5_2 H5AB_2 0.9900
C6_2 B2_2 1.588(5)
C7_2 C8_2 1.521(4)
C7_2 H7A_2 0.9900
C7_2 H7AB_2 0.9900
C8_2 H8A_2 0.9900
C8_2 H8AB_2 0.9900
C9_2 C10_2 1.190(5)
C9_2 B1_2 1.624(5)
C10_2 H10_2 0.9500
C11_2 C18_2 1.408(4)
C11_2 C12_2 1.409(4)
C12_2 C15_2 1.400(4)
C12_2 C13_2 1.511(4)
C13_2 C14_91 1.333(15)
C13_2 C14_9 1.488(5)
C13_2 H13A_2 0.9900
C13_2 H13B_2 0.9900
C13_2 H13C_2 0.9900
C13_2 H13D_2 0.9900
C14_9 C14_91 1.377(15)
C14_9 H14A_9 0.9800
C14_9 H14B_9 0.9800
C14_9 H14C_9 0.9800
C14_91 H14A_91 0.9800
C14_91 H14B_91 0.9800
C14_91 H14C_91 0.9800
C15_2 C16_2 1.381(5)
C15_2 H15_2 0.9500
C16_2 C17_2 1.376(5)
C16_2 H16_2 0.9500
C17_2 C18_2 1.389(4)
C17_2 H17_2 0.9500
C18_2 C19_2 1.494(5)
C19_2 C20_2 1.526(6)
C19_2 H19A_2 0.9900
C19_2 H19B_2 0.9900
C20_2 H20A_2 0.9800
C20_2 H20B_2 0.9800
C20_2 H20C_2 0.9800
C21_2 C28_2 1.395(4)
C21_2 C22_2 1.397(4)
C22_2 C25_2 1.392(5)
C22_2 C23_2 1.504(5)
C23_2 C24_2 1.525(5)
C23_2 H23A_2 0.9900
C23_2 H23B_2 0.9900
C24_2 H24A_2 0.9800
C24_2 H24B_2 0.9800
C24_2 H24C_2 0.9800
C25_2 C26_2 1.362(5)
C25_2 H25_2 0.9500
C26_2 C27_2 1.374(5)
C26_2 H26_2 0.9500
C27_2 C28_2 1.392(5)
C27_2 H27_2 0.9500
C28_2 C29_2 1.514(5)
C29_2 C30_111 1.468(7)
C29_2 C30_11 1.472(5)
C29_2 H29A_2 0.9900
C29_2 H29B_2 0.9900
C29_2 H29C_2 0.9900
C29_2 H29D_2 0.9900
C30_11 C30_111 1.31(3)
C30_11 H30A_11 0.9800
C30_11 H30B_11 0.9800
C30_11 H30C_11 0.9800
C30_111 H30A_111 0.9800
C30_111 H30B_111 0.9800
C30_111 H30C_111 0.9800
C31_2 C38_2 1.388(5)
C31_2 C32_2 1.389(4)
C32_2 C35_2 1.392(5)
C32_2 C33_2 1.503(5)
C33_2 C34_2 1.498(5)
C33_2 H33A_2 0.9900
C33_2 H33B_2 0.9900
C34_2 H34A_2 0.9800
C34_2 H34B_2 0.9800
C34_2 H34C_2 0.9800
C35_2 C36_2 1.366(5)
C35_2 H35_2 0.9500
C36_2 C37_2 1.371(5)
C36_2 H36_2 0.9500
C37_2 C38_2 1.386(5)
C37_2 H37_2 0.9500
C38_2 C39_2 1.512(5)
C39_2 C40_2 1.481(5)
C39_2 H39A_2 0.9900
C39_2 H39B_2 0.9900
C40_2 H40A_2 0.9800
C40_2 H40B_2 0.9800
C40_2 H40C_2 0.9800
C41_2 C48_2 1.397(4)
C41_2 C42_2 1.398(4)
C42_2 C45_2 1.401(5)
C42_2 C43_2 1.502(5)
C43_2 C44_2 1.526(5)
C43_2 H43A_2 0.9900
C43_2 H43B_2 0.9900
C44_2 H44A_2 0.9800
C44_2 H44B_2 0.9800
C44_2 H44C_2 0.9800
C45_2 C46_2 1.381(5)
C45_2 H45_2 0.9500
C46_2 C47_2 1.369(5)
C46_2 H46_2 0.9500
C47_2 C48_2 1.390(4)
C47_2 H47_2 0.9500
C48_2 C49_2 1.498(4)
C49_2 C50_2 1.531(4)
C49_2 H49A_2 0.9900
C49_2 H49B_2 0.9900
C50_2 H50A_2 0.9800
C50_2 H50B_2 0.9800
C50_2 H50C_2 0.9800
N1_3 C11_5 1.398(5)
N1_3 C5_3 1.453(4)
N1_3 C11_51 1.516(11)
N1_3 B1_3 1.540(4)
N2_3 C3_3 1.347(4)
N2_3 C21_41 1.420(4)
N2_3 C21_4 1.436(8)
N2_3 C4_3 1.471(4)
C1_3 B2_3 1.570(5)
C1_3 B1_3 1.636(5)
C1_3 H1A_3 0.9900
C1_3 H1AB_3 0.9900
C2_3 C3_3 1.386(4)
C2_3 B2_3 1.475(5)
C2_3 H2_3 0.9500
C3_3 B1_3 1.619(5)
C4_3 C5_3 1.513(4)
C4_3 H4A_3 0.9900
C4_3 H4AB_3 0.9900
C5_3 H5A_3 0.9900
C5_3 H5AB_3 0.9900
C6_3 N3_3 1.330(4)
C6_3 N4_3 1.334(4)
C6_3 B2_3 1.591(5)
N3_3 C31_3 1.441(4)
N3_3 C7_3 1.479(4)
N4_3 C41_3 1.449(4)
N4_3 C8_3 1.476(4)
C7_3 C8_3 1.514(5)
C7_3 H7A_3 0.9900
C7_3 H7AB_3 0.9900
C8_3 H8A_3 0.9900
C8_3 H8AB_3 0.9900
C9_3 C10_3 1.186(5)
C9_3 B1_3 1.615(5)
C10_3 H10_3 0.9500
C11_5 C18_51 1.251(17)
C11_5 C12_5 1.3900
C11_5 C18_5 1.3900
C11_5 C12_51 1.680(19)
C12_5 C11_51 1.110(18)
C12_5 C15_5 1.3900
C12_5 C15_51 1.419(18)
C12_5 C13_5 1.527(10)
C12_5 C13_51 1.82(2)
C15_5 C15_51 0.548(10)
C15_5 C16_51 0.956(14)
C15_5 C16_5 1.3900
C15_5 C12_51 1.504(15)
C15_5 C17_51 1.868(10)
C15_5 H15_5 0.9500
C16_5 C16_51 0.635(10)
C16_5 C17_51 0.801(11)
C16_5 C17_5 1.3900
C16_5 C15_51 1.901(11)
C16_5 C18_51 2.022(13)
C16_5 H16_5 0.9500
C17_5 C17_51 0.603(11)
C17_5 C18_51 1.209(17)
C17_5 C18_5 1.3900
C17_5 C19_51 1.983(18)
C17_5 C16_51 1.988(10)
C17_5 H17_5 0.9500
C18_5 C19_51 1.06(2)
C18_5 C19_5 1.510(7)
C18_5 C11_51 1.595(19)
C18_5 C17_51 1.713(14)
C13_5 C12_51 1.204(17)
C13_5 C14_5 1.513(11)
C13_5 C14_51 1.86(3)
C13_5 H13A_5 0.9900
C13_5 H13B_5 0.9900
C14_5 C13_51 1.25(3)
C14_5 H14A_5 0.9800
C14_5 H14B_5 0.9800
C14_5 H14C_5 0.9800
C19_5 C19_51 0.529(17)
C19_5 C20_5 1.508(10)
C19_5 C20_51 1.63(2)
C19_5 C18_51 1.953(13)
C19_5 H19A_5 0.9900
C19_5 H19B_5 0.9900
C20_5 C20_51 0.656(16)
C20_5 C19_51 1.63(2)
C20_5 H20A_5 0.9800
C20_5 H20B_5 0.9800
C20_5 H20C_5 0.9800
C11_51 C12_51 1.3900
C11_51 C18_51 1.3900
C12_51 C15_51 1.3900
C12_51 C13_51 1.48(2)
C15_51 C16_51 1.3900
C15_51 H15_51 0.9500
C16_51 C17_51 1.3900
C16_51 H16_51 0.9500
C17_51 C18_51 1.3900
C17_51 H17_51 0.9500
C18_51 C19_51 1.484(18)
C13_51 C14_51 1.55(3)
C13_51 H13A_51 0.9900
C13_51 H13B_51 0.9900
C14_51 H14A_51 0.9800
C14_51 H14B_51 0.9800
C14_51 H14C_51 0.9800
C19_51 C20_51 1.54(2)
C19_51 H19A_51 0.9900
C19_51 H19B_51 0.9900
C20_51 H20A_51 0.9800
C20_51 H20B_51 0.9800
C20_51 H20C_51 0.9800
C21_4 C22_41 1.355(16)
C21_4 C22_4 1.3900
C21_4 C28_4 1.3900
C21_4 C28_41 1.413(18)
C22_4 C23_41 1.369(14)
C22_4 C25_4 1.3900
C22_4 C21_41 1.438(17)
C22_4 C23_4 1.507(15)
C22_4 C25_41 1.648(11)
C25_4 C25_41 0.581(10)
C25_4 C22_41 1.270(15)
C25_4 C26_4 1.3900
C25_4 C26_41 1.855(10)
C25_4 H25_4 0.9500
C26_4 C26_41 0.546(11)
C26_4 C25_41 0.951(12)
C26_4 C27_4 1.3900
C26_4 C27_41 1.862(11)
C26_4 H26_4 0.9500
C27_4 C27_41 0.541(12)
C27_4 C26_41 0.913(12)
C27_4 C28_4 1.3900
C27_4 C28_41 1.664(13)
C27_4 C25_41 1.962(10)
C27_4 H27_4 0.9500
C28_4 C27_41 1.213(16)
C28_4 C21_41 1.365(17)
C28_4 C29_4 1.592(13)
C28_4 C29_41 1.821(11)
C23_4 C23_41 0.732(12)
C23_4 C24_41 0.895(13)
C23_4 C24_4 1.468(17)
C23_4 C22_41 1.810(14)
C23_4 H23A_4 0.9900
C23_4 H23B_4 0.9900
C24_4 C23_41 1.127(11)
C24_4 C24_41 2.003(13)
C24_4 H24A_4 0.9800
C24_4 H24B_4 0.9800
C24_4 H24C_4 0.9800
C29_4 C29_41 0.770(13)
C29_4 C30_4 1.418(19)
C29_4 C28_41 1.433(15)
C29_4 C30_41 1.491(15)
C29_4 H29A_4 0.9900
C29_4 H29B_4 0.9900
C30_4 C29_41 0.900(13)
C30_4 C30_41 1.131(17)
C30_4 H30A_4 0.9800
C30_4 H30B_4 0.9800
C30_4 H30C_4 0.9800
C21_41 C22_41 1.3900
C21_41 C28_41 1.3900
C22_41 C25_41 1.3900
C22_41 C23_41 1.503(9)
C25_41 C26_41 1.3900
C25_41 H25_41 0.9500
C26_41 C27_41 1.3900
C26_41 H26_41 0.9500
C27_41 C28_41 1.3900
C27_41 H27_41 0.9500
C28_41 C29_41 1.521(7)
C23_41 C24_41 1.533(10)
C23_41 H23A_41 0.9900
C23_41 H23B_41 0.9900
C24_41 H24A_41 0.9800
C24_41 H24B_41 0.9800
C24_41 H24C_41 0.9800
C29_41 C30_41 1.517(9)
C29_41 H29A_41 0.9900
C29_41 H29B_41 0.9900
C30_41 H30A_41 0.9800
C30_41 H30B_41 0.9800
C30_41 H30C_41 0.9800
C31_3 C38_3 1.381(4)
C31_3 C32_3 1.388(5)
C32_3 C35_3 1.378(5)
C32_3 C33_61 1.485(12)
C32_3 C33_6 1.595(9)
C35_3 C36_3 1.367(5)
C35_3 H35_3 0.9500
C36_3 C37_3 1.364(5)
C36_3 H36_3 0.9500
C37_3 C38_3 1.390(4)
C37_3 H37_3 0.9500
C38_3 C39_7 1.491(16)
C38_3 C39_71 1.58(2)
C33_6 C33_61 0.749(10)
C33_6 C34_61 1.33(2)
C33_6 C34_6 1.43(2)
C33_6 H33A_6 0.9900
C33_6 H33B_6 0.9900
C34_6 C33_61 1.481(16)
C34_6 H34A_6 0.9800
C34_6 H34B_6 0.9800
C34_6 H34C_6 0.9800
C33_61 C34_61 1.54(3)
C33_61 H33A_61 0.9900
C33_61 H33B_61 0.9900
C34_61 H34A_61 0.9800
C34_61 H34B_61 0.9800
C34_61 H34C_61 0.9800
C39_7 C39_71 0.574(16)
C39_7 C40_71 1.47(2)
C39_7 C40_7 1.51(2)
C39_7 H39A_7 0.9900
C39_7 H39B_7 0.9900
C40_7 C40_71 0.769(12)
C40_7 C39_71 1.27(3)
C40_7 H40A_7 0.9800
C40_7 H40B_7 0.9800
C40_7 H40C_7 0.9800
C39_71 C40_71 1.54(3)
C39_71 H39A_71 0.9900
C39_71 H39B_71 0.9900
C40_71 H40A_71 0.9800
C40_71 H40B_71 0.9800
C40_71 H40C_71 0.9800
C41_3 C48_3 1.381(5)
C41_3 C42_3 1.396(5)
C42_3 C45_3 1.392(5)
C42_3 C43_3 1.501(5)
C43_3 C44_3 1.495(5)
C43_3 H43A_3 0.9900
C43_3 H43B_3 0.9900
C44_3 H44A_3 0.9800
C44_3 H44B_3 0.9800
C44_3 H44C_3 0.9800
C45_3 C46_3 1.375(5)
C45_3 H45_3 0.9500
C46_3 C47_3 1.382(5)
C46_3 H46_3 0.9500
C47_3 C48_3 1.384(5)
C47_3 H47_3 0.9500
C48_3 C49_3 1.508(5)
C49_3 C50_81 1.451(18)
C49_3 C50_8 1.497(6)
C49_3 H49A_3 0.9900
C49_3 H49B_3 0.9900
C49_3 H49C_3 0.9900
C49_3 H49D_3 0.9900
C50_8 C50_81 2.02(3)
C50_8 H50A_8 0.9800
C50_8 H50B_8 0.9800
C50_8 H50C_8 0.9800
C50_81 H50A_81 0.9800
C50_81 H50B_81 0.9800
C50_81 H50C_81 0.9800

loop_
_geom_torsion_atom_site_label_1
_geom_torsion_atom_site_label_2
_geom_torsion_atom_site_label_3
_geom_torsion_atom_site_label_4
_geom_torsion
C11_1 N2_1 C3_1 C2_1 -11.5(4)
C4_1 N2_1 C3_1 C2_1 176.8(3)
C11_1 N2_1 C3_1 B1_1 168.0(2)
C4_1 N2_1 C3_1 B1_1 -3.7(4)
B2_1 C2_1 C3_1 N2_1 -173.1(3)
B2_1 C2_1 C3_1 B1_1 7.4(3)
C3_1 N2_1 C4_1 C5_1 -46.4(3)
C11_1 N2_1 C4_1 C5_1 141.9(3)
C21_1 N1_1 C5_1 C4_1 -174.2(2)
B1_1 N1_1 C5_1 C4_1 -16.9(4)
N2_1 C4_1 C5_1 N1_1 57.0(3)
C41_1 N4_1 C6_1 N3_1 -169.4(3)
C8_1 N4_1 C6_1 N3_1 2.1(3)
C41_1 N4_1 C6_1 B2_1 12.4(5)
C8_1 N4_1 C6_1 B2_1 -176.0(3)
C31_1 N3_1 C6_1 N4_1 -178.6(3)
C7_1 N3_1 C6_1 N4_1 0.7(3)
C31_1 N3_1 C6_1 B2_1 -0.4(4)
C7_1 N3_1 C6_1 B2_1 178.9(3)
C6_1 N3_1 C7_1 C8_1 -3.0(3)
C31_1 N3_1 C7_1 C8_1 176.3(3)
C6_1 N4_1 C8_1 C7_1 -3.9(3)
C41_1 N4_1 C8_1 C7_1 167.8(3)
N3_1 C7_1 C8_1 N4_1 3.8(3)
C3_1 N2_1 C11_1 C18_1 96.3(3)
C4_1 N2_1 C11_1 C18_1 -92.4(3)
C3_1 N2_1 C11_1 C12_1 -81.0(4)
C4_1 N2_1 C11_1 C12_1 90.4(3)
C18_1 C11_1 C12_1 C15_1 0.7(5)
N2_1 C11_1 C12_1 C15_1 177.8(3)
C18_1 C11_1 C12_1 C13_1 -179.4(3)
N2_1 C11_1 C12_1 C13_1 -2.2(4)
C15_1 C12_1 C13_1 C14_1 76.5(4)
C11_1 C12_1 C13_1 C14_1 -103.5(3)
C11_1 C12_1 C15_1 C16_1 0.5(5)
C13_1 C12_1 C15_1 C16_1 -179.5(3)
C12_1 C15_1 C16_1 C17_1 -1.3(5)
C15_1 C16_1 C17_1 C18_1 1.0(5)
C12_1 C11_1 C18_1 C17_1 -0.9(5)
N2_1 C11_1 C18_1 C17_1 -178.0(3)
C12_1 C11_1 C18_1 C19_1 177.1(3)
N2_1 C11_1 C18_1 C19_1 0.0(5)
C16_1 C17_1 C18_1 C11_1 0.1(5)
C16_1 C17_1 C18_1 C19_1 -178.0(3)
C11_1 C18_1 C19_1 C20_1 -106.8(4)
C17_1 C18_1 C19_1 C20_1 71.2(4)
C5_1 N1_1 C21_1 C22_1 80.4(3)
B1_1 N1_1 C21_1 C22_1 -75.9(4)
C5_1 N1_1 C21_1 C28_1 -99.8(3)
B1_1 N1_1 C21_1 C28_1 103.9(3)
C28_1 C21_1 C22_1 C25_1 -2.1(4)
N1_1 C21_1 C22_1 C25_1 177.7(3)
C28_1 C21_1 C22_1 C23_1 -179.2(3)
N1_1 C21_1 C22_1 C23_1 0.6(4)
C25_1 C22_1 C23_1 C24_1 52.0(4)
C21_1 C22_1 C23_1 C24_1 -130.8(3)
C21_1 C22_1 C25_1 C26_1 1.0(5)
C23_1 C22_1 C25_1 C26_1 178.2(3)
C22_1 C25_1 C26_1 C27_1 0.7(5)
C25_1 C26_1 C27_1 C28_1 -1.3(5)
C26_1 C27_1 C28_1 C21_1 0.2(5)
C26_1 C27_1 C28_1 C29_1 -177.3(3)
C22_1 C21_1 C28_1 C27_1 1.5(4)
N1_1 C21_1 C28_1 C27_1 -178.3(3)
C22_1 C21_1 C28_1 C29_1 179.0(3)
N1_1 C21_1 C28_1 C29_1 -0.8(4)
C27_1 C28_1 C29_1 C30_1 83.8(4)
C21_1 C28_1 C29_1 C30_1 -93.7(4)
C6_1 N3_1 C31_1 C38_1 -96.2(3)
C7_1 N3_1 C31_1 C38_1 84.6(4)
C6_1 N3_1 C31_1 C32_1 83.6(4)
C7_1 N3_1 C31_1 C32_1 -95.7(3)
C38_1 C31_1 C32_1 C35_1 0.7(4)
N3_1 C31_1 C32_1 C35_1 -179.1(2)
C38_1 C31_1 C32_1 C33_1 178.2(3)
N3_1 C31_1 C32_1 C33_1 -1.5(4)
C35_1 C32_1 C33_1 C34_1 -2.2(4)
C31_1 C32_1 C33_1 C34_1 -179.6(3)
C31_1 C32_1 C35_1 C36_1 0.8(4)
C33_1 C32_1 C35_1 C36_1 -176.7(3)
C32_1 C35_1 C36_1 C37_1 -1.0(5)
C35_1 C36_1 C37_1 C38_1 -0.3(5)
C32_1 C31_1 C38_1 C37_1 -1.9(4)
N3_1 C31_1 C38_1 C37_1 177.8(3)
C32_1 C31_1 C38_1 C39_1 -179.6(3)
N3_1 C31_1 C38_1 C39_1 0.1(4)
C36_1 C37_1 C38_1 C31_1 1.7(5)
C36_1 C37_1 C38_1 C39_1 179.5(3)
C31_1 C38_1 C39_1 C40_1 -112.8(3)
C37_1 C38_1 C39_1 C40_1 69.5(4)
C6_1 N4_1 C41_1 C48_1 81.4(4)
C8_1 N4_1 C41_1 C48_1 -89.2(4)
C6_1 N4_1 C41_1 C42_1 -98.7(3)
C8_1 N4_1 C41_1 C42_1 90.7(4)
C48_1 C41_1 C42_1 C45_1 0.4(5)
N4_1 C41_1 C42_1 C45_1 -179.5(3)
C48_1 C41_1 C42_1 C43_1 -178.7(3)
N4_1 C41_1 C42_1 C43_1 1.4(4)
C45_1 C42_1 C43_1 C44_1 -21.2(4)
C41_1 C42_1 C43_1 C44_1 157.8(3)
C41_1 C42_1 C45_1 C46_1 0.4(5)
C43_1 C42_1 C45_1 C46_1 179.5(3)
C42_1 C45_1 C46_1 C47_1 -0.7(5)
C45_1 C46_1 C47_1 C48_1 0.1(5)
C42_1 C41_1 C48_1 C47_1 -0.9(5)
N4_1 C41_1 C48_1 C47_1 179.0(3)
C42_1 C41_1 C48_1 C49_1 177.4(3)
N4_1 C41_1 C48_1 C49_1 -2.7(4)
C46_1 C47_1 C48_1 C41_1 0.6(5)
C46_1 C47_1 C48_1 C49_1 -177.6(3)
C41_1 C48_1 C49_1 C50_1 -180.0(3)
C47_1 C48_1 C49_1 C50_1 -1.8(5)
C21_1 N1_1 B1_1 C3_1 127.0(3)
C5_1 N1_1 B1_1 C3_1 -28.3(3)
C21_1 N1_1 B1_1 C9_1 -117.3(3)
C5_1 N1_1 B1_1 C9_1 87.4(3)
C21_1 N1_1 B1_1 C1_1 11.6(4)
C5_1 N1_1 B1_1 C1_1 -143.7(3)
N2_1 C3_1 B1_1 N1_1 41.1(3)
C2_1 C3_1 B1_1 N1_1 -139.4(2)
N2_1 C3_1 B1_1 C9_1 -79.1(3)
C2_1 C3_1 B1_1 C9_1 100.4(3)
N2_1 C3_1 B1_1 C1_1 167.8(2)
C2_1 C3_1 B1_1 C1_1 -12.6(3)
B2_1 C1_1 B1_1 N1_1 130.1(3)
B2_1 C1_1 B1_1 C3_1 11.6(3)
B2_1 C1_1 B1_1 C9_1 -99.2(3)
C3_1 C2_1 B2_1 C1_1 1.5(3)
C3_1 C2_1 B2_1 C6_1 -178.2(2)
B1_1 C1_1 B2_1 C2_1 -9.0(3)
B1_1 C1_1 B2_1 C6_1 170.7(3)
N4_1 C6_1 B2_1 C2_1 -128.9(3)
N3_1 C6_1 B2_1 C2_1 53.2(4)
N4_1 C6_1 B2_1 C1_1 51.5(4)
N3_1 C6_1 B2_1 C1_1 -126.4(3)
C21_2 N2_2 C3_2 C2_2 -11.9(5)
C4_2 N2_2 C3_2 C2_2 176.6(3)
C21_2 N2_2 C3_2 B1_2 168.0(3)
C4_2 N2_2 C3_2 B1_2 -3.4(4)
B2_2 C2_2 C3_2 N2_2 -172.9(3)
B2_2 C2_2 C3_2 B1_2 7.2(3)
C3_2 N2_2 C4_2 C5_2 -46.9(4)
C21_2 N2_2 C4_2 C5_2 141.4(3)
C11_2 N1_2 C5_2 C4_2 -179.9(3)
B1_2 N1_2 C5_2 C4_2 -15.9(4)
N2_2 C4_2 C5_2 N1_2 56.8(4)
C31_2 N3_2 C6_2 N4_2 179.4(3)
C8_2 N3_2 C6_2 N4_2 3.4(4)
C31_2 N3_2 C6_2 B2_2 -5.3(5)
C8_2 N3_2 C6_2 B2_2 178.7(3)
C41_2 N4_2 C6_2 N3_2 -175.2(3)
C7_2 N4_2 C6_2 N3_2 5.9(4)
C41_2 N4_2 C6_2 B2_2 9.7(5)
C7_2 N4_2 C6_2 B2_2 -169.2(3)
C6_2 N4_2 C7_2 C8_2 -11.9(4)
C41_2 N4_2 C7_2 C8_2 169.1(3)
C6_2 N3_2 C8_2 C7_2 -10.4(4)
C31_2 N3_2 C8_2 C7_2 173.3(3)
N4_2 C7_2 C8_2 N3_2 12.4(4)
C5_2 N1_2 C11_2 C18_2 -98.1(3)
B1_2 N1_2 C11_2 C18_2 98.8(4)
C5_2 N1_2 C11_2 C12_2 81.1(4)
B1_2 N1_2 C11_2 C12_2 -82.1(4)
C18_2 C11_2 C12_2 C15_2 1.3(4)
N1_2 C11_2 C12_2 C15_2 -177.8(3)
C18_2 C11_2 C12_2 C13_2 -177.3(3)
N1_2 C11_2 C12_2 C13_2 3.6(5)
C15_2 C12_2 C13_2 C14_91 -9.6(12)
C11_2 C12_2 C13_2 C14_91 169.0(11)
C15_2 C12_2 C13_2 C14_9 59.2(4)
C11_2 C12_2 C13_2 C14_9 -122.2(4)
C12_2 C13_2 C14_9 C14_91 -124.2(14)
C12_2 C13_2 C14_91 C14_9 97.4(10)
C11_2 C12_2 C15_2 C16_2 0.9(5)
C13_2 C12_2 C15_2 C16_2 179.5(3)
C12_2 C15_2 C16_2 C17_2 -1.9(5)
C15_2 C16_2 C17_2 C18_2 0.6(5)
C16_2 C17_2 C18_2 C11_2 1.6(5)
C16_2 C17_2 C18_2 C19_2 -176.5(3)
C12_2 C11_2 C18_2 C17_2 -2.6(5)
N1_2 C11_2 C18_2 C17_2 176.6(3)
C12_2 C11_2 C18_2 C19_2 175.6(3)
N1_2 C11_2 C18_2 C19_2 -5.3(5)
C17_2 C18_2 C19_2 C20_2 79.0(4)
C11_2 C18_2 C19_2 C20_2 -99.1(4)
C3_2 N2_2 C21_2 C28_2 -72.1(4)
C4_2 N2_2 C21_2 C28_2 99.0(4)
C3_2 N2_2 C21_2 C22_2 106.9(3)
C4_2 N2_2 C21_2 C22_2 -82.1(4)
C28_2 C21_2 C22_2 C25_2 0.2(5)
N2_2 C21_2 C22_2 C25_2 -178.7(3)
C28_2 C21_2 C22_2 C23_2 175.6(3)
N2_2 C21_2 C22_2 C23_2 -3.3(5)
C25_2 C22_2 C23_2 C24_2 89.5(4)
C21_2 C22_2 C23_2 C24_2 -85.9(4)
C21_2 C22_2 C25_2 C26_2 0.6(5)
C23_2 C22_2 C25_2 C26_2 -175.0(3)
C22_2 C25_2 C26_2 C27_2 -0.6(6)
C25_2 C26_2 C27_2 C28_2 0.0(6)
C26_2 C27_2 C28_2 C21_2 0.7(5)
C26_2 C27_2 C28_2 C29_2 179.5(4)
C22_2 C21_2 C28_2 C27_2 -0.8(5)
N2_2 C21_2 C28_2 C27_2 178.1(3)
C22_2 C21_2 C28_2 C29_2 -179.6(3)
N2_2 C21_2 C28_2 C29_2 -0.7(5)
C27_2 C28_2 C29_2 C30_111 75.3(15)
C21_2 C28_2 C29_2 C30_111 -106.0(15)
C27_2 C28_2 C29_2 C30_11 17.5(6)
C21_2 C28_2 C29_2 C30_11 -163.8(4)
C28_2 C29_2 C30_11 C30_111 95.8(15)
C28_2 C29_2 C30_111 C30_11 -108.7(9)
C6_2 N3_2 C31_2 C38_2 93.6(4)
C8_2 N3_2 C31_2 C38_2 -90.7(4)
C6_2 N3_2 C31_2 C32_2 -89.2(4)
C8_2 N3_2 C31_2 C32_2 86.5(4)
C38_2 C31_2 C32_2 C35_2 -0.7(5)
N3_2 C31_2 C32_2 C35_2 -177.7(3)
C38_2 C31_2 C32_2 C33_2 -177.8(3)
N3_2 C31_2 C32_2 C33_2 5.2(5)
C31_2 C32_2 C33_2 C34_2 -116.3(4)
C35_2 C32_2 C33_2 C34_2 66.7(5)
C31_2 C32_2 C35_2 C36_2 1.3(6)
C33_2 C32_2 C35_2 C36_2 178.6(4)
C32_2 C35_2 C36_2 C37_2 -0.2(6)
C35_2 C36_2 C37_2 C38_2 -1.5(6)
C36_2 C37_2 C38_2 C31_2 2.1(6)
C36_2 C37_2 C38_2 C39_2 -178.1(4)
C32_2 C31_2 C38_2 C37_2 -0.9(5)
N3_2 C31_2 C38_2 C37_2 176.1(3)
C32_2 C31_2 C38_2 C39_2 179.2(3)
N3_2 C31_2 C38_2 C39_2 -3.7(5)
C37_2 C38_2 C39_2 C40_2 1.7(6)
C31_2 C38_2 C39_2 C40_2 -178.5(4)
C6_2 N4_2 C41_2 C48_2 -90.3(4)
C7_2 N4_2 C41_2 C48_2 88.5(4)
C6_2 N4_2 C41_2 C42_2 93.7(4)
C7_2 N4_2 C41_2 C42_2 -87.5(4)
C48_2 C41_2 C42_2 C45_2 1.5(5)
N4_2 C41_2 C42_2 C45_2 177.3(3)
C48_2 C41_2 C42_2 C43_2 -178.2(3)
N4_2 C41_2 C42_2 C43_2 -2.3(5)
C41_2 C42_2 C43_2 C44_2 -92.4(4)
C45_2 C42_2 C43_2 C44_2 88.0(4)
C41_2 C42_2 C45_2 C46_2 0.3(5)
C43_2 C42_2 C45_2 C46_2 179.9(4)
C42_2 C45_2 C46_2 C47_2 -1.3(6)
C45_2 C46_2 C47_2 C48_2 0.7(6)
C46_2 C47_2 C48_2 C41_2 1.0(5)
C46_2 C47_2 C48_2 C49_2 -176.8(3)
C42_2 C41_2 C48_2 C47_2 -2.1(5)
N4_2 C41_2 C48_2 C47_2 -177.9(3)
C42_2 C41_2 C48_2 C49_2 175.7(3)
N4_2 C41_2 C48_2 C49_2 -0.1(4)
C47_2 C48_2 C49_2 C50_2 -34.4(4)
C41_2 C48_2 C49_2 C50_2 147.9(3)
C11_2 N1_2 B1_2 C3_2 133.7(3)
C5_2 N1_2 B1_2 C3_2 -28.7(4)
C11_2 N1_2 B1_2 C9_2 -109.6(3)
C5_2 N1_2 B1_2 C9_2 88.0(3)
C11_2 N1_2 B1_2 C1_2 18.8(4)
C5_2 N1_2 B1_2 C1_2 -143.6(3)
N2_2 C3_2 B1_2 N1_2 40.8(4)
C2_2 C3_2 B1_2 N1_2 -139.2(3)
N2_2 C3_2 B1_2 C9_2 -79.1(3)
C2_2 C3_2 B1_2 C9_2 100.8(3)
N2_2 C3_2 B1_2 C1_2 166.3(3)
C2_2 C3_2 B1_2 C1_2 -13.7(3)
B2_2 C1_2 B1_2 N1_2 130.9(3)
B2_2 C1_2 B1_2 C3_2 13.3(3)
B2_2 C1_2 B1_2 C9_2 -99.5(3)
C3_2 C2_2 B2_2 C1_2 2.9(4)
C3_2 C2_2 B2_2 C6_2 -175.1(3)
B1_2 C1_2 B2_2 C2_2 -11.0(3)
B1_2 C1_2 B2_2 C6_2 167.1(3)
N3_2 C6_2 B2_2 C2_2 62.1(4)
N4_2 C6_2 B2_2 C2_2 -123.5(3)
N3_2 C6_2 B2_2 C1_2 -115.8(3)
N4_2 C6_2 B2_2 C1_2 58.7(4)
C21_41 N2_3 C3_3 C2_3 10.7(5)
C21_4 N2_3 C3_3 C2_3 8.6(8)
C4_3 N2_3 C3_3 C2_3 179.9(3)
C21_41 N2_3 C3_3 B1_3 -167.4(4)
C21_4 N2_3 C3_3 B1_3 -169.5(6)
C4_3 N2_3 C3_3 B1_3 1.8(4)
B2_3 C2_3 C3_3 N2_3 175.8(3)
B2_3 C2_3 C3_3 B1_3 -6.0(4)
C3_3 N2_3 C4_3 C5_3 48.2(4)
C21_41 N2_3 C4_3 C5_3 -141.9(4)
C21_4 N2_3 C4_3 C5_3 -140.3(7)
C11_5 N1_3 C5_3 C4_3 -177.4(4)
C11_51 N1_3 C5_3 C4_3 171.9(7)
B1_3 N1_3 C5_3 C4_3 16.9(4)
N2_3 C4_3 C5_3 N1_3 -58.2(3)
N4_3 C6_3 N3_3 C31_3 -174.0(3)
B2_3 C6_3 N3_3 C31_3 8.5(5)
N4_3 C6_3 N3_3 C7_3 3.6(4)
B2_3 C6_3 N3_3 C7_3 -173.9(3)
N3_3 C6_3 N4_3 C41_3 175.7(3)
B2_3 C6_3 N4_3 C41_3 -6.7(5)
N3_3 C6_3 N4_3 C8_3 3.0(4)
B2_3 C6_3 N4_3 C8_3 -179.5(3)
C6_3 N3_3 C7_3 C8_3 -8.3(4)
C31_3 N3_3 C7_3 C8_3 169.5(3)
C6_3 N4_3 C8_3 C7_3 -7.9(4)
C41_3 N4_3 C8_3 C7_3 178.9(3)
N3_3 C7_3 C8_3 N4_3 9.0(4)
C5_3 N1_3 C11_5 C18_51 96(2)
C11_51 N1_3 C11_5 C18_51 168(9)
B1_3 N1_3 C11_5 C18_51 -100(2)
C5_3 N1_3 C11_5 C12_5 -82.1(5)
C11_51 N1_3 C11_5 C12_5 -10(6)
B1_3 N1_3 C11_5 C12_5 82.3(5)
C5_3 N1_3 C11_5 C18_5 94.3(4)
C11_51 N1_3 C11_5 C18_5 166(7)
B1_3 N1_3 C11_5 C18_5 -101.2(5)
C5_3 N1_3 C11_5 C12_51 -77.6(13)
C11_51 N1_3 C11_5 C12_51 -6(5)
B1_3 N1_3 C11_5 C12_51 86.8(12)
C18_51 C11_5 C12_5 C11_51 -139(21)
C18_5 C11_5 C12_5 C11_51 -137(20)
N1_3 C11_5 C12_5 C11_51 39(19)
C12_51 C11_5 C12_5 C11_51 12(15)
C18_51 C11_5 C12_5 C15_5 -2.1(12)
C18_5 C11_5 C12_5 C15_5 0.0
N1_3 C11_5 C12_5 C15_5 176.5(6)
C12_51 C11_5 C12_5 C15_5 149(6)
C18_51 C11_5 C12_5 C15_51 -10.3(17)
C18_5 C11_5 C12_5 C15_51 -8.2(14)
N1_3 C11_5 C12_5 C15_51 168.2(17)
C12_51 C11_5 C12_5 C15_51 141(7)
C18_51 C11_5 C12_5 C13_5 175.9(14)
C18_5 C11_5 C12_5 C13_5 178.0(6)
N1_3 C11_5 C12_5 C13_5 -5.5(6)
C12_51 C11_5 C12_5 C13_5 -33(5)
C18_51 C11_5 C12_5 C13_51 -174.9(19)
C18_5 C11_5 C12_5 C13_51 -172.8(13)
N1_3 C11_5 C12_5 C13_51 3.6(12)
C12_51 C11_5 C12_5 C13_51 -23(5)
C11_51 C12_5 C15_5 C15_51 -163(3)
C11_5 C12_5 C15_5 C15_51 -167(2)
C13_5 C12_5 C15_5 C15_51 15(2)
C13_51 C12_5 C15_5 C15_51 6(2)
C11_51 C12_5 C15_5 C16_51 0(3)
C11_5 C12_5 C15_5 C16_51 -2.9(17)
C15_51 C12_5 C15_5 C16_51 164(4)
C13_5 C12_5 C15_5 C16_51 178.9(18)
C13_51 C12_5 C15_5 C16_51 170(2)
C11_51 C12_5 C15_5 C16_5 3.2(19)
C11_5 C12_5 C15_5 C16_5 0.0
C15_51 C12_5 C15_5 C16_5 167(2)
C13_5 C12_5 C15_5 C16_5 -178.1(6)
C13_51 C12_5 C15_5 C16_5 173.0(12)
C11_51 C12_5 C15_5 C12_51 -155(6)
C11_5 C12_5 C15_5 C12_51 -159(4)
C15_51 C12_5 C15_5 C12_51 8(3)
C13_5 C12_5 C15_5 C12_51 23(4)
C13_51 C12_5 C15_5 C12_51 14(4)
C11_51 C12_5 C15_5 C17_51 4.9(18)
C11_5 C12_5 C15_5 C17_51 1.7(6)
C15_51 C12_5 C15_5 C17_51 168(2)
C13_5 C12_5 C15_5 C17_51 -176.4(7)
C13_51 C12_5 C15_5 C17_51 174.7(13)
C15_51 C15_5 C16_5 C16_51 -28(4)
C12_5 C15_5 C16_5 C16_51 -176(3)
C12_51 C15_5 C16_5 C16_51 -168(3)
C17_51 C15_5 C16_5 C16_51 -180(100)
C15_51 C15_5 C16_5 C17_51 152(5)
C16_51 C15_5 C16_5 C17_51 180(100)
C12_5 C15_5 C16_5 C17_51 4.4(14)
C12_51 C15_5 C16_5 C17_51 12(2)
C15_51 C15_5 C16_5 C17_5 147(5)
C16_51 C15_5 C16_5 C17_5 176(3)
C12_5 C15_5 C16_5 C17_5 0.0
C12_51 C15_5 C16_5 C17_5 7.2(15)
C17_51 C15_5 C16_5 C17_5 -4.4(14)
C16_51 C15_5 C16_5 C15_51 28(4)
C12_5 C15_5 C16_5 C15_51 -147(5)
C12_51 C15_5 C16_5 C15_51 -140(6)
C17_51 C15_5 C16_5 C15_51 -152(5)
C15_51 C15_5 C16_5 C18_51 149(5)
C16_51 C15_5 C16_5 C18_51 177(3)
C12_5 C15_5 C16_5 C18_51 1.3(7)
C12_51 C15_5 C16_5 C18_51 8.5(13)
C17_51 C15_5 C16_5 C18_51 -3.1(10)
C16_51 C16_5 C17_5 C17_51 42(9)
C15_5 C16_5 C17_5 C17_51 35(10)
C15_51 C16_5 C17_5 C17_51 40(10)
C18_51 C16_5 C17_5 C17_51 33(9)
C16_51 C16_5 C17_5 C18_51 9(4)
C17_51 C16_5 C17_5 C18_51 -33(9)
C15_5 C16_5 C17_5 C18_51 2.2(12)
C15_51 C16_5 C17_5 C18_51 6.9(14)
C16_51 C16_5 C17_5 C18_5 7(4)
C17_51 C16_5 C17_5 C18_5 -35(10)
C15_5 C16_5 C17_5 C18_5 0.0
C15_51 C16_5 C17_5 C18_5 4.7(8)
C18_51 C16_5 C17_5 C18_5 -2.2(12)
C16_51 C16_5 C17_5 C19_51 18(4)
C17_51 C16_5 C17_5 C19_51 -24(9)
C15_5 C16_5 C17_5 C19_51 11.5(15)
C15_51 C16_5 C17_5 C19_51 16.2(17)
C18_51 C16_5 C17_5 C19_51 9.4(13)
C17_51 C16_5 C17_5 C16_51 -42(9)
C15_5 C16_5 C17_5 C16_51 -7(4)
C15_51 C16_5 C17_5 C16_51 -2(3)
C18_51 C16_5 C17_5 C16_51 -9(4)
C17_51 C17_5 C18_5 C19_51 163(3)
C18_51 C17_5 C18_5 C19_51 162(5)
C16_5 C17_5 C18_5 C19_51 168.6(15)
C16_51 C17_5 C18_5 C19_51 169.5(16)
C17_51 C17_5 C18_5 C11_5 -5.8(18)
C18_51 C17_5 C18_5 C11_5 -7(4)
C16_5 C17_5 C18_5 C11_5 0.0
C19_51 C17_5 C18_5 C11_5 -168.6(14)
C16_51 C17_5 C18_5 C11_5 0.9(5)
C17_51 C17_5 C18_5 C19_5 170(2)
C18_51 C17_5 C18_5 C19_5 169(4)
C16_5 C17_5 C18_5 C19_5 176.1(5)
C19_51 C17_5 C18_5 C19_5 7.5(15)
C16_51 C17_5 C18_5 C19_5 177.0(7)
C17_51 C17_5 C18_5 C11_51 -7.8(19)
C18_51 C17_5 C18_5 C11_51 -9(3)
C16_5 C17_5 C18_5 C11_51 -2.0(12)
C19_51 C17_5 C18_5 C11_51 -171(2)
C16_51 C17_5 C18_5 C11_51 -1.1(13)
C18_51 C17_5 C18_5 C17_51 -1(3)
C16_5 C17_5 C18_5 C17_51 5.8(18)
C19_51 C17_5 C18_5 C17_51 -163(3)
C16_51 C17_5 C18_5 C17_51 6.7(16)
C18_51 C11_5 C18_5 C19_51 -159(5)
C12_5 C11_5 C18_5 C19_51 -165.4(18)
N1_3 C11_5 C18_5 C19_51 18.1(16)
C12_51 C11_5 C18_5 C19_51 -171(2)
C18_51 C11_5 C18_5 C17_5 6(4)
C12_5 C11_5 C18_5 C17_5 0.0
N1_3 C11_5 C18_5 C17_5 -176.5(6)
C12_51 C11_5 C18_5 C17_5 -5.9(12)
C18_51 C11_5 C18_5 C19_5 -169(4)
C12_5 C11_5 C18_5 C19_5 -175.9(6)
N1_3 C11_5 C18_5 C19_5 7.6(6)
C12_51 C11_5 C18_5 C19_5 178.2(14)
C18_51 C11_5 C18_5 C11_51 20(5)
C12_5 C11_5 C18_5 C11_51 13(8)
N1_3 C11_5 C18_5 C11_51 -163(8)
C12_51 C11_5 C18_5 C11_51 8(7)
C18_51 C11_5 C18_5 C17_51 5(3)
C12_5 C11_5 C18_5 C17_51 -1.9(6)
N1_3 C11_5 C18_5 C17_51 -178.4(9)
C12_51 C11_5 C18_5 C17_51 -7.8(14)
C11_51 C12_5 C13_5 C12_51 123(8)
C11_5 C12_5 C13_5 C12_51 126(7)
C15_5 C12_5 C13_5 C12_51 -56(7)
C15_51 C12_5 C13_5 C12_51 -50(6)
C13_51 C12_5 C13_5 C12_51 45(11)
C11_51 C12_5 C13_5 C14_5 117.5(19)
C11_5 C12_5 C13_5 C14_5 120.7(7)
C15_5 C12_5 C13_5 C14_5 -61.2(8)
C15_51 C12_5 C13_5 C14_5 -55.4(11)
C13_51 C12_5 C13_5 C14_5 40(10)
C11_51 C12_5 C13_5 C14_51 108(2)
C11_5 C12_5 C13_5 C14_51 110.9(13)
C15_5 C12_5 C13_5 C14_51 -71.1(14)
C15_51 C12_5 C13_5 C14_51 -65.2(16)
C13_51 C12_5 C13_5 C14_51 30(9)
C12_51 C13_5 C14_5 C13_51 -138(10)
C12_5 C13_5 C14_5 C13_51 -137(10)
C14_51 C13_5 C14_5 C13_51 -15(9)
C17_5 C18_5 C19_5 C19_51 -35(7)
C11_5 C18_5 C19_5 C19_51 141(7)
C11_51 C18_5 C19_5 C19_51 143(7)
C17_51 C18_5 C19_5 C19_51 -31(7)
C19_51 C18_5 C19_5 C20_5 -48(7)
C17_5 C18_5 C19_5 C20_5 -82.9(6)
C11_5 C18_5 C19_5 C20_5 93.1(6)
C11_51 C18_5 C19_5 C20_5 94.8(16)
C17_51 C18_5 C19_5 C20_5 -78.4(13)
C19_51 C18_5 C19_5 C20_51 -36(7)
C17_5 C18_5 C19_5 C20_51 -70.7(8)
C11_5 C18_5 C19_5 C20_51 105.3(8)
C11_51 C18_5 C19_5 C20_51 107.0(17)
C17_51 C18_5 C19_5 C20_51 -66.1(14)
C19_51 C18_5 C19_5 C18_51 -25(16)
C17_5 C18_5 C19_5 C18_51 -60(15)
C11_5 C18_5 C19_5 C18_51 116(16)
C11_51 C18_5 C19_5 C18_51 117(17)
C17_51 C18_5 C19_5 C18_51 -56(15)
C19_51 C19_5 C20_5 C20_51 13(3)
C18_5 C19_5 C20_5 C20_51 32(2)
C18_51 C19_5 C20_5 C20_51 31(2)
C18_5 C19_5 C20_5 C19_51 19(3)
C20_51 C19_5 C20_5 C19_51 -13(3)
C18_51 C19_5 C20_5 C19_51 18(3)
C11_5 C12_5 C11_51 C12_51 -168(14)
C15_5 C12_5 C11_51 C12_51 147(8)
C15_51 C12_5 C11_51 C12_51 136(9)
C13_5 C12_5 C11_51 C12_51 -32(6)
C13_51 C12_5 C11_51 C12_51 -23(5)
C11_5 C12_5 C11_51 C18_51 38(19)
C15_5 C12_5 C11_51 C18_51 -7(2)
C15_51 C12_5 C11_51 C18_51 -18(4)
C13_5 C12_5 C11_51 C18_51 174.4(6)
C13_51 C12_5 C11_51 C18_51 -176.8(11)
C11_5 C12_5 C11_51 N1_3 -136(22)
C15_5 C12_5 C11_51 N1_3 179.7(15)
C15_51 C12_5 C11_51 N1_3 169.0(12)
C13_5 C12_5 C11_51 N1_3 1(4)
C13_51 C12_5 C11_51 N1_3 10(4)
C11_5 C12_5 C11_51 C18_5 39(18)
C15_5 C12_5 C11_51 C18_5 -6(3)
C15_51 C12_5 C11_51 C18_5 -17(5)
C13_5 C12_5 C11_51 C18_5 175.5(14)
C13_51 C12_5 C11_51 C18_5 -175.8(15)
C11_5 N1_3 C11_51 C12_5 165(9)
C5_3 N1_3 C11_51 C12_5 -83(3)
B1_3 N1_3 C11_51 C12_5 70(3)
C11_5 N1_3 C11_51 C12_51 173(7)
C5_3 N1_3 C11_51 C12_51 -75.3(11)
B1_3 N1_3 C11_51 C12_51 77.5(12)
C11_5 N1_3 C11_51 C18_51 -8(6)
C5_3 N1_3 C11_51 C18_51 103.9(9)
B1_3 N1_3 C11_51 C18_51 -103.3(9)
C11_5 N1_3 C11_51 C18_5 -10(5)
C5_3 N1_3 C11_51 C18_5 101.6(12)
B1_3 N1_3 C11_51 C18_5 -105.6(12)
C19_51 C18_5 C11_51 C12_5 -161(2)
C17_5 C18_5 C11_51 C12_5 5(3)
C11_5 C18_5 C11_51 C12_5 -162(10)
C19_5 C18_5 C11_51 C12_5 -172.5(16)
C17_51 C18_5 C11_51 C12_5 3(3)
C19_51 C18_5 C11_51 C12_51 -168.5(19)
C17_5 C18_5 C11_51 C12_51 -2(2)
C11_5 C18_5 C11_51 C12_51 -170(9)
C19_5 C18_5 C11_51 C12_51 179.8(8)
C17_51 C18_5 C11_51 C12_51 -5(2)
C19_51 C18_5 C11_51 C18_51 -157(6)
C17_5 C18_5 C11_51 C18_51 9(3)
C11_5 C18_5 C11_51 C18_51 -158(6)
C19_5 C18_5 C11_51 C18_51 -169(4)
C17_51 C18_5 C11_51 C18_51 6(3)
C19_51 C18_5 C11_51 N1_3 15(4)
C17_5 C18_5 C11_51 N1_3 -178.7(5)
C11_5 C18_5 C11_51 N1_3 14(7)
C19_5 C18_5 C11_51 N1_3 3(2)
C17_51 C18_5 C11_51 N1_3 178.7(9)
C14_5 C13_5 C12_51 C11_51 130.5(10)
C12_5 C13_5 C12_51 C11_51 -45(6)
C14_51 C13_5 C12_51 C11_51 121.4(15)
C14_5 C13_5 C12_51 C15_51 -64.2(13)
C12_5 C13_5 C12_51 C15_51 121(7)
C14_51 C13_5 C12_51 C15_51 -73.3(17)
C14_5 C13_5 C12_51 C13_51 35(9)
C12_5 C13_5 C12_51 C13_51 -140(10)
C14_51 C13_5 C12_51 C13_51 26(9)
C14_5 C13_5 C12_51 C15_5 -76(3)
C12_5 C13_5 C12_51 C15_5 109(8)
C14_51 C13_5 C12_51 C15_5 -85(3)
C14_5 C13_5 C12_51 C11_5 132.1(17)
C12_5 C13_5 C12_51 C11_5 -43(6)
C14_51 C13_5 C12_51 C11_5 123(2)
C12_5 C11_51 C12_51 C13_5 136(8)
C18_51 C11_51 C12_51 C13_5 164.6(19)
N1_3 C11_51 C12_51 C13_5 -16.2(14)
C18_5 C11_51 C12_51 C13_5 168(3)
C12_5 C11_51 C12_51 C15_51 -29(6)
C18_51 C11_51 C12_51 C15_51 0.0
N1_3 C11_51 C12_51 C15_51 179.2(17)
C18_5 C11_51 C12_51 C15_51 3.5(15)
C12_5 C11_51 C12_51 C13_51 149(7)
C18_51 C11_51 C12_51 C13_51 177.7(18)
N1_3 C11_51 C12_51 C13_51 -3.0(17)
C18_5 C11_51 C12_51 C13_51 -179(2)
C12_5 C11_51 C12_51 C15_5 -25(6)
C18_51 C11_51 C12_51 C15_5 3.3(7)
N1_3 C11_51 C12_51 C15_5 -177(2)
C18_5 C11_51 C12_51 C15_5 6.8(15)
C12_5 C11_51 C12_51 C11_5 29(28)
C18_51 C11_51 C12_51 C11_5 58(33)
N1_3 C11_51 C12_51 C11_5 -123(34)
C18_5 C11_51 C12_51 C11_5 61(32)
C15_51 C15_5 C12_51 C13_5 30(4)
C16_51 C15_5 C12_51 C13_5 -179(100)
C16_5 C15_5 C12_51 C13_5 -167.6(15)
C12_5 C15_5 C12_51 C13_5 -142(6)
C17_51 C15_5 C12_51 C13_5 -163(2)
C15_51 C15_5 C12_51 C11_51 -172.2(16)
C16_51 C15_5 C12_51 C11_51 -20(4)
C16_5 C15_5 C12_51 C11_51 -9.3(14)
C12_5 C15_5 C12_51 C11_51 16(4)
C17_51 C15_5 C12_51 C11_51 -4.5(9)
C16_51 C15_5 C12_51 C15_51 152(6)
C16_5 C15_5 C12_51 C15_51 163(3)
C12_5 C15_5 C12_51 C15_51 -171(3)
C17_51 C15_5 C12_51 C15_51 168(2)
C15_51 C15_5 C12_51 C13_51 15(4)
C16_51 C15_5 C12_51 C13_51 166(3)
C16_5 C15_5 C12_51 C13_51 177.4(18)
C12_5 C15_5 C12_51 C13_51 -157(6)
C17_51 C15_5 C12_51 C13_51 -178(2)
C15_51 C15_5 C12_51 C11_5 -173.3(15)
C16_51 C15_5 C12_51 C11_5 -22(5)
C16_5 C15_5 C12_51 C11_5 -10(2)
C12_5 C15_5 C12_51 C11_5 15(3)
C17_51 C15_5 C12_51 C11_5 -5.6(17)
C18_51 C11_5 C12_51 C13_5 165.7(14)
C12_5 C11_5 C12_51 C13_5 136(7)
C18_5 C11_5 C12_51 C13_5 169.9(12)
N1_3 C11_5 C12_51 C13_5 -19(3)
C18_51 C11_5 C12_51 C11_51 -120(35)
C12_5 C11_5 C12_51 C11_51 -150(30)
C18_5 C11_5 C12_51 C11_51 -116(34)
N1_3 C11_5 C12_51 C11_51 55(33)
C18_51 C11_5 C12_51 C15_51 3(3)
C12_5 C11_5 C12_51 C15_51 -27(5)
C18_5 C11_5 C12_51 C15_51 7(2)
N1_3 C11_5 C12_51 C15_51 177.9(5)
C18_51 C11_5 C12_51 C13_51 179.0(16)
C12_5 C11_5 C12_51 C13_51 149(7)
C18_5 C11_5 C12_51 C13_51 -176.9(14)
N1_3 C11_5 C12_51 C13_51 -6(2)
C18_51 C11_5 C12_51 C15_5 5(2)
C12_5 C11_5 C12_51 C15_5 -24(5)
C18_5 C11_5 C12_51 C15_5 10(2)
N1_3 C11_5 C12_51 C15_5 -179.3(6)
C16_5 C15_5 C15_51 C16_51 15(2)
C12_5 C15_5 C15_51 C16_51 167(3)
C12_51 C15_5 C15_51 C16_51 164(3)
C17_51 C15_5 C15_51 C16_51 82(11)
C16_51 C15_5 C15_51 C12_51 -164(3)
C16_5 C15_5 C15_51 C12_51 -150(5)
C12_5 C15_5 C15_51 C12_51 2.2(8)
C17_51 C15_5 C15_51 C12_51 -83(11)
C16_51 C15_5 C15_51 C12_5 -167(3)
C16_5 C15_5 C15_51 C12_5 -152(4)
C12_51 C15_5 C15_51 C12_5 -2.2(8)
C17_51 C15_5 C15_51 C12_5 -85(11)
C16_51 C15_5 C15_51 C16_5 -15(2)
C12_5 C15_5 C15_51 C16_5 152(4)
C12_51 C15_5 C15_51 C16_5 150(4)
C17_51 C15_5 C15_51 C16_5 67(11)
C13_5 C12_51 C15_51 C15_5 -157(3)
C11_51 C12_51 C15_51 C15_5 8.9(18)
C13_51 C12_51 C15_51 C15_5 -169(3)
C11_5 C12_51 C15_51 C15_5 7.6(17)
C13_5 C12_51 C15_51 C16_51 -165.9(18)
C11_51 C12_51 C15_51 C16_51 0.0
C13_51 C12_51 C15_51 C16_51 -177.9(16)
C15_5 C12_51 C15_51 C16_51 -8.9(18)
C11_5 C12_51 C15_51 C16_51 -1.3(12)
C13_5 C12_51 C15_51 C12_5 -149(5)
C11_51 C12_51 C15_51 C12_5 17(4)
C13_51 C12_51 C15_51 C12_5 -161(5)
C15_5 C12_51 C15_51 C12_5 8(3)
C11_5 C12_51 C15_51 C12_5 16(3)
C13_5 C12_51 C15_51 C16_5 -166.4(18)
C11_51 C12_51 C15_51 C16_5 -0.5(5)
C13_51 C12_51 C15_51 C16_5 -178.4(16)
C15_5 C12_51 C15_51 C16_5 -9.4(16)
C11_5 C12_51 C15_51 C16_5 -1.8(14)
C11_51 C12_5 C15_51 C15_5 24(5)
C11_5 C12_5 C15_51 C15_5 19(3)
C13_5 C12_5 C15_51 C15_5 -166.4(18)
C13_51 C12_5 C15_51 C15_5 -174.4(18)
C11_51 C12_5 C15_51 C16_51 17(4)
C11_5 C12_5 C15_51 C16_51 12.0(18)
C15_5 C12_5 C15_51 C16_51 -6.9(15)
C13_5 C12_5 C15_51 C16_51 -173.3(7)
C13_51 C12_5 C15_51 C16_51 178.7(9)
C11_51 C12_5 C15_51 C12_51 -148(7)
C11_5 C12_5 C15_51 C12_51 -153(5)
C15_5 C12_5 C15_51 C12_51 -172(3)
C13_5 C12_5 C15_51 C12_51 22(4)
C13_51 C12_5 C15_51 C12_51 14(4)
C11_51 C12_5 C15_51 C16_5 16(4)
C11_5 C12_5 C15_51 C16_5 10.4(17)
C15_5 C12_5 C15_51 C16_5 -8.5(14)
C13_5 C12_5 C15_51 C16_5 -174.9(6)
C13_51 C12_5 C15_51 C16_5 177.2(10)
C17_51 C16_5 C16_51 C15_5 0(7)
C17_5 C16_5 C16_51 C15_5 -10(5)
C15_51 C16_5 C16_51 C15_5 -6.6(10)
C18_51 C16_5 C16_51 C15_5 -4(3)
C17_51 C16_5 C16_51 C15_51 6(7)
C15_5 C16_5 C16_51 C15_51 6.6(10)
C17_5 C16_5 C16_51 C15_51 -3(5)
C18_51 C16_5 C16_51 C15_51 3(3)
C15_5 C16_5 C16_51 C17_51 0(7)
C17_5 C16_5 C16_51 C17_51 -9(2)
C15_51 C16_5 C16_51 C17_51 -6(7)
C18_51 C16_5 C16_51 C17_51 -4(4)
C17_51 C16_5 C16_51 C17_5 9(2)
C15_5 C16_5 C16_51 C17_5 10(5)
C15_51 C16_5 C16_51 C17_5 3(5)
C18_51 C16_5 C16_51 C17_5 6(3)
C15_51 C15_5 C16_51 C16_5 164(2)
C12_5 C15_5 C16_51 C16_5 6(4)
C12_51 C15_5 C16_51 C16_5 21(5)
C17_51 C15_5 C16_51 C16_5 0.0(19)
C16_5 C15_5 C16_51 C15_51 -164(2)
C12_5 C15_5 C16_51 C15_51 -158(5)
C12_51 C15_5 C16_51 C15_51 -143(7)
C17_51 C15_5 C16_51 C15_51 -164(3)
C15_51 C15_5 C16_51 C17_51 164(3)
C16_5 C15_5 C16_51 C17_51 0.0(19)
C12_5 C15_5 C16_51 C17_51 6.4(19)
C12_51 C15_5 C16_51 C17_51 21(4)
C15_51 C15_5 C16_51 C17_5 161(3)
C16_5 C15_5 C16_51 C17_5 -2.8(16)
C12_5 C15_5 C16_51 C17_5 4(2)
C12_51 C15_5 C16_51 C17_5 18(4)
C17_51 C15_5 C16_51 C17_5 -2.8(7)
C15_5 C15_51 C16_51 C16_5 -20(3)
C12_51 C15_51 C16_51 C16_5 -2(2)
C12_5 C15_51 C16_51 C16_5 -7(2)
C12_51 C15_51 C16_51 C15_5 18(3)
C12_5 C15_51 C16_51 C15_5 13(3)
C16_5 C15_51 C16_51 C15_5 20(3)
C15_5 C15_51 C16_51 C17_51 -18(3)
C12_51 C15_51 C16_51 C17_51 0.0
C12_5 C15_51 C16_51 C17_51 -4.6(11)
C16_5 C15_51 C16_51 C17_51 2(2)
C15_5 C15_51 C16_51 C17_5 -21(4)
C12_51 C15_51 C16_51 C17_5 -3.1(7)
C12_5 C15_51 C16_51 C17_5 -7.7(13)
C16_5 C15_51 C16_51 C17_5 -1.0(17)
C18_51 C17_5 C17_51 C16_5 147(9)
C18_5 C17_5 C17_51 C16_5 147(9)
C19_51 C17_5 C17_51 C16_5 161(7)
C16_51 C17_5 C17_51 C16_5 54(10)
C18_5 C17_5 C17_51 C18_51 -0.3(9)
C16_5 C17_5 C17_51 C18_51 -147(9)
C19_51 C17_5 C17_51 C18_51 13.5(19)
C16_51 C17_5 C17_51 C18_51 -94(11)
C18_51 C17_5 C17_51 C18_5 0.3(9)
C16_5 C17_5 C17_51 C18_5 -147(9)
C19_51 C17_5 C17_51 C18_5 14(2)
C16_51 C17_5 C17_51 C18_5 -94(11)
C18_51 C17_5 C17_51 C15_5 15(5)
C18_5 C17_5 C17_51 C15_5 15(5)
C16_5 C17_5 C17_51 C15_5 -132(13)
C19_51 C17_5 C17_51 C15_5 29(7)
C16_51 C17_5 C17_51 C15_5 -79(11)
C16_51 C16_5 C17_51 C17_5 -146(7)
C15_5 C16_5 C17_51 C17_5 -147(9)
C15_51 C16_5 C17_51 C17_5 -143(9)
C18_51 C16_5 C17_51 C17_5 -140(11)
C15_5 C16_5 C17_51 C16_51 0(4)
C17_5 C16_5 C17_51 C16_51 146(7)
C15_51 C16_5 C17_51 C16_51 4(4)
C18_51 C16_5 C17_51 C16_51 6(6)
C16_51 C16_5 C17_51 C18_51 -6(6)
C15_5 C16_5 C17_51 C18_51 -6(2)
C17_5 C16_5 C17_51 C18_51 140(11)
C15_51 C16_5 C17_51 C18_51 -2(2)
C16_51 C16_5 C17_51 C18_5 -10(7)
C15_5 C16_5 C17_51 C18_5 -11(3)
C17_5 C16_5 C17_51 C18_5 136(12)
C15_51 C16_5 C17_51 C18_5 -7(4)
C18_51 C16_5 C17_51 C18_5 -4.4(19)
C16_51 C16_5 C17_51 C15_5 0(4)
C17_5 C16_5 C17_51 C15_5 147(9)
C15_51 C16_5 C17_51 C15_5 3.9(8)
C18_51 C16_5 C17_51 C15_5 6(2)
C15_5 C16_51 C17_51 C16_5 180(100)
C15_51 C16_51 C17_51 C16_5 -175(5)
C17_5 C16_51 C17_51 C16_5 -86(12)
C16_5 C16_51 C17_51 C18_51 175(5)
C15_5 C16_51 C17_51 C18_51 -5.3(11)
C15_51 C16_51 C17_51 C18_51 0.0
C17_5 C16_51 C17_51 C18_51 89(11)
C16_5 C16_51 C17_51 C18_5 172(6)
C15_5 C16_51 C17_51 C18_5 -8.3(16)
C15_51 C16_51 C17_51 C18_5 -3.0(13)
C17_5 C16_51 C17_51 C18_5 86(11)
C16_5 C16_51 C17_51 C15_5 -180(100)
C15_51 C16_51 C17_51 C15_5 5.3(10)
C17_5 C16_51 C17_51 C15_5 94(11)
C19_51 C18_5 C17_51 C17_5 -20(3)
C11_5 C18_5 C17_51 C17_5 174.9(16)
C19_5 C18_5 C17_51 C17_5 -12(3)
C11_51 C18_5 C17_51 C17_5 172.8(18)
C19_51 C18_5 C17_51 C16_5 175(2)
C17_5 C18_5 C17_51 C16_5 -165(5)
C11_5 C18_5 C17_51 C16_5 10(3)
C19_5 C18_5 C17_51 C16_5 -178(2)
C11_51 C18_5 C17_51 C16_5 8(4)
C19_51 C18_5 C17_51 C16_51 171.5(15)
C17_5 C18_5 C17_51 C16_51 -168(3)
C11_5 C18_5 C17_51 C16_51 6.7(13)
C19_5 C18_5 C17_51 C16_51 179.3(7)
C11_51 C18_5 C17_51 C16_51 5(2)
C19_51 C18_5 C17_51 C18_51 158(6)
C17_5 C18_5 C17_51 C18_51 179(100)
C11_5 C18_5 C17_51 C18_51 -6(5)
C19_5 C18_5 C17_51 C18_51 166(5)
C11_51 C18_5 C17_51 C18_51 -9(4)
C19_51 C18_5 C17_51 C15_5 167.3(16)
C17_5 C18_5 C17_51 C15_5 -172(2)
C11_5 C18_5 C17_51 C15_5 2.5(8)
C19_5 C18_5 C17_51 C15_5 175.1(7)
C11_51 C18_5 C17_51 C15_5 0.4(15)
C15_51 C15_5 C17_51 C17_5 70(13)
C16_51 C15_5 C17_51 C17_5 162(4)
C16_5 C15_5 C17_51 C17_5 162(6)
C12_5 C15_5 C17_51 C17_5 -14(4)
C12_51 C15_5 C17_51 C17_5 -9(5)
C15_51 C15_5 C17_51 C16_5 -93(11)
C16_51 C15_5 C17_51 C16_5 0.0(19)
C12_5 C15_5 C17_51 C16_5 -176.2(12)
C12_51 C15_5 C17_51 C16_5 -171.0(16)
C15_51 C15_5 C17_51 C16_51 -93(11)
C16_5 C15_5 C17_51 C16_51 0.0(19)
C12_5 C15_5 C17_51 C16_51 -176.1(12)
C12_51 C15_5 C17_51 C16_51 -171.0(18)
C15_51 C15_5 C17_51 C18_51 83(11)
C16_51 C15_5 C17_51 C18_51 175.4(9)
C16_5 C15_5 C17_51 C18_51 175.5(15)
C12_5 C15_5 C17_51 C18_51 -0.7(7)
C12_51 C15_5 C17_51 C18_51 4.5(9)
C15_51 C15_5 C17_51 C18_5 81(11)
C16_51 C15_5 C17_51 C18_5 173.6(12)
C16_5 C15_5 C17_51 C18_5 174(2)
C12_5 C15_5 C17_51 C18_5 -2.5(8)
C12_51 C15_5 C17_51 C18_5 2.7(15)
C17_51 C17_5 C18_51 C11_5 -15(7)
C18_5 C17_5 C18_51 C11_5 164(9)
C16_5 C17_5 C18_51 C11_5 -10(6)
C19_51 C17_5 C18_51 C11_5 176(6)
C16_51 C17_5 C18_51 C11_5 -9(6)
C18_5 C17_5 C18_51 C17_51 179(100)
C16_5 C17_5 C18_51 C17_51 5.1(16)
C19_51 C17_5 C18_51 C17_51 -168.6(17)
C16_51 C17_5 C18_51 C17_51 6.2(15)
C17_51 C17_5 C18_51 C11_51 -16(4)
C18_5 C17_5 C18_51 C11_51 164(5)
C16_5 C17_5 C18_51 C11_51 -10(2)
C19_51 C17_5 C18_51 C11_51 176(3)
C16_51 C17_5 C18_51 C11_51 -9(2)
C17_51 C17_5 C18_51 C19_51 168.6(17)
C18_5 C17_5 C18_51 C19_51 -12(3)
C16_5 C17_5 C18_51 C19_51 173.7(9)
C16_51 C17_5 C18_51 C19_51 174.8(10)
C17_51 C17_5 C18_51 C19_5 173.5(13)
C18_5 C17_5 C18_51 C19_5 -7(3)
C16_5 C17_5 C18_51 C19_5 178.6(6)
C19_51 C17_5 C18_51 C19_5 4.9(10)
C16_51 C17_5 C18_51 C19_5 179.7(8)
C17_51 C17_5 C18_51 C16_5 -5.1(16)
C18_5 C17_5 C18_51 C16_5 174(3)
C19_51 C17_5 C18_51 C16_5 -173.7(9)
C16_51 C17_5 C18_51 C16_5 1.1(5)
C12_5 C11_5 C18_51 C17_5 10(6)
C18_5 C11_5 C18_51 C17_5 -164(9)
N1_3 C11_5 C18_51 C17_5 -168(4)
C12_51 C11_5 C18_51 C17_5 6(6)
C12_5 C11_5 C18_51 C17_51 2(2)
C18_5 C11_5 C18_51 C17_51 -173(5)
N1_3 C11_5 C18_51 C17_51 -176.6(5)
C12_51 C11_5 C18_51 C17_51 -3(3)
C12_5 C11_5 C18_51 C11_51 11(7)
C18_5 C11_5 C18_51 C11_51 -164(4)
N1_3 C11_5 C18_51 C11_51 -168(9)
C12_51 C11_5 C18_51 C11_51 6(6)
C12_5 C11_5 C18_51 C19_51 -173.9(11)
C18_5 C11_5 C18_51 C19_51 12(3)
N1_3 C11_5 C18_51 C19_51 8(3)
C12_51 C11_5 C18_51 C19_51 -178.6(12)
C12_5 C11_5 C18_51 C19_5 -178.6(6)
C18_5 C11_5 C18_51 C19_5 7(3)
N1_3 C11_5 C18_51 C19_5 3(3)
C12_51 C11_5 C18_51 C19_5 176.7(9)
C12_5 C11_5 C18_51 C16_5 2.7(15)
C18_5 C11_5 C18_51 C16_5 -172(5)
N1_3 C11_5 C18_51 C16_5 -175.4(8)
C12_51 C11_5 C18_51 C16_5 -2(2)
C16_5 C17_51 C18_51 C17_5 -168(4)
C16_51 C17_51 C18_51 C17_5 -170(2)
C18_5 C17_51 C18_51 C17_5 -1(3)
C15_5 C17_51 C18_51 C17_5 -172(3)
C17_5 C17_51 C18_51 C11_5 172(4)
C16_5 C17_51 C18_51 C11_5 4(3)
C16_51 C17_51 C18_51 C11_5 2.0(19)
C18_5 C17_51 C18_51 C11_5 171(7)
C15_5 C17_51 C18_51 C11_5 -0.6(18)
C17_5 C17_51 C18_51 C11_51 170(2)
C16_5 C17_51 C18_51 C11_51 1.6(16)
C16_51 C17_51 C18_51 C11_51 0.0
C18_5 C17_51 C18_51 C11_51 169(5)
C15_5 C17_51 C18_51 C11_51 -2.6(5)
C17_5 C17_51 C18_51 C19_51 -13(2)
C16_5 C17_51 C18_51 C19_51 179(2)
C16_51 C17_51 C18_51 C19_51 177.2(15)
C18_5 C17_51 C18_51 C19_51 -14(4)
C15_5 C17_51 C18_51 C19_51 174.5(15)
C17_5 C17_51 C18_51 C19_5 -7.9(17)
C16_5 C17_51 C18_51 C19_5 -176(2)
C16_51 C17_51 C18_51 C19_5 -177.7(14)
C18_5 C17_51 C18_51 C19_5 -9(4)
C15_5 C17_51 C18_51 C19_5 179.7(14)
C17_5 C17_51 C18_51 C16_5 168(4)
C16_51 C17_51 C18_51 C16_5 -1.6(16)
C18_5 C17_51 C18_51 C16_5 167(5)
C15_5 C17_51 C18_51 C16_5 -4.2(14)
C12_5 C11_51 C18_51 C17_5 14(2)
C12_51 C11_51 C18_51 C17_5 7.7(18)
N1_3 C11_51 C18_51 C17_5 -172(3)
C18_5 C11_51 C18_51 C17_5 -163(5)
C12_5 C11_51 C18_51 C11_5 -166(9)
C12_51 C11_51 C18_51 C11_5 -172(7)
N1_3 C11_51 C18_51 C11_5 9(6)
C18_5 C11_51 C18_51 C11_5 17(5)
C12_5 C11_51 C18_51 C17_51 6.0(14)
C12_51 C11_51 C18_51 C17_51 0.0
N1_3 C11_51 C18_51 C17_51 -179.3(16)
C18_5 C11_51 C18_51 C17_51 -171(4)
C12_5 C11_51 C18_51 C19_51 -171(2)
C12_51 C11_51 C18_51 C19_51 -177.1(15)
N1_3 C11_51 C18_51 C19_51 3.6(15)
C18_5 C11_51 C18_51 C19_51 12(3)
C12_5 C11_51 C18_51 C19_5 -176(2)
C12_51 C11_51 C18_51 C19_5 178.0(12)
N1_3 C11_51 C18_51 C19_5 -1.3(11)
C18_5 C11_51 C18_51 C19_5 7(3)
C12_5 C11_51 C18_51 C16_5 6.5(15)
C12_51 C11_51 C18_51 C16_5 0.5(5)
N1_3 C11_51 C18_51 C16_5 -178.8(15)
C18_5 C11_51 C18_51 C16_5 -170(4)
C13_5 C14_5 C13_51 C12_51 33(8)
C13_5 C14_5 C13_51 C14_51 167(8)
C13_5 C14_5 C13_51 C12_5 34(8)
C13_5 C12_51 C13_51 C14_5 -136(11)
C11_51 C12_51 C13_51 C14_5 132.1(18)
C15_51 C12_51 C13_51 C14_5 -50(2)
C15_5 C12_51 C13_51 C14_5 -56(3)
C11_5 C12_51 C13_51 C14_5 134(2)
C13_5 C12_51 C13_51 C14_51 -148(10)
C11_51 C12_51 C13_51 C14_51 120.9(17)
C15_51 C12_51 C13_51 C14_51 -61(2)
C15_5 C12_51 C13_51 C14_51 -67(3)
C11_5 C12_51 C13_51 C14_51 122(2)
C13_5 C12_51 C13_51 C12_5 52(13)
C11_51 C12_51 C13_51 C12_5 -40(8)
C15_51 C12_51 C13_51 C12_5 138(9)
C15_5 C12_51 C13_51 C12_5 132(10)
C11_5 C12_51 C13_51 C12_5 -38(7)
C11_51 C12_5 C13_51 C14_5 123(3)
C11_5 C12_5 C13_51 C14_5 125.8(18)
C15_5 C12_5 C13_51 C14_5 -47(2)
C15_51 C12_5 C13_51 C14_5 -45(2)
C13_5 C12_5 C13_51 C14_5 -130(12)
C11_51 C12_5 C13_51 C12_51 131(10)
C11_5 C12_5 C13_51 C12_51 134(9)
C15_5 C12_5 C13_51 C12_51 -39(9)
C15_51 C12_5 C13_51 C12_51 -36(8)
C13_5 C12_5 C13_51 C12_51 -122(14)
C11_51 C12_5 C13_51 C14_51 111(2)
C11_5 C12_5 C13_51 C14_51 113.7(17)
C15_5 C12_5 C13_51 C14_51 -59(2)
C15_51 C12_5 C13_51 C14_51 -57(2)
C13_5 C12_5 C13_51 C14_51 -142(11)
C14_5 C13_51 C14_51 C13_5 -17(10)
C12_51 C13_51 C14_51 C13_5 33(10)
C12_5 C13_51 C14_51 C13_5 36(10)
C12_51 C13_5 C14_51 C13_51 -139(12)
C14_5 C13_5 C14_51 C13_51 161(12)
C12_5 C13_5 C14_51 C13_51 -137(12)
C20_5 C19_5 C19_51 C18_5 136(6)
C20_51 C19_5 C19_51 C18_5 142(7)
C18_51 C19_5 C19_51 C18_5 2.5(18)
C20_5 C19_5 C19_51 C18_51 134(6)
C18_5 C19_5 C19_51 C18_51 -2.5(18)
C20_51 C19_5 C19_51 C18_51 139(7)
C20_5 C19_5 C19_51 C20_51 -5.5(13)
C18_5 C19_5 C19_51 C20_51 -142(7)
C18_51 C19_5 C19_51 C20_51 -139(7)
C18_5 C19_5 C19_51 C20_5 -136(6)
C20_51 C19_5 C19_51 C20_5 5.5(13)
C18_51 C19_5 C19_51 C20_5 -134(6)
C20_5 C19_5 C19_51 C17_5 -136(9)
C18_5 C19_5 C19_51 C17_5 87(11)
C20_51 C19_5 C19_51 C17_5 -131(10)
C18_51 C19_5 C19_51 C17_5 90(12)
C17_5 C18_5 C19_51 C19_5 148(6)
C11_5 C18_5 C19_51 C19_5 -45(8)
C11_51 C18_5 C19_51 C19_5 -46(9)
C17_51 C18_5 C19_51 C19_5 155(6)
C17_5 C18_5 C19_51 C18_51 -44(9)
C11_5 C18_5 C19_51 C18_51 123(10)
C19_5 C18_5 C19_51 C18_51 168(8)
C11_51 C18_5 C19_51 C18_51 123(12)
C17_51 C18_5 C19_51 C18_51 -37(8)
C17_5 C18_5 C19_51 C20_51 -76.8(17)
C11_5 C18_5 C19_51 C20_51 89.9(17)
C19_5 C18_5 C19_51 C20_51 135(8)
C11_51 C18_5 C19_51 C20_51 90(3)
C17_51 C18_5 C19_51 C20_51 -70(2)
C17_5 C18_5 C19_51 C20_5 -98(2)
C11_5 C18_5 C19_51 C20_5 69(3)
C19_5 C18_5 C19_51 C20_5 114(8)
C11_51 C18_5 C19_51 C20_5 69(3)
C17_51 C18_5 C19_51 C20_5 -91(3)
C11_5 C18_5 C19_51 C17_5 166.8(16)
C19_5 C18_5 C19_51 C17_5 -148(6)
C11_51 C18_5 C19_51 C17_5 167(3)
C17_51 C18_5 C19_51 C17_5 6.8(11)
C17_5 C18_51 C19_51 C19_5 144(7)
C11_5 C18_51 C19_51 C19_5 -34(7)
C17_51 C18_51 C19_51 C19_5 150(7)
C11_51 C18_51 C19_51 C19_5 -33(8)
C16_5 C18_51 C19_51 C19_5 150(7)
C17_5 C18_51 C19_51 C18_5 130(10)
C11_5 C18_51 C19_51 C18_5 -48(9)
C17_51 C18_51 C19_51 C18_5 136(10)
C11_51 C18_51 C19_51 C18_5 -47(10)
C19_5 C18_51 C19_51 C18_5 -14(9)
C16_5 C18_51 C19_51 C18_5 136(10)
C17_5 C18_51 C19_51 C20_51 -80.9(16)
C11_5 C18_51 C19_51 C20_51 100.8(19)
C17_51 C18_51 C19_51 C20_51 -75.3(17)
C11_51 C18_51 C19_51 C20_51 101.8(14)
C19_5 C18_51 C19_51 C20_51 135(8)
C16_5 C18_51 C19_51 C20_51 -75(2)
C17_5 C18_51 C19_51 C20_5 -98.7(19)
C11_5 C18_51 C19_51 C20_5 83(2)
C17_51 C18_51 C19_51 C20_5 -93.1(19)
C11_51 C18_51 C19_51 C20_5 84.1(18)
C19_5 C18_51 C19_51 C20_5 117(8)
C16_5 C18_51 C19_51 C20_5 -93(2)
C11_5 C18_51 C19_51 C17_5 -178(3)
C17_51 C18_51 C19_51 C17_5 5.6(8)
C11_51 C18_51 C19_51 C17_5 -177.2(17)
C19_5 C18_51 C19_51 C17_5 -144(7)
C16_5 C18_51 C19_51 C17_5 6.2(9)
C20_51 C20_5 C19_51 C19_5 -166(3)
C20_51 C20_5 C19_51 C18_5 51(3)
C19_5 C20_5 C19_51 C18_5 -142(5)
C20_51 C20_5 C19_51 C18_51 44(3)
C19_5 C20_5 C19_51 C18_51 -150(4)
C19_5 C20_5 C19_51 C20_51 166(3)
C20_51 C20_5 C19_51 C17_5 -4(3)
C19_5 C20_5 C19_51 C17_5 162(4)
C19_5 C20_5 C20_51 C19_51 -4.5(11)
C19_51 C20_5 C20_51 C19_5 4.5(11)
C19_5 C19_51 C20_51 C20_5 13(3)
C18_5 C19_51 C20_51 C20_5 -141(3)
C18_51 C19_51 C20_51 C20_5 -145(2)
C17_5 C19_51 C20_51 C20_5 177(2)
C18_5 C19_51 C20_51 C19_5 -154(5)
C18_51 C19_51 C20_51 C19_5 -158(4)
C20_5 C19_51 C20_51 C19_5 -13(3)
C17_5 C19_51 C20_51 C19_5 164(4)
C19_51 C19_5 C20_51 C20_5 -166(3)
C18_5 C19_5 C20_51 C20_5 -150.6(19)
C18_51 C19_5 C20_51 C20_5 -151.0(19)
C20_5 C19_5 C20_51 C19_51 166(3)
C18_5 C19_5 C20_51 C19_51 16(3)
C18_51 C19_5 C20_51 C19_51 15(3)
C3_3 N2_3 C21_4 C22_41 -106.3(13)
C21_41 N2_3 C21_4 C22_41 118(19)
C4_3 N2_3 C21_4 C22_41 82.7(13)
C3_3 N2_3 C21_4 C22_4 -88.9(8)
C21_41 N2_3 C21_4 C22_4 135(19)
C4_3 N2_3 C21_4 C22_4 100.2(7)
C3_3 N2_3 C21_4 C28_4 93.1(8)
C21_41 N2_3 C21_4 C28_4 -43(18)
C4_3 N2_3 C21_4 C28_4 -77.8(9)
C3_3 N2_3 C21_4 C28_41 80.6(12)
C21_41 N2_3 C21_4 C28_41 -56(18)
C4_3 N2_3 C21_4 C28_41 -90.3(12)
C22_41 C21_4 C22_4 C23_41 92(2)
C28_4 C21_4 C22_4 C23_41 141.8(10)
C28_41 C21_4 C22_4 C23_41 156.3(15)
N2_3 C21_4 C22_4 C23_41 -36.3(10)
C22_41 C21_4 C22_4 C25_4 -50.2(19)
C28_4 C21_4 C22_4 C25_4 0.0
C28_41 C21_4 C22_4 C25_4 14.4(11)
N2_3 C21_4 C22_4 C25_4 -178.2(10)
C22_41 C21_4 C22_4 C21_41 36(17)
C28_4 C21_4 C22_4 C21_41 86(18)
C28_41 C21_4 C22_4 C21_41 100(18)
N2_3 C21_4 C22_4 C21_41 -92(18)
C22_41 C21_4 C22_4 C23_4 128(3)
C28_4 C21_4 C22_4 C23_4 178.0(12)
C28_41 C21_4 C22_4 C23_4 -167.5(16)
N2_3 C21_4 C22_4 C23_4 -0.1(12)
C22_41 C21_4 C22_4 C25_41 -39.6(16)
C28_4 C21_4 C22_4 C25_41 10.6(5)
C28_41 C21_4 C22_4 C25_41 25.0(13)
N2_3 C21_4 C22_4 C25_41 -167.6(11)
C23_41 C22_4 C25_4 C25_41 -117.2(19)
C21_4 C22_4 C25_4 C25_41 31.9(14)
C21_41 C22_4 C25_4 C25_41 29.9(17)
C23_4 C22_4 C25_4 C25_41 -146(2)
C23_41 C22_4 C25_4 C22_41 -94(2)
C21_4 C22_4 C25_4 C22_41 55(2)
C21_41 C22_4 C25_4 C22_41 53.4(18)
C23_4 C22_4 C25_4 C22_41 -123(3)
C25_41 C22_4 C25_4 C22_41 23.5(18)
C23_41 C22_4 C25_4 C26_4 -149.1(9)
C21_4 C22_4 C25_4 C26_4 0.0
C21_41 C22_4 C25_4 C26_4 -2.0(9)
C23_4 C22_4 C25_4 C26_4 -178.3(11)
C25_41 C22_4 C25_4 C26_4 -31.9(15)
C23_41 C22_4 C25_4 C26_41 -149.6(9)
C21_4 C22_4 C25_4 C26_41 -0.6(5)
C21_41 C22_4 C25_4 C26_41 -2.6(12)
C23_4 C22_4 C25_4 C26_41 -178.8(11)
C25_41 C22_4 C25_4 C26_41 -32.5(12)
C25_41 C25_4 C26_4 C26_41 -75(3)
C22_41 C25_4 C26_4 C26_41 -19(3)
C22_4 C25_4 C26_4 C26_41 -3(3)
C22_41 C25_4 C26_4 C25_41 55.9(19)
C22_4 C25_4 C26_4 C25_41 72(2)
C26_41 C25_4 C26_4 C25_41 75(3)
C25_41 C25_4 C26_4 C27_4 -72(2)
C22_41 C25_4 C26_4 C27_4 -15.7(7)
C22_4 C25_4 C26_4 C27_4 0.0
C26_41 C25_4 C26_4 C27_4 3(3)
C25_41 C25_4 C26_4 C27_41 -82(2)
C22_41 C25_4 C26_4 C27_41 -26.2(10)
C22_4 C25_4 C26_4 C27_41 -10.5(7)
C26_41 C25_4 C26_4 C27_41 -7(2)
C26_41 C26_4 C27_4 C27_41 96(6)
C25_41 C26_4 C27_4 C27_41 -99(3)
C25_4 C26_4 C27_4 C27_41 -80(3)
C25_41 C26_4 C27_4 C26_41 165(5)
C25_4 C26_4 C27_4 C26_41 -175(4)
C27_41 C26_4 C27_4 C26_41 -96(6)
C26_41 C26_4 C27_4 C28_4 175(4)
C25_41 C26_4 C27_4 C28_4 -19.6(8)
C25_4 C26_4 C27_4 C28_4 0.0
C27_41 C26_4 C27_4 C28_4 80(3)
C26_41 C26_4 C27_4 C28_41 164(5)
C25_41 C26_4 C27_4 C28_41 -30.8(13)
C25_4 C26_4 C27_4 C28_41 -11.1(9)
C27_41 C26_4 C27_4 C28_41 68(3)
C26_41 C26_4 C27_4 C25_41 -165(5)
C25_4 C26_4 C27_4 C25_41 19.6(8)
C27_41 C26_4 C27_4 C25_41 99(3)
C26_41 C27_4 C28_4 C27_41 -139(3)
C26_4 C27_4 C28_4 C27_41 -140(2)
C28_41 C27_4 C28_4 C27_41 -28(3)
C25_41 C27_4 C28_4 C27_41 -149(2)
C27_41 C27_4 C28_4 C21_41 142(3)
C26_41 C27_4 C28_4 C21_41 3.7(19)
C26_4 C27_4 C28_4 C21_41 2.2(10)
C28_41 C27_4 C28_4 C21_41 114(4)
C25_41 C27_4 C28_4 C21_41 -6.5(11)
C27_41 C27_4 C28_4 C21_4 140(2)
C26_41 C27_4 C28_4 C21_4 1.5(14)
C26_4 C27_4 C28_4 C21_4 0.0
C28_41 C27_4 C28_4 C21_4 112(3)
C25_41 C27_4 C28_4 C21_4 -8.7(4)
C27_41 C27_4 C28_4 C29_4 -45.2(18)
C26_41 C27_4 C28_4 C29_4 176.0(19)
C26_4 C27_4 C28_4 C29_4 174.5(11)
C28_41 C27_4 C28_4 C29_4 -73(3)
C25_41 C27_4 C28_4 C29_4 165.9(11)
C27_41 C27_4 C28_4 C29_41 -18.2(17)
C26_41 C27_4 C28_4 C29_41 -156.9(18)
C26_4 C27_4 C28_4 C29_41 -158.4(11)
C28_41 C27_4 C28_4 C29_41 -46(3)
C25_41 C27_4 C28_4 C29_41 -167.1(10)
C22_41 C21_4 C28_4 C27_41 35.4(14)
C22_4 C21_4 C28_4 C27_41 20.8(11)
C28_41 C21_4 C28_4 C27_41 -114(4)
N2_3 C21_4 C28_4 C27_41 -161.3(16)
C22_41 C21_4 C28_4 C21_41 -117(16)
C22_4 C21_4 C28_4 C21_41 -132(16)
C28_41 C21_4 C28_4 C21_41 93(15)
N2_3 C21_4 C28_4 C21_41 46(16)
C22_41 C21_4 C28_4 C27_4 14.6(7)
C22_4 C21_4 C28_4 C27_4 0.0
C28_41 C21_4 C28_4 C27_4 -135(3)
N2_3 C21_4 C28_4 C27_4 177.9(12)
C22_41 C21_4 C28_4 C29_4 -159.9(14)
C22_4 C21_4 C28_4 C29_4 -174.5(11)
C28_41 C21_4 C28_4 C29_4 50(2)
N2_3 C21_4 C28_4 C29_4 3.4(11)
C22_41 C21_4 C28_4 C29_41 178.2(12)
C22_4 C21_4 C28_4 C29_41 163.6(9)
C28_41 C21_4 C28_4 C29_41 28(2)
N2_3 C21_4 C28_4 C29_41 -18.5(9)
C25_4 C22_4 C23_4 C23_41 76.9(15)
C21_4 C22_4 C23_4 C23_41 -101.3(15)
C21_41 C22_4 C23_4 C23_41 -99.1(18)
C25_41 C22_4 C23_4 C23_41 62.8(18)
C23_41 C22_4 C23_4 C24_41 -136(2)
C25_4 C22_4 C23_4 C24_41 -58.9(18)
C21_4 C22_4 C23_4 C24_41 123.0(15)
C21_41 C22_4 C23_4 C24_41 125.1(17)
C25_41 C22_4 C23_4 C24_41 -73(2)
C23_41 C22_4 C23_4 C24_4 8.1(9)
C25_4 C22_4 C23_4 C24_4 84.9(11)
C21_4 C22_4 C23_4 C24_4 -93.2(11)
C21_41 C22_4 C23_4 C24_4 -91.0(15)
C25_41 C22_4 C23_4 C24_4 70.8(16)
C23_41 C22_4 C23_4 C22_41 -1(3)
C25_4 C22_4 C23_4 C22_41 76(3)
C21_4 C22_4 C23_4 C22_41 -102(3)
C21_41 C22_4 C23_4 C22_41 -100(4)
C25_41 C22_4 C23_4 C22_41 62(3)
C24_41 C23_4 C24_4 C23_41 138(2)
C22_4 C23_4 C24_4 C23_41 -9.8(11)
C22_41 C23_4 C24_4 C23_41 -8.1(11)
C23_41 C23_4 C24_4 C24_41 -138(2)
C22_4 C23_4 C24_4 C24_41 -147.5(19)
C22_41 C23_4 C24_4 C24_41 -145.8(17)
C27_41 C28_4 C29_4 C29_41 110.5(17)
C21_41 C28_4 C29_4 C29_41 -60.6(19)
C27_4 C28_4 C29_4 C29_41 126.8(15)
C21_4 C28_4 C29_4 C29_41 -58.7(16)
C27_41 C28_4 C29_4 C30_4 76.4(14)
C21_41 C28_4 C29_4 C30_4 -94.6(16)
C27_4 C28_4 C29_4 C30_4 92.7(13)
C21_4 C28_4 C29_4 C30_4 -92.7(13)
C29_41 C28_4 C29_4 C30_4 -34.0(12)
C27_41 C28_4 C29_4 C28_41 106(4)
C21_41 C28_4 C29_4 C28_41 -65(3)
C27_4 C28_4 C29_4 C28_41 122(3)
C21_4 C28_4 C29_4 C28_41 -63(3)
C29_41 C28_4 C29_4 C28_41 -5(3)
C27_41 C28_4 C29_4 C30_41 33.7(18)
C21_41 C28_4 C29_4 C30_41 -137.3(15)
C27_4 C28_4 C29_4 C30_41 50.0(17)
C21_4 C28_4 C29_4 C30_41 -135.4(13)
C29_41 C28_4 C29_4 C30_41 -76.8(17)
C28_41 C29_4 C30_4 C29_41 71.5(19)
C30_41 C29_4 C30_4 C29_41 -149(2)
C28_4 C29_4 C30_4 C29_41 78.0(19)
C29_41 C29_4 C30_4 C30_41 149(2)
C28_41 C29_4 C30_4 C30_41 -139.7(11)
C28_4 C29_4 C30_4 C30_41 -133.2(12)
C27_41 C28_4 C21_41 C22_41 31(2)
C27_4 C28_4 C21_41 C22_41 10.5(13)
C21_4 C28_4 C21_41 C22_41 60(16)
C29_4 C28_4 C21_41 C22_41 -162.0(8)
C29_41 C28_4 C21_41 C22_41 175.8(4)
C27_41 C28_4 C21_41 C28_41 -115(4)
C27_4 C28_4 C21_41 C28_41 -136(3)
C21_4 C28_4 C21_41 C28_41 -87(15)
C29_4 C28_4 C21_41 C28_41 51(2)
C29_41 C28_4 C21_41 C28_41 29(2)
C27_41 C28_4 C21_41 N2_3 -158.9(12)
C27_4 C28_4 C21_41 N2_3 -179.6(4)
C21_4 C28_4 C21_41 N2_3 -130(17)
C29_4 C28_4 C21_41 N2_3 8(2)
C29_41 C28_4 C21_41 N2_3 -14.3(16)
C27_41 C28_4 C21_41 C22_4 17(3)
C27_4 C28_4 C21_41 C22_4 -4.1(19)
C21_4 C28_4 C21_41 C22_4 45(15)
C29_4 C28_4 C21_41 C22_4 -176.6(9)
C29_41 C28_4 C21_41 C22_4 161.1(8)
C3_3 N2_3 C21_41 C28_4 88.3(13)
C21_4 N2_3 C21_41 C28_4 133(19)
C4_3 N2_3 C21_41 C28_4 -80.7(13)
C3_3 N2_3 C21_41 C22_41 -103.3(5)
C21_4 N2_3 C21_41 C22_41 -58(18)
C4_3 N2_3 C21_41 C22_41 87.8(5)
C3_3 N2_3 C21_41 C28_41 76.1(5)
C21_4 N2_3 C21_41 C28_41 121(19)
C4_3 N2_3 C21_41 C28_41 -92.9(4)
C3_3 N2_3 C21_41 C22_4 -87.4(9)
C21_4 N2_3 C21_41 C22_4 -42(18)
C4_3 N2_3 C21_41 C22_4 103.7(9)
C23_41 C22_4 C21_41 C28_4 143.8(11)
C25_4 C22_4 C21_41 C28_4 4.0(19)
C21_4 C22_4 C21_41 C28_4 -91(19)
C23_4 C22_4 C21_41 C28_4 179.8(11)
C25_41 C22_4 C21_41 C28_4 14.0(16)
C23_41 C22_4 C21_41 C22_41 91(3)
C25_4 C22_4 C21_41 C22_41 -48.9(16)
C21_4 C22_4 C21_41 C22_41 -144(17)
C23_4 C22_4 C21_41 C22_41 127(3)
C25_41 C22_4 C21_41 C22_41 -39.0(13)
C23_41 C22_4 C21_41 C28_41 158.9(6)
C25_4 C22_4 C21_41 C28_41 19.1(14)
C21_4 C22_4 C21_41 C28_41 -76(18)
C23_4 C22_4 C21_41 C28_41 -165.2(9)
C25_41 C22_4 C21_41 C28_41 29.0(13)
C23_41 C22_4 C21_41 N2_3 -40.0(14)
C25_4 C22_4 C21_41 N2_3 -179.8(4)
C21_4 C22_4 C21_41 N2_3 85(18)
C23_4 C22_4 C21_41 N2_3 -4.1(17)
C25_41 C22_4 C21_41 N2_3 -169.8(5)
C25_41 C25_4 C22_41 C21_4 67(2)
C22_4 C25_4 C22_41 C21_4 -90(3)
C26_4 C25_4 C22_41 C21_4 41.2(15)
C26_41 C25_4 C22_41 C21_4 37.9(14)
C25_41 C25_4 C22_41 C21_41 65(2)
C22_4 C25_4 C22_41 C21_41 -93(2)
C26_4 C25_4 C22_41 C21_41 38.3(11)
C26_41 C25_4 C22_41 C21_41 35.0(11)
C22_4 C25_4 C22_41 C25_41 -157.5(16)
C26_4 C25_4 C22_41 C25_41 -26.3(12)
C26_41 C25_4 C22_41 C25_41 -29.6(10)
C25_41 C25_4 C22_41 C23_41 -137.7(13)
C22_4 C25_4 C22_41 C23_41 65(2)
C26_4 C25_4 C22_41 C23_41 -164.0(5)
C26_41 C25_4 C22_41 C23_41 -167.3(6)
C25_41 C25_4 C22_41 C23_4 -161.6(13)
C22_4 C25_4 C22_41 C23_4 41(2)
C26_4 C25_4 C22_41 C23_4 172.1(6)
C26_41 C25_4 C22_41 C23_4 168.8(6)
C22_4 C21_4 C22_41 C25_4 95(3)
C28_4 C21_4 C22_41 C25_4 -40.9(15)
C28_41 C21_4 C22_41 C25_4 -32(2)
N2_3 C21_4 C22_41 C25_4 155.7(8)
C22_4 C21_4 C22_41 C21_41 -152(16)
C28_4 C21_4 C22_41 C21_41 72(17)
C28_41 C21_4 C22_41 C21_41 81(16)
N2_3 C21_4 C22_41 C21_41 -92(17)
C22_4 C21_4 C22_41 C25_41 121(2)
C28_4 C21_4 C22_41 C25_41 -14.3(11)
C28_41 C21_4 C22_41 C25_41 -5.2(19)
N2_3 C21_4 C22_41 C25_41 -177.8(6)
C22_4 C21_4 C22_41 C23_41 -56.9(16)
C28_4 C21_4 C22_41 C23_41 167.4(5)
C28_41 C21_4 C22_41 C23_41 176.5(9)
N2_3 C21_4 C22_41 C23_41 3.9(18)
C22_4 C21_4 C22_41 C23_4 -34.0(17)
C28_4 C21_4 C22_41 C23_4 -169.8(6)
C28_41 C21_4 C22_41 C23_4 -160.7(11)
N2_3 C21_4 C22_41 C23_4 26.7(16)
C28_4 C21_41 C22_41 C25_4 -35.9(12)
C28_41 C21_41 C22_41 C25_4 -25.9(8)
N2_3 C21_41 C22_41 C25_4 153.5(9)
C22_4 C21_41 C22_41 C25_4 97(2)
C28_4 C21_41 C22_41 C21_4 -105(17)
C28_41 C21_41 C22_41 C21_4 -95(17)
N2_3 C21_41 C22_41 C21_4 84(17)
C22_4 C21_41 C22_41 C21_4 28(15)
C28_4 C21_41 C22_41 C25_41 -10.0(8)
C28_41 C21_41 C22_41 C25_41 0.0
N2_3 C21_41 C22_41 C25_41 179.4(6)
C22_4 C21_41 C22_41 C25_41 123(2)
C28_4 C21_41 C22_41 C23_41 169.1(10)
C28_41 C21_41 C22_41 C23_41 179.1(6)
N2_3 C21_41 C22_41 C23_41 -1.5(6)
C22_4 C21_41 C22_41 C23_41 -58.2(19)
C28_4 C21_41 C22_41 C23_4 -167.5(11)
C28_41 C21_41 C22_41 C23_4 -157.5(6)
N2_3 C21_41 C22_41 C23_4 21.9(7)
C22_4 C21_41 C22_41 C23_4 -34.8(19)
C23_41 C23_4 C22_41 C25_4 95.0(15)
C24_41 C23_4 C22_41 C25_4 -34.6(19)
C24_4 C23_4 C22_41 C25_4 102.5(10)
C22_4 C23_4 C22_41 C25_4 -86(3)
C23_41 C23_4 C22_41 C21_4 -120.6(16)
C24_41 C23_4 C22_41 C21_4 109.7(19)
C24_4 C23_4 C22_41 C21_4 -113.1(11)
C22_4 C23_4 C22_41 C21_4 59(3)
C23_41 C23_4 C22_41 C21_41 -118.5(13)
C24_41 C23_4 C22_41 C21_41 111.8(17)
C24_4 C23_4 C22_41 C21_41 -111.0(7)
C22_4 C23_4 C22_41 C21_41 61(3)
C23_41 C23_4 C22_41 C25_41 85.6(15)
C24_41 C23_4 C22_41 C25_41 -44(2)
C24_4 C23_4 C22_41 C25_41 93.1(9)
C22_4 C23_4 C22_41 C25_41 -95(3)
C24_41 C23_4 C22_41 C23_41 -130(3)
C24_4 C23_4 C22_41 C23_41 7.5(10)
C22_4 C23_4 C22_41 C23_41 179(100)
C22_41 C25_4 C25_41 C26_4 -128.4(15)
C22_4 C25_4 C25_41 C26_4 -121.2(16)
C26_41 C25_4 C25_41 C26_4 -19.4(10)
C22_41 C25_4 C25_41 C26_41 -109.0(15)
C22_4 C25_4 C25_41 C26_41 -101.9(18)
C26_4 C25_4 C25_41 C26_41 19.4(10)
C22_4 C25_4 C25_41 C22_41 7.1(6)
C26_4 C25_4 C25_41 C22_41 128.4(15)
C26_41 C25_4 C25_41 C22_41 109.0(15)
C22_41 C25_4 C25_41 C22_4 -7.1(6)
C26_4 C25_4 C25_41 C22_4 121.2(16)
C26_41 C25_4 C25_41 C22_4 101.9(18)
C22_41 C25_4 C25_41 C27_4 -73(2)
C22_4 C25_4 C25_41 C27_4 -66(2)
C26_4 C25_4 C25_41 C27_4 55.2(19)
C26_41 C25_4 C25_41 C27_4 35.8(12)
C26_41 C26_4 C25_41 C25_4 125(3)
C27_4 C26_4 C25_41 C25_4 117.2(18)
C27_41 C26_4 C25_41 C25_4 107(2)
C27_4 C26_4 C25_41 C26_41 -8(2)
C25_4 C26_4 C25_41 C26_41 -125(3)
C27_41 C26_4 C25_41 C26_41 -18(2)
C26_41 C26_4 C25_41 C22_41 33(4)
C27_4 C26_4 C25_41 C22_41 24.4(15)
C25_4 C26_4 C25_41 C22_41 -93(2)
C27_41 C26_4 C25_41 C22_41 14.2(18)
C26_41 C26_4 C25_41 C22_4 51(4)
C27_4 C26_4 C25_41 C22_4 43.0(17)
C25_4 C26_4 C25_41 C22_4 -74(2)
C27_41 C26_4 C25_41 C22_4 32.8(19)
C26_41 C26_4 C25_41 C27_4 8(2)
C25_4 C26_4 C25_41 C27_4 -117.2(18)
C27_41 C26_4 C25_41 C27_4 -10.2(6)
C21_4 C22_41 C25_41 C25_4 -128.6(19)
C21_41 C22_41 C25_41 C25_4 -131.2(17)
C23_41 C22_41 C25_41 C25_4 49.7(16)
C23_4 C22_41 C25_41 C25_4 22.4(16)
C25_4 C22_41 C25_41 C26_4 121(3)
C21_4 C22_41 C25_41 C26_4 -7.4(18)
C21_41 C22_41 C25_41 C26_4 -10.0(13)
C23_41 C22_41 C25_41 C26_4 170.9(13)
C23_4 C22_41 C25_41 C26_4 143.6(14)
C25_4 C22_41 C25_41 C26_41 131.2(17)
C21_4 C22_41 C25_41 C26_41 2.6(10)
C21_41 C22_41 C25_41 C26_41 0.0
C23_41 C22_41 C25_41 C26_41 -179.1(6)
C23_4 C22_41 C25_41 C26_41 153.6(7)
C25_4 C22_41 C25_41 C22_4 26(2)
C21_4 C22_41 C25_41 C22_4 -103(3)
C21_41 C22_41 C25_41 C22_4 -105(3)
C23_41 C22_41 C25_41 C22_4 76(2)
C23_4 C22_41 C25_41 C22_4 48(2)
C25_4 C22_41 C25_41 C27_4 137.0(18)
C21_4 C22_41 C25_41 C27_4 8.3(10)
C21_41 C22_41 C25_41 C27_4 5.7(5)
C23_41 C22_41 C25_41 C27_4 -173.4(7)
C23_4 C22_41 C25_41 C27_4 159.3(8)
C23_41 C22_4 C25_41 C25_4 69(2)
C21_4 C22_4 C25_41 C25_4 -152.0(12)
C21_41 C22_4 C25_41 C25_4 -153.8(15)
C23_4 C22_4 C25_41 C25_4 41(2)
C23_41 C22_4 C25_41 C26_4 -179.2(12)
C25_4 C22_4 C25_41 C26_4 112(3)
C21_4 C22_4 C25_41 C26_4 -40.2(17)
C21_41 C22_4 C25_41 C26_4 -41.9(19)
C23_4 C22_4 C25_41 C26_4 153.0(15)
C23_41 C22_4 C25_41 C26_41 -164.2(6)
C25_4 C22_4 C25_41 C26_41 126.8(19)
C21_4 C22_4 C25_41 C26_41 -25.2(9)
C21_41 C22_4 C25_41 C26_41 -26.9(12)
C23_4 C22_4 C25_41 C26_41 168.0(10)
C23_41 C22_4 C25_41 C22_41 -82(2)
C25_4 C22_4 C25_41 C22_41 -151(2)
C21_4 C22_4 C25_41 C22_41 57(2)
C21_41 C22_4 C25_41 C22_41 56(2)
C23_4 C22_4 C25_41 C22_41 -109(3)
C23_41 C22_4 C25_41 C27_4 -152.2(9)
C25_4 C22_4 C25_41 C27_4 138.8(18)
C21_4 C22_4 C25_41 C27_4 -13.2(7)
C21_41 C22_4 C25_41 C27_4 -15.0(11)
C23_4 C22_4 C25_41 C27_4 179.9(12)
C25_41 C26_4 C26_41 C27_4 -20(6)
C25_4 C26_4 C26_41 C27_4 7(6)
C27_41 C26_4 C26_41 C27_4 22.1(18)
C25_41 C26_4 C26_41 C27_41 -42(5)
C27_4 C26_4 C26_41 C27_41 -22.1(17)
C25_4 C26_4 C26_41 C27_41 -15(5)
C27_4 C26_4 C26_41 C25_41 20(6)
C25_4 C26_4 C26_41 C25_41 26.3(11)
C27_41 C26_4 C26_41 C25_41 42(5)
C25_41 C26_4 C26_41 C25_4 -26.3(11)
C27_4 C26_4 C26_41 C25_4 -7(6)
C27_41 C26_4 C26_41 C25_4 15(5)
C27_41 C27_4 C26_41 C26_4 -104(5)
C28_4 C27_4 C26_41 C26_4 -6(5)
C28_41 C27_4 C26_41 C26_4 -19(6)
C25_41 C27_4 C26_41 C26_4 10(4)
C28_4 C27_4 C26_41 C27_41 98(4)
C26_4 C27_4 C26_41 C27_41 104(5)
C28_41 C27_4 C26_41 C27_41 85(4)
C25_41 C27_4 C26_41 C27_41 114(3)
C27_41 C27_4 C26_41 C25_41 -114(3)
C28_4 C27_4 C26_41 C25_41 -16.0(18)
C26_4 C27_4 C26_41 C25_41 -10(4)
C28_41 C27_4 C26_41 C25_41 -30(2)
C27_41 C27_4 C26_41 C25_4 -101(3)
C28_4 C27_4 C26_41 C25_4 -2(2)
C26_4 C27_4 C26_41 C25_4 3(3)
C28_41 C27_4 C26_41 C25_4 -16(3)
C25_41 C27_4 C26_41 C25_4 13.8(6)
C25_4 C25_41 C26_41 C26_4 -68(3)
C22_41 C25_41 C26_41 C26_4 -154(3)
C22_4 C25_41 C26_41 C26_4 -138(3)
C27_4 C25_41 C26_41 C26_4 -167(4)
C25_4 C25_41 C26_41 C27_4 99(2)
C26_4 C25_41 C26_41 C27_4 167(4)
C22_41 C25_41 C26_41 C27_4 13.7(11)
C22_4 C25_41 C26_41 C27_4 29.0(14)
C25_4 C25_41 C26_41 C27_41 86(2)
C26_4 C25_41 C26_41 C27_41 154(3)
C22_41 C25_41 C26_41 C27_41 0.0
C22_4 C25_41 C26_41 C27_41 15.3(7)
C27_4 C25_41 C26_41 C27_41 -13.7(11)
C26_4 C25_41 C26_41 C25_4 68(3)
C22_41 C25_41 C26_41 C25_4 -86(2)
C22_4 C25_41 C26_41 C25_4 -70.4(17)
C27_4 C25_41 C26_41 C25_4 -99(2)
C25_41 C25_4 C26_41 C26_4 89(4)
C22_41 C25_4 C26_41 C26_4 162(3)
C22_4 C25_4 C26_41 C26_4 177(3)
C25_41 C25_4 C26_41 C27_4 -87(2)
C22_41 C25_4 C26_41 C27_4 -13.5(16)
C22_4 C25_4 C26_41 C27_4 1.7(16)
C26_4 C25_4 C26_41 C27_4 -176(4)
C25_41 C25_4 C26_41 C27_41 -101.2(18)
C22_41 C25_4 C26_41 C27_41 -28.0(10)
C22_4 C25_4 C26_41 C27_41 -12.8(9)
C26_4 C25_4 C26_41 C27_41 170(3)
C22_41 C25_4 C26_41 C25_41 73(2)
C22_4 C25_4 C26_41 C25_41 88(2)
C26_4 C25_4 C26_41 C25_41 -89(4)
C26_41 C27_4 C27_41 C28_4 124(3)
C26_4 C27_4 C27_41 C28_4 100(3)
C28_41 C27_4 C27_41 C28_4 6.0(6)
C25_41 C27_4 C27_41 C28_4 55(4)
C28_4 C27_4 C27_41 C26_41 -124(3)
C26_4 C27_4 C27_41 C26_41 -23.8(17)
C28_41 C27_4 C27_41 C26_41 -118(3)
C25_41 C27_4 C27_41 C26_41 -69(3)
C26_41 C27_4 C27_41 C28_41 118(3)
C28_4 C27_4 C27_41 C28_41 -6.0(6)
C26_4 C27_4 C27_41 C28_41 94(3)
C25_41 C27_4 C27_41 C28_41 49(4)
C26_41 C27_4 C27_41 C26_4 23.8(17)
C28_4 C27_4 C27_41 C26_4 -100(3)
C28_41 C27_4 C27_41 C26_4 -94(3)
C25_41 C27_4 C27_41 C26_4 -44.9(19)
C21_41 C28_4 C27_41 C27_4 -51(3)
C21_4 C28_4 C27_41 C27_4 -53(3)
C29_4 C28_4 C27_41 C27_4 140.8(15)
C29_41 C28_4 C27_41 C27_4 165.7(13)
C21_41 C28_4 C27_41 C26_41 -32(2)
C27_4 C28_4 C27_41 C26_41 19.4(14)
C21_4 C28_4 C27_41 C26_41 -33.3(15)
C29_4 C28_4 C27_41 C26_41 160.2(6)
C29_41 C28_4 C27_41 C26_41 -174.9(5)
C21_41 C28_4 C27_41 C28_41 107(4)
C27_4 C28_4 C27_41 C28_41 157.7(19)
C21_4 C28_4 C27_41 C28_41 105(4)
C29_4 C28_4 C27_41 C28_41 -61(2)
C29_41 C28_4 C27_41 C28_41 -37(2)
C21_41 C28_4 C27_41 C26_4 -26(2)
C27_4 C28_4 C27_41 C26_4 24.9(13)
C21_4 C28_4 C27_41 C26_4 -27.8(15)
C29_4 C28_4 C27_41 C26_4 165.7(8)
C29_41 C28_4 C27_41 C26_4 -169.4(7)
C26_4 C26_41 C27_41 C27_4 94(5)
C25_41 C26_41 C27_41 C27_4 72(3)
C25_4 C26_41 C27_41 C27_4 86(4)
C26_4 C26_41 C27_41 C28_4 33(3)
C27_4 C26_41 C27_41 C28_4 -61(3)
C25_41 C26_41 C27_41 C28_4 11.5(9)
C25_4 C26_41 C27_41 C28_4 25.6(12)
C26_4 C26_41 C27_41 C28_41 22(3)
C27_4 C26_41 C27_41 C28_41 -72(3)
C25_41 C26_41 C27_41 C28_41 0.0
C25_4 C26_41 C27_41 C28_41 14.2(6)
C27_4 C26_41 C27_41 C26_4 -94(5)
C25_41 C26_41 C27_41 C26_4 -22(3)
C25_4 C26_41 C27_41 C26_4 -8(3)
C26_41 C26_4 C27_41 C27_4 -64(5)
C25_41 C26_4 C27_41 C27_4 85(3)
C25_4 C26_4 C27_41 C27_4 106(3)
C26_41 C26_4 C27_41 C28_4 -148(3)
C25_41 C26_4 C27_41 C28_4 0.9(15)
C27_4 C26_4 C27_41 C28_4 -84(3)
C25_4 C26_4 C27_41 C28_4 21.6(13)
C25_41 C26_4 C27_41 C26_41 149(4)
C27_4 C26_4 C27_41 C26_41 64(5)
C25_4 C26_4 C27_41 C26_41 170(3)
C26_41 C26_4 C27_41 C28_41 -160(3)
C25_41 C26_4 C27_41 C28_41 -10.9(14)
C27_4 C26_4 C27_41 C28_41 -96(3)
C25_4 C26_4 C27_41 C28_41 9.9(9)
C27_4 C27_41 C28_41 C21_41 -22.7(17)
C28_4 C27_41 C28_41 C21_41 -47(3)
C26_41 C27_41 C28_41 C21_41 0.0
C26_4 C27_41 C28_41 C21_41 3.9(5)
C27_4 C27_41 C28_41 C21_4 -25.2(18)
C28_4 C27_41 C28_41 C21_4 -49(2)
C26_41 C27_41 C28_41 C21_4 -2.5(9)
C26_4 C27_41 C28_41 C21_4 1.4(12)
C27_4 C27_41 C28_41 C29_4 127(2)
C28_4 C27_41 C28_41 C29_4 103(3)
C26_41 C27_41 C28_41 C29_4 149.4(8)
C26_4 C27_41 C28_41 C29_4 153.3(9)
C27_4 C27_41 C28_41 C29_41 154(2)
C28_4 C27_41 C28_41 C29_41 130(3)
C26_41 C27_41 C28_41 C29_41 176.4(7)
C26_4 C27_41 C28_41 C29_41 -179.7(8)
C28_4 C27_41 C28_41 C27_4 -24(2)
C26_41 C27_41 C28_41 C27_4 22.7(17)
C26_4 C27_41 C28_41 C27_4 26.6(15)
C28_4 C21_41 C28_41 C27_41 37(3)
C22_41 C21_41 C28_41 C27_41 0.0
N2_3 C21_41 C28_41 C27_41 -179.4(5)
C22_4 C21_41 C28_41 C27_41 -18.9(8)
C28_4 C21_41 C28_41 C21_4 99(13)
C22_41 C21_41 C28_41 C21_4 62(13)
N2_3 C21_41 C28_41 C21_4 -118(13)
C22_4 C21_41 C28_41 C21_4 43(12)
C28_4 C21_41 C28_41 C29_4 -103(3)
C22_41 C21_41 C28_41 C29_4 -140.8(9)
N2_3 C21_41 C28_41 C29_4 39.7(9)
C22_4 C21_41 C28_41 C29_4 -159.8(12)
C28_4 C21_41 C28_41 C29_41 -139(3)
C22_41 C21_41 C28_41 C29_41 -176.3(7)
N2_3 C21_41 C28_41 C29_41 4.3(6)
C22_4 C21_41 C28_41 C29_41 164.8(11)
C28_4 C21_41 C28_41 C27_4 31(2)
C22_41 C21_41 C28_41 C27_4 -6.9(6)
N2_3 C21_41 C28_41 C27_4 173.7(8)
C22_4 C21_41 C28_41 C27_4 -25.9(11)
C22_41 C21_4 C28_41 C27_41 5.1(19)
C22_4 C21_4 C28_41 C27_41 -14.1(16)
C28_4 C21_4 C28_41 C27_41 39(2)
N2_3 C21_4 C28_41 C27_41 178.5(4)
C22_41 C21_4 C28_41 C21_41 -114(14)
C22_4 C21_4 C28_41 C21_41 -134(14)
C28_4 C21_4 C28_41 C21_41 -80(13)
N2_3 C21_4 C28_41 C21_41 59(12)
C22_41 C21_4 C28_41 C29_4 -137.7(11)
C22_4 C21_4 C28_41 C29_4 -156.9(9)
C28_4 C21_4 C28_41 C29_4 -104(3)
N2_3 C21_4 C28_41 C29_4 35.6(18)
C22_41 C21_4 C28_41 C29_41 -173.7(8)
C22_4 C21_4 C28_41 C29_41 167.1(6)
C28_4 C21_4 C28_41 C29_41 -140(3)
N2_3 C21_4 C28_41 C29_41 -0.3(17)
C22_41 C21_4 C28_41 C27_4 -2.5(18)
C22_4 C21_4 C28_41 C27_4 -21.7(16)
C28_4 C21_4 C28_41 C27_4 32(2)
N2_3 C21_4 C28_41 C27_4 170.8(7)
C29_41 C29_4 C28_41 C27_41 127.7(13)
C30_4 C29_4 C28_41 C27_41 94.5(10)
C30_41 C29_4 C28_41 C27_41 60.3(13)
C28_4 C29_4 C28_41 C27_41 -57(3)
C29_41 C29_4 C28_41 C21_41 -86.4(14)
C30_4 C29_4 C28_41 C21_41 -119.6(9)
C30_41 C29_4 C28_41 C21_41 -153.8(9)
C28_4 C29_4 C28_41 C21_41 89(3)
C29_41 C29_4 C28_41 C21_4 -85.1(17)
C30_4 C29_4 C28_41 C21_4 -118.3(13)
C30_41 C29_4 C28_41 C21_4 -152.6(13)
C28_4 C29_4 C28_41 C21_4 90(4)
C30_4 C29_4 C28_41 C29_41 -33.2(11)
C30_41 C29_4 C28_41 C29_41 -67.5(14)
C28_4 C29_4 C28_41 C29_41 175(3)
C29_41 C29_4 C28_41 C27_4 143.0(13)
C30_4 C29_4 C28_41 C27_4 109.8(12)
C30_41 C29_4 C28_41 C27_4 75.6(15)
C28_4 C29_4 C28_41 C27_4 -42(3)
C26_41 C27_4 C28_41 C27_41 -132(4)
C28_4 C27_4 C28_41 C27_41 149(3)
C26_4 C27_4 C28_41 C27_41 -138(2)
C25_41 C27_4 C28_41 C27_41 -151(2)
C27_41 C27_4 C28_41 C21_41 159.9(15)
C26_41 C27_4 C28_41 C21_41 27(2)
C28_4 C27_4 C28_41 C21_41 -52(3)
C26_4 C27_4 C28_41 C21_41 22.1(10)
C25_41 C27_4 C28_41 C21_41 8.6(7)
C27_41 C27_4 C28_41 C21_4 157.5(16)
C26_41 C27_4 C28_41 C21_4 25(3)
C28_4 C27_4 C28_41 C21_4 -54(3)
C26_4 C27_4 C28_41 C21_4 19.7(15)
C25_41 C27_4 C28_41 C21_4 6.3(12)
C27_41 C27_4 C28_41 C29_4 -58(2)
C26_41 C27_4 C28_41 C29_4 169.4(18)
C28_4 C27_4 C28_41 C29_4 91(3)
C26_4 C27_4 C28_41 C29_4 164.1(8)
C25_41 C27_4 C28_41 C29_4 150.7(8)
C27_41 C27_4 C28_41 C29_41 -33(3)
C26_41 C27_4 C28_41 C29_41 -165.5(15)
C28_4 C27_4 C28_41 C29_41 116(4)
C26_4 C27_4 C28_41 C29_41 -170.8(7)
C25_41 C27_4 C28_41 C29_41 175.7(8)
C24_41 C23_4 C23_41 C24_4 -77(3)
C22_4 C23_4 C23_41 C24_4 170.1(11)
C22_41 C23_4 C23_41 C24_4 170.3(13)
C24_41 C23_4 C23_41 C22_4 113(3)
C24_4 C23_4 C23_41 C22_4 -170.1(11)
C22_41 C23_4 C23_41 C22_4 0.1(7)
C24_41 C23_4 C23_41 C22_41 113(3)
C24_4 C23_4 C23_41 C22_41 -170.3(13)
C22_4 C23_4 C23_41 C22_41 -0.1(7)
C24_4 C23_4 C23_41 C24_41 77(3)
C22_4 C23_4 C23_41 C24_41 -113(3)
C22_41 C23_4 C23_41 C24_41 -113(3)
C24_41 C24_4 C23_41 C23_4 21.2(13)
C23_4 C24_4 C23_41 C22_4 129(5)
C24_41 C24_4 C23_41 C22_4 150(5)
C23_4 C24_4 C23_41 C22_41 158(3)
C24_41 C24_4 C23_41 C22_41 180(100)
C23_4 C24_4 C23_41 C24_41 -21.2(13)
C25_4 C22_4 C23_41 C23_4 -112.9(14)
C21_4 C22_4 C23_41 C23_4 100.6(14)
C21_41 C22_4 C23_41 C23_4 102.4(16)
C25_41 C22_4 C23_41 C23_4 -132.0(14)
C25_4 C22_4 C23_41 C24_4 117(4)
C21_4 C22_4 C23_41 C24_4 -30(5)
C21_41 C22_4 C23_41 C24_4 -28(5)
C23_4 C22_4 C23_41 C24_4 -130(5)
C25_41 C22_4 C23_41 C24_4 98(5)
C25_4 C22_4 C23_41 C22_41 67(2)
C21_4 C22_4 C23_41 C22_41 -80(2)
C21_41 C22_4 C23_41 C22_41 -78(3)
C23_4 C22_4 C23_41 C22_41 180(100)
C25_41 C22_4 C23_41 C22_41 47.5(17)
C25_4 C22_4 C23_41 C24_41 -93.0(6)
C21_4 C22_4 C23_41 C24_41 120.5(7)
C21_41 C22_4 C23_41 C24_41 122.3(10)
C23_4 C22_4 C23_41 C24_41 19.9(12)
C25_41 C22_4 C23_41 C24_41 -112.1(8)
C25_4 C22_41 C23_41 C23_4 -90.4(15)
C21_4 C22_41 C23_41 C23_4 68.7(17)
C21_41 C22_41 C23_41 C23_4 71.3(14)
C25_41 C22_41 C23_41 C23_4 -109.6(14)
C25_4 C22_41 C23_41 C24_4 111.3(19)
C21_4 C22_41 C23_41 C24_4 -90(2)
C21_41 C22_41 C23_41 C24_4 -87.0(19)
C25_41 C22_41 C23_41 C24_4 92.1(19)
C23_4 C22_41 C23_41 C24_4 -158(3)
C25_4 C22_41 C23_41 C22_4 -91(3)
C21_4 C22_41 C23_41 C22_4 68(2)
C21_41 C22_41 C23_41 C22_4 71(2)
C25_41 C22_41 C23_41 C22_4 -110(2)
C23_4 C22_41 C23_41 C22_4 0(3)
C25_4 C22_41 C23_41 C24_41 -69.2(8)
C21_4 C22_41 C23_41 C24_41 89.9(11)
C21_41 C22_41 C23_41 C24_41 92.5(6)
C25_41 C22_41 C23_41 C24_41 -88.4(6)
C23_4 C22_41 C23_41 C24_41 21.2(12)
C24_4 C23_4 C24_41 C23_41 -53(3)
C22_4 C23_4 C24_41 C23_41 91(3)
C22_41 C23_4 C24_41 C23_41 80(3)
C23_41 C23_4 C24_41 C24_4 53(3)
C22_4 C23_4 C24_41 C24_4 144(2)
C22_41 C23_4 C24_41 C24_4 133(2)
C24_4 C23_41 C24_41 C23_4 107(3)
C22_4 C23_41 C24_41 C23_4 -67(3)
C22_41 C23_41 C24_41 C23_4 -73(3)
C23_4 C23_41 C24_41 C24_4 -107(3)
C22_4 C23_41 C24_41 C24_4 -173.7(10)
C22_41 C23_41 C24_41 C24_4 -180(100)
C28_41 C29_4 C29_41 C30_4 -106.5(18)
C30_41 C29_4 C29_41 C30_4 22.3(18)
C28_4 C29_4 C29_41 C30_4 -107.6(18)
C30_4 C29_4 C29_41 C30_41 -22.3(18)
C28_41 C29_4 C29_41 C30_41 -128.8(8)
C28_4 C29_4 C29_41 C30_41 -129.9(10)
C30_4 C29_4 C29_41 C28_41 106.5(18)
C30_41 C29_4 C29_41 C28_41 128.8(8)
C28_4 C29_4 C29_41 C28_41 -1.1(7)
C30_4 C29_4 C29_41 C28_4 107.6(18)
C28_41 C29_4 C29_41 C28_4 1.1(7)
C30_41 C29_4 C29_41 C28_4 129.9(10)
C30_41 C30_4 C29_41 C29_4 -29(2)
C29_4 C30_4 C29_41 C30_41 29(2)
C30_41 C30_4 C29_41 C28_41 -106.1(13)
C29_4 C30_4 C29_41 C28_41 -76.7(17)
C30_41 C30_4 C29_41 C28_4 -98.0(15)
C29_4 C30_4 C29_41 C28_4 -68.6(15)
C27_41 C28_41 C29_41 C29_4 -62.2(15)
C21_41 C28_41 C29_41 C29_4 114.1(14)
C21_4 C28_41 C29_41 C29_4 116.6(18)
C27_4 C28_41 C29_41 C29_4 -51.3(18)
C27_41 C28_41 C29_41 C30_4 47.9(17)
C21_41 C28_41 C29_41 C30_4 -135.8(15)
C21_4 C28_41 C29_41 C30_4 -133.3(17)
C29_4 C28_41 C29_41 C30_4 110(2)
C27_4 C28_41 C29_41 C30_4 59(2)
C27_41 C28_41 C29_41 C30_41 -5.2(10)
C21_41 C28_41 C29_41 C30_41 171.1(6)
C21_4 C28_41 C29_41 C30_41 173.6(11)
C29_4 C28_41 C29_41 C30_41 57.0(13)
C27_4 C28_41 C29_41 C30_41 5.7(15)
C27_41 C28_41 C29_41 C28_4 -69(4)
C21_41 C28_41 C29_41 C28_4 107(5)
C21_4 C28_41 C29_41 C28_4 110(5)
C29_4 C28_41 C29_41 C28_4 -7(5)
C27_4 C28_41 C29_41 C28_4 -58(4)
C27_41 C28_4 C29_41 C29_4 -76.8(18)
C21_41 C28_4 C29_41 C29_4 127.6(18)
C27_4 C28_4 C29_41 C29_4 -69.4(18)
C21_4 C28_4 C29_41 C29_4 129.9(15)
C27_41 C28_4 C29_41 C30_4 29(2)
C21_41 C28_4 C29_41 C30_4 -126.2(18)
C27_4 C28_4 C29_41 C30_4 37(2)
C21_4 C28_4 C29_41 C30_4 -123.9(17)
C29_4 C28_4 C29_41 C30_4 106(2)
C27_41 C28_4 C29_41 C30_41 -23.6(14)
C21_41 C28_4 C29_41 C30_41 -179.3(9)
C27_4 C28_4 C29_41 C30_41 -16.2(12)
C21_4 C28_4 C29_41 C30_41 -177.0(7)
C29_4 C28_4 C29_41 C30_41 53.1(14)
C27_41 C28_4 C29_41 C28_41 96(5)
C21_41 C28_4 C29_41 C28_41 -60(4)
C27_4 C28_4 C29_41 C28_41 103(5)
C21_4 C28_4 C29_41 C28_41 -57(4)
C29_4 C28_4 C29_41 C28_41 173(5)
C29_41 C30_4 C30_41 C29_4 14.7(11)
C29_4 C30_4 C30_41 C29_41 -14.7(11)
C29_41 C29_4 C30_41 C30_4 -17.7(14)
C28_41 C29_4 C30_41 C30_4 51.9(14)
C28_4 C29_4 C30_41 C30_4 67.2(16)
C30_4 C29_4 C30_41 C29_41 17.7(14)
C28_41 C29_4 C30_41 C29_41 69.6(14)
C28_4 C29_4 C30_41 C29_41 84.9(16)
C29_4 C29_41 C30_41 C30_4 153(2)
C28_41 C29_41 C30_41 C30_4 97.9(17)
C28_4 C29_41 C30_41 C30_4 105.9(18)
C30_4 C29_41 C30_41 C29_4 -153(2)
C28_41 C29_41 C30_41 C29_4 -54.6(12)
C28_4 C29_41 C30_41 C29_4 -46.7(12)
C6_3 N3_3 C31_3 C38_3 -93.3(4)
C7_3 N3_3 C31_3 C38_3 89.3(4)
C6_3 N3_3 C31_3 C32_3 89.4(4)
C7_3 N3_3 C31_3 C32_3 -88.1(4)
C38_3 C31_3 C32_3 C35_3 -1.3(6)
N3_3 C31_3 C32_3 C35_3 175.9(3)
C38_3 C31_3 C32_3 C33_61 161.4(7)
N3_3 C31_3 C32_3 C33_61 -21.3(8)
C38_3 C31_3 C32_3 C33_6 -173.0(5)
N3_3 C31_3 C32_3 C33_6 4.2(6)
C31_3 C32_3 C35_3 C36_3 0.4(6)
C33_61 C32_3 C35_3 C36_3 -165.9(6)
C33_6 C32_3 C35_3 C36_3 170.6(6)
C32_3 C35_3 C36_3 C37_3 0.6(6)
C35_3 C36_3 C37_3 C38_3 -0.8(5)
C32_3 C31_3 C38_3 C37_3 1.2(5)
N3_3 C31_3 C38_3 C37_3 -176.0(3)
C32_3 C31_3 C38_3 C39_7 172.8(7)
N3_3 C31_3 C38_3 C39_7 -4.4(7)
C32_3 C31_3 C38_3 C39_71 -165.1(9)
N3_3 C31_3 C38_3 C39_71 17.7(10)
C36_3 C37_3 C38_3 C31_3 -0.1(5)
C36_3 C37_3 C38_3 C39_7 -172.5(6)
C36_3 C37_3 C38_3 C39_71 164.8(9)
C35_3 C32_3 C33_6 C33_61 53.8(15)
C31_3 C32_3 C33_6 C33_61 -135.7(12)
C35_3 C32_3 C33_6 C34_61 -22.6(16)
C31_3 C32_3 C33_6 C34_61 147.9(13)
C33_61 C32_3 C33_6 C34_61 -76.4(17)
C35_3 C32_3 C33_6 C34_6 -15.7(15)
C31_3 C32_3 C33_6 C34_6 154.8(10)
C33_61 C32_3 C33_6 C34_6 -69.5(15)
C34_61 C33_6 C34_6 C33_61 -143(7)
C32_3 C33_6 C34_6 C33_61 62.0(12)
C34_61 C33_6 C33_61 C34_6 8.4(14)
C32_3 C33_6 C33_61 C34_6 -115.5(8)
C34_61 C33_6 C33_61 C32_3 123.9(10)
C34_6 C33_6 C33_61 C32_3 115.5(8)
C34_6 C33_6 C33_61 C34_61 -8.4(14)
C32_3 C33_6 C33_61 C34_61 -123.9(10)
C33_6 C34_6 C33_61 C32_3 -75.4(15)
C33_6 C34_6 C33_61 C34_61 34(7)
C35_3 C32_3 C33_61 C33_6 -138.1(12)
C31_3 C32_3 C33_61 C33_6 58.2(15)
C35_3 C32_3 C33_61 C34_6 -71.2(11)
C31_3 C32_3 C33_61 C34_6 125.0(9)
C33_6 C32_3 C33_61 C34_6 66.9(15)
C35_3 C32_3 C33_61 C34_61 -84.9(12)
C31_3 C32_3 C33_61 C34_61 111.3(12)
C33_6 C32_3 C33_61 C34_61 53.1(12)
C34_6 C33_6 C34_61 C33_61 36(7)
C32_3 C33_6 C34_61 C33_61 64.2(14)
C34_6 C33_61 C34_61 C33_6 -143(7)
C32_3 C33_61 C34_61 C33_6 -66.4(14)
C31_3 C38_3 C39_7 C39_71 69(4)
C37_3 C38_3 C39_7 C39_71 -120(4)
C31_3 C38_3 C39_7 C40_71 152.9(11)
C37_3 C38_3 C39_7 C40_71 -35.4(14)
C39_71 C38_3 C39_7 C40_71 84(4)
C31_3 C38_3 C39_7 C40_7 120.5(9)
C37_3 C38_3 C39_7 C40_7 -67.8(11)
C39_71 C38_3 C39_7 C40_7 52(4)
C39_71 C39_7 C40_7 C40_71 -178(5)
C38_3 C39_7 C40_7 C40_71 110.4(17)
C40_71 C39_7 C40_7 C39_71 178(5)
C38_3 C39_7 C40_7 C39_71 -72(4)
C40_71 C39_7 C39_71 C40_7 -1(2)
C38_3 C39_7 C39_71 C40_7 118.3(18)
C38_3 C39_7 C39_71 C40_71 119.4(9)
C40_7 C39_7 C39_71 C40_71 1(2)
C40_71 C39_7 C39_71 C38_3 -119.4(9)
C40_7 C39_7 C39_71 C38_3 -118.3(18)
C40_71 C40_7 C39_71 C39_7 2(4)
C39_7 C40_7 C39_71 C40_71 -2(4)
C40_71 C40_7 C39_71 C38_3 76(2)
C39_7 C40_7 C39_71 C38_3 74(4)
C31_3 C38_3 C39_71 C39_7 -123(4)
C37_3 C38_3 C39_71 C39_7 72(4)
C31_3 C38_3 C39_71 C40_7 144.3(15)
C37_3 C38_3 C39_71 C40_7 -21(2)
C39_7 C38_3 C39_71 C40_7 -93(4)
C31_3 C38_3 C39_71 C40_71 175.3(12)
C37_3 C38_3 C39_71 C40_71 10(2)
C39_7 C38_3 C39_71 C40_71 -62(3)
C39_71 C40_7 C40_71 C39_7 -0.8(17)
C39_7 C40_7 C40_71 C39_71 0.8(17)
C39_71 C39_7 C40_71 C40_7 2(4)
C38_3 C39_7 C40_71 C40_7 -83.9(17)
C38_3 C39_7 C40_71 C39_71 -86(4)
C40_7 C39_7 C40_71 C39_71 -2(4)
C39_7 C39_71 C40_71 C40_7 -178(4)
C38_3 C39_71 C40_71 C40_7 -117(2)
C40_7 C39_71 C40_71 C39_7 178(4)
C38_3 C39_71 C40_71 C39_7 61(3)
C6_3 N4_3 C41_3 C48_3 104.6(4)
C8_3 N4_3 C41_3 C48_3 -83.3(4)
C6_3 N4_3 C41_3 C42_3 -78.5(4)
C8_3 N4_3 C41_3 C42_3 93.6(4)
C48_3 C41_3 C42_3 C45_3 -0.6(5)
N4_3 C41_3 C42_3 C45_3 -177.2(3)
C48_3 C41_3 C42_3 C43_3 -179.8(3)
N4_3 C41_3 C42_3 C43_3 3.5(5)
C45_3 C42_3 C43_3 C44_3 15.1(6)
C41_3 C42_3 C43_3 C44_3 -165.7(4)
C41_3 C42_3 C45_3 C46_3 -0.2(6)
C43_3 C42_3 C45_3 C46_3 179.1(4)
C42_3 C45_3 C46_3 C47_3 0.1(7)
C45_3 C46_3 C47_3 C48_3 0.6(7)
C42_3 C41_3 C48_3 C47_3 1.3(5)
N4_3 C41_3 C48_3 C47_3 177.9(3)
C42_3 C41_3 C48_3 C49_3 -179.1(3)
N4_3 C41_3 C48_3 C49_3 -2.5(5)
C46_3 C47_3 C48_3 C41_3 -1.3(6)
C46_3 C47_3 C48_3 C49_3 179.1(4)
C41_3 C48_3 C49_3 C50_81 108.9(16)
C47_3 C48_3 C49_3 C50_81 -71.5(16)
C41_3 C48_3 C49_3 C50_8 -152.1(4)
C47_3 C48_3 C49_3 C50_8 27.5(6)
C48_3 C49_3 C50_8 C50_81 -116.7(13)
C48_3 C49_3 C50_81 C50_8 117.5(8)
C11_5 N1_3 B1_3 C9_3 109.4(5)
C5_3 N1_3 B1_3 C9_3 -86.6(3)
C11_51 N1_3 B1_3 C9_3 122.3(8)
C11_5 N1_3 B1_3 C3_3 -135.7(4)
C5_3 N1_3 B1_3 C3_3 28.3(4)
C11_51 N1_3 B1_3 C3_3 -122.8(8)
C11_5 N1_3 B1_3 C1_3 -20.1(6)
C5_3 N1_3 B1_3 C1_3 143.9(3)
C11_51 N1_3 B1_3 C1_3 -7.2(9)
N2_3 C3_3 B1_3 N1_3 -40.1(4)
C2_3 C3_3 B1_3 N1_3 141.5(3)
N2_3 C3_3 B1_3 C9_3 80.2(3)
C2_3 C3_3 B1_3 C9_3 -98.2(3)
N2_3 C3_3 B1_3 C1_3 -167.2(3)
C2_3 C3_3 B1_3 C1_3 14.5(3)
B2_3 C1_3 B1_3 N1_3 -134.5(3)
B2_3 C1_3 B1_3 C9_3 94.1(3)
B2_3 C1_3 B1_3 C3_3 -15.6(3)
C3_3 C2_3 B2_3 C1_3 -5.8(4)
C3_3 C2_3 B2_3 C6_3 174.5(3)
B1_3 C1_3 B2_3 C2_3 14.3(3)
B1_3 C1_3 B2_3 C6_3 -166.0(3)
N3_3 C6_3 B2_3 C2_3 124.7(4)
N4_3 C6_3 B2_3 C2_3 -52.4(5)
N3_3 C6_3 B2_3 C1_3 -54.9(5)
N4_3 C6_3 B2_3 C1_3 127.9(4)
